data_7712766
loop_
_publ_author_name
'Liu, Chao'
'Mu, Wen-Lei'
'Wu, Linlin'
'Yu, Weidong'
'Yi, Xiao-Yi'
'Yan, Jun'

_publ_section_title
;
 Atomically Accurate Structural Tailoring of Thiacalix[4]arene-Protected
 Copper(II)-Based Metallamacrocycles
;
_journal_name_full 'Dalton Transactions'
_journal_paper_doi 10.1039/D3DT00455D
_journal_year 2023
_chemical_formula_moiety 'C172 H175 Cu12 O40 P8 S12, 3.5[C3H7O], 1[C3H7O], 2[C3H7O], 1[C3H7O], 0.5[], 1[], 0.5[]'
_chemical_formula_sum 'C212.5 H269.5 Cu12 O53.5 P8 S12'
_chemical_formula_weight 5074.73
_space_group_crystal_system monoclinic
_space_group_IT_number 14
_space_group_name_Hall '-P 2yn'
_space_group_name_H-M_alt 'P 1 21/n 1'
_atom_sites_solution_hydrogens mixed
_atom_sites_solution_primary dual
_audit_creation_date 2023-03-13
_audit_creation_method
;
Olex2 1.5
(compiled 2021.12.09 svn.r5202d8cf for OlexSys, GUI svn.r6439)
;
_audit_update_record
;
2023-03-13 deposited with the CCDC.	2023-04-11 downloaded from the CCDC.
;
_cell_angle_alpha 90
_cell_angle_beta 103.1780(10)
_cell_angle_gamma 90
_cell_formula_units_Z 4
_cell_length_a 13.44160(10)
_cell_length_b 64.1367(5)
_cell_length_c 25.1780(2)
_cell_measurement_reflns_used 68797
_cell_measurement_temperature 120.00(10)
_cell_measurement_theta_max 72.1110
_cell_measurement_theta_min 2.2790
_cell_volume 21134.4(3)
_computing_cell_refinement 'CrysAlisPro 1.171.42.55a (Rigaku OD, 2022)'
_computing_data_collection 'CrysAlisPro 1.171.42.55a (Rigaku OD, 2022)'
_computing_data_reduction 'CrysAlisPro 1.171.42.55a (Rigaku OD, 2022)'
_computing_molecular_graphics 'Olex2 1.5 (Dolomanov et al., 2009)'
_computing_publication_material 'Olex2 1.5 (Dolomanov et al., 2009)'
_computing_structure_refinement 'SHELXL 2018/3 (Sheldrick, 2015)'
_computing_structure_solution 'SHELXT  (Sheldrick, 2015)'
_diffrn_ambient_environment N~2~
_diffrn_ambient_temperature 120.00(10)
_diffrn_detector 'Hybrid Pixel Array Detector'
_diffrn_detector_area_resol_mean 10.0000
_diffrn_detector_type HyPix
_diffrn_measured_fraction_theta_full 0.999
_diffrn_measured_fraction_theta_max 0.999
_diffrn_measurement_details
;
List of Runs (angles in degrees, time in seconds):

  # Type    Start    End  Width  t~exp~   \w     \q     \k     \f   Frames
#--------------------------------------------------------------------------
  1  \w    -51.00 -23.64   0.38    2.89    --  -46.85 102.00 -94.00   72
  2  \w     -5.00  63.02   0.38    2.89    --   46.85-102.00 162.00  179
  3  \w   -131.00-103.64   0.38   19.95    --  -99.00-102.00 162.00   72
  4  \w   -105.00 -26.34   0.38   19.95    --  -99.00 102.00 -94.00  207
  5  \w     77.00 103.22   0.38   19.95    --   99.00-102.00 162.00   69
  6  \w     90.00 141.68   0.38   19.95    --   99.00 102.00 -94.00  136
  7  \w    -39.00  20.28   0.38    2.89    --  -46.85  37.00 150.00  156
  8  \w    -22.00  27.02   0.38    2.89    --  -46.85  19.00 -90.00  129
  9  \w   -104.00 -74.36   0.38    2.89    --  -46.85-125.00 -90.00   78
 10  \w     -9.00  26.34   0.38    2.89    --  -46.85  19.00-180.00   93
 11  \w    -82.00 -27.28   0.38    2.89    --  -46.85 125.00   0.00  144
 12  \w     17.00  61.08   0.38    2.89    --   46.85 -57.00-180.00  116
 13  \w    -24.00  15.14   0.38    2.89    --   46.85 -57.00-180.00  103
 14  \w    -26.00  42.02   0.38    2.89    --   46.85 -37.00 -90.00  179
 15  \w    -73.00 -27.78   0.38   19.95    --  -99.00  77.00 -90.00  119
 16  \w    -65.00 -29.28   0.38   19.95    --  -99.00  61.00 150.00   94
 17  \w   -112.00 -83.88   0.38   19.95    --  -99.00 125.00 -90.00   74
 18  \w    -68.00 -40.64   0.38   19.95    --  -99.00 125.00  30.00   72
 19  \w    -68.00 -40.64   0.38   19.95    --  -99.00  61.00-180.00   72
 20  \w   -112.00 -26.12   0.38   19.95    --  -99.00 125.00  60.00  226
 21  \w    -83.00 -33.98   0.38   19.95    --  -99.00  77.00 -30.00  129
 22  \w   -107.00 -40.12   0.38   19.95    --  -99.00 107.00-145.95  176
 23  \w   -158.00 -86.94   0.38   19.95    --  -99.00 -45.00  60.00  187
 24  \w   -112.00 -27.26   0.38   19.95    --  -99.00 125.00 120.00  223
 25  \w   -164.00 -83.06   0.38   19.95    --  -99.00 -61.00-120.00  213
 26  \w   -101.00 -65.66   0.38   19.95    --  -99.00  77.00  60.00   93
 27  \w   -112.00 -78.94   0.38   19.95    --  -99.00 125.00  30.00   87
 28  \w     75.00 108.82   0.38   19.95    --   99.00-125.00  30.00   89
 29  \w     70.00 103.06   0.38   19.95    --   99.00 -94.00 -60.00   87
 30  \w     27.00  79.06   0.38   19.95    --   99.00-125.00-120.00  137
 31  \w     26.00  58.30   0.38   19.95    --   99.00-125.00  30.00   85
 32  \w     27.00  52.46   0.38   19.95    --   99.00 -45.00 -60.00   67
 33  \w     88.00 139.30   0.38   19.95    --   99.00  45.00   0.00  135
 34  \w     27.00  52.46   0.38   19.95    --   99.00 -45.00-120.00   67
 35  \w     35.00  65.78   0.38   19.95    --   99.00 -61.00 150.00   81
 36  \w     47.00 106.66   0.38   19.95    --   99.00 -77.00 -30.00  157
 37  \w     27.00  52.08   0.38   19.95    --   99.00 -45.00  60.00   66
 38  \w    110.00 172.70   0.38   19.95    --   99.00  30.00-120.00  165
 39  \w     79.00 111.30   0.38   19.95    --   99.00-125.00 -30.00   85
 40  \w    145.00 169.70   0.38   19.95    --   99.00  77.00   0.00   65
 41  \w     89.00 136.12   0.38   19.95    --   99.00  77.00   0.00  124
 42  \w     86.00 167.70   0.38   19.95    --   99.00  45.00 150.00  215
 43  \w     37.00 104.64   0.38   19.95    --   99.00 -77.00  30.00  178
;
_diffrn_measurement_device 'four-circle diffractometer'
_diffrn_measurement_device_type 'XtaLAB Synergy R, DW system, HyPix'
_diffrn_measurement_method '\w scans'
_diffrn_orient_matrix_type 'CrysAlisPro convention (1999,Acta A55,543-557)'
_diffrn_orient_matrix_UB_11 0.0705018000
_diffrn_orient_matrix_UB_12 -0.0192127000
_diffrn_orient_matrix_UB_13 0.0105168000
_diffrn_orient_matrix_UB_21 -0.0860332000
_diffrn_orient_matrix_UB_22 -0.0127088000
_diffrn_orient_matrix_UB_23 0.0159323000
_diffrn_orient_matrix_UB_31 -0.0386901000
_diffrn_orient_matrix_UB_32 -0.0067889000
_diffrn_orient_matrix_UB_33 -0.0598543000
_diffrn_radiation_monochromator mirror
_diffrn_radiation_probe x-ray
_diffrn_radiation_type 'Cu K\a'
_diffrn_radiation_wavelength 1.54184
_diffrn_reflns_av_R_equivalents 0.0703
_diffrn_reflns_av_unetI/netI 0.0409
_diffrn_reflns_Laue_measured_fraction_full 0.999
_diffrn_reflns_Laue_measured_fraction_max 0.999
_diffrn_reflns_limit_h_max 16
_diffrn_reflns_limit_h_min -16
_diffrn_reflns_limit_k_max 76
_diffrn_reflns_limit_k_min -76
_diffrn_reflns_limit_l_max 29
_diffrn_reflns_limit_l_min -29
_diffrn_reflns_number 260197
_diffrn_reflns_point_group_measured_fraction_full 0.999
_diffrn_reflns_point_group_measured_fraction_max 0.999
_diffrn_reflns_theta_full 66.601
_diffrn_reflns_theta_max 66.601
_diffrn_reflns_theta_min 2.269
_diffrn_source 'Rotating-anode X-ray tube'
_diffrn_source_type 'Rigaku (Cu) X-ray Source'
_exptl_absorpt_coefficient_mu 3.631
_exptl_absorpt_correction_T_max 1.00000
_exptl_absorpt_correction_T_min 0.74115
_exptl_absorpt_correction_type multi-scan
_exptl_absorpt_process_details
;
CrysAlisPro 1.171.42.55a (Rigaku Oxford Diffraction, 2022)
Empirical absorption correction using spherical harmonics,
implemented in SCALE3 ABSPACK scaling algorithm.
;
_exptl_crystal_colour black
_exptl_crystal_colour_primary black
_exptl_crystal_density_diffrn 1.595
_exptl_crystal_description block
_exptl_crystal_F_000 10530
_exptl_crystal_size_max 0.08
_exptl_crystal_size_mid 0.02
_exptl_crystal_size_min 0.02
_refine_diff_density_max 1.299
_refine_diff_density_min -0.633
_refine_diff_density_rms 0.091
_refine_ls_extinction_method none
_refine_ls_goodness_of_fit_ref 1.050
_refine_ls_hydrogen_treatment constr
_refine_ls_matrix_type full
_refine_ls_number_parameters 2880
_refine_ls_number_reflns 37280
_refine_ls_number_restraints 2383
_refine_ls_restrained_S_all 1.040
_refine_ls_R_factor_all 0.1033
_refine_ls_R_factor_gt 0.0827
_refine_ls_shift/su_max 0.011
_refine_ls_shift/su_mean 0.000
_refine_ls_structure_factor_coef Fsqd
_refine_ls_weighting_details 'w=1/[\s^2^(Fo^2^)+(0.1167P)^2^+55.9499P] where P=(Fo^2^+2Fc^2^)/3'
_refine_ls_weighting_scheme calc
_refine_ls_wR_factor_gt 0.2235
_refine_ls_wR_factor_ref 0.2383
_reflns_Friedel_coverage 0.000
_reflns_number_gt 27909
_reflns_number_total 37280
_reflns_threshold_expression 'I > 2\s(I)'
_cod_data_source_file d3dt00455d2.cif
_cod_data_source_block Cu12L3-Sa
_cod_original_formula_sum 'C212.50 H269.50 Cu12 O53.50 P8 S12'
_cod_database_code 7712766
_shelx_shelxl_version_number 2018/3
_shelx_space_group_comment
;
The symmetry employed for this shelxl refinement is uniquely defined
by the following loop, which should always be used as a source of
symmetry information in preference to the above space-group names.
They are only intended as comments.
;
_shelx_estimated_absorpt_t_max 0.931
_shelx_estimated_absorpt_t_min 0.760
_olex2_refinement_description
;
1. Fixed Uiso
 At 1.2 times of:
  All C(H) groups
 At 1.5 times of:
  All C(H,H,H) groups, All O(H) groups
2. Restrained distances
 C69A-C139 = C139-C17A
 1.5 with sigma of 0.02
 C169-C135 = C135-C85
 1.5 with sigma of 0.02
 C1R-C1S
 1.5 with sigma of 0.02
 C135-C171
 1.5 with sigma of 0.02
 C1T-C1R = C1R-C85A
 1.5 with sigma of 0.02
 C146-C144 = C144-C148
 1.5 with sigma of 0.02
 C155-C144
 1.5 with sigma of 0.02
 C146-C155 = C155-C148
 2.5 with sigma of 0.02
 C148-C146
 2.5 with sigma of 0.02
 C167-C21
 2.5 with sigma of 0.02
 C1I-C21A
 1.5 with sigma of 0.02
 C1G-C1I = C1I-C83A
 1.5 with sigma of 0.02
 C1S-C1T = C1T-C85A
 2.5 with sigma of 0.02
 C85A-C1S
 2.5 with sigma of 0.02
 C21-C83
 2.5 with sigma of 0.02
 C2A-C65A
 2.5 with sigma of 0.02
 C139-C176
 1.5 with sigma of 0.02
 C73A-C116
 1.5 with sigma of 0.02
 C151-C126
 1.4 with sigma of 0.02
3. Uiso/Uaniso restraints and constraints
Uanis(C69A) \\sim Ueq, Uanis(C17A) \\sim Ueq, Uanis(C176) \\sim Ueq: with sigma
of 0.01 and sigma for terminal atoms of 0.02
Uanis(P4) \\sim Ueq, Uanis(P8) \\sim Ueq, Uanis(P3) \\sim Ueq, Uanis(O4) \\sim
Ueq, Uanis(O10) \\sim Ueq, Uanis(O20) \\sim Ueq, Uanis(O28) \\sim Ueq,
Uanis(O32) \\sim Ueq, Uanis(O34) \\sim Ueq, Uanis(O38) \\sim Ueq, Uanis(O25)
\\sim Ueq, Uanis(O2) \\sim Ueq, Uanis(O33) \\sim Ueq, Uanis(O35) \\sim Ueq,
Uanis(C4) \\sim Ueq, Uanis(C6) \\sim Ueq, Uanis(C8) \\sim Ueq, Uanis(C10) \\sim
Ueq, Uanis(C12) \\sim Ueq, Uanis(C14) \\sim Ueq, Uanis(C24) \\sim Ueq,
Uanis(C38) \\sim Ueq, Uanis(C54) \\sim Ueq, Uanis(C68) \\sim Ueq, Uanis(C70)
\\sim Ueq, Uanis(C72) \\sim Ueq, Uanis(C86) \\sim Ueq, Uanis(C90) \\sim Ueq,
Uanis(C92) \\sim Ueq, Uanis(C94) \\sim Ueq, Uanis(C100) \\sim Ueq, Uanis(C106)
\\sim Ueq, Uanis(C110) \\sim Ueq, Uanis(C112) \\sim Ueq, Uanis(C114) \\sim Ueq,
Uanis(C118) \\sim Ueq, Uanis(C130) \\sim Ueq, Uanis(C132) \\sim Ueq,
Uanis(C136) \\sim Ueq, Uanis(C99) \\sim Ueq, Uanis(C101) \\sim Ueq, Uanis(C103)
\\sim Ueq, Uanis(C13) \\sim Ueq, Uanis(C105) \\sim Ueq, Uanis(C27) \\sim Ueq,
Uanis(C109) \\sim Ueq, Uanis(C111) \\sim Ueq, Uanis(O9) \\sim Ueq, Uanis(C15)
\\sim Ueq, Uanis(C121) \\sim Ueq, Uanis(C129) \\sim Ueq, Uanis(C131) \\sim Ueq,
Uanis(C33) \\sim Ueq, Uanis(C135) \\sim Ueq, Uanis(C17) \\sim Ueq, Uanis(C69)
\\sim Ueq, Uanis(C139) \\sim Ueq, Uanis(C141) \\sim Ueq, Uanis(C71) \\sim Ueq,
Uanis(C143) \\sim Ueq, Uanis(C9) \\sim Ueq, Uanis(C147) \\sim Ueq, Uanis(C37)
\\sim Ueq, Uanis(C19) \\sim Ueq, Uanis(C153) \\sim Ueq, Uanis(C77) \\sim Ueq,
Uanis(C159) \\sim Ueq, Uanis(C5) \\sim Ueq, Uanis(C161) \\sim Ueq, Uanis(C81)
\\sim Ueq, Uanis(C163) \\sim Ueq, Uanis(C41) \\sim Ueq, Uanis(C165) \\sim Ueq,
Uanis(O37) \\sim Ueq, Uanis(P7) \\sim Ueq, Uanis(O19) \\sim Ueq, Uanis(C83)
\\sim Ueq, Uanis(O39) \\sim Ueq, Uanis(C167) \\sim Ueq, Uanis(C21) \\sim Ueq,
Uanis(C169) \\sim Ueq, Uanis(C85) \\sim Ueq, Uanis(C171) \\sim Ueq, Uanis(S9A)
\\sim Ueq, Uanis(C15A) \\sim Ueq, Uanis(C173) \\sim Ueq, Uanis(C1A) \\sim Ueq,
Uanis(C1B) \\sim Ueq, Uanis(C1C) \\sim Ueq, Uanis(C9A) \\sim Ueq, Uanis(C72A)
\\sim Ueq, Uanis(C1D) \\sim Ueq, Uanis(C1E) \\sim Ueq, Uanis(S11A) \\sim Ueq,
Uanis(C77A) \\sim Ueq, Uanis(C1F) \\sim Ueq, Uanis(C1G) \\sim Ueq, Uanis(C1H)
\\sim Ueq, Uanis(C1I) \\sim Ueq, Uanis(C21A) \\sim Ueq, Uanis(C83A) \\sim Ueq,
Uanis(C37A) \\sim Ueq, Uanis(C19A) \\sim Ueq, Uanis(C1J) \\sim Ueq, Uanis(Cu6A)
\\sim Ueq, Uanis(O38A) \\sim Ueq, Uanis(Cu4A) \\sim Ueq, Uanis(S5A) \\sim Ueq,
Uanis(O19A) \\sim Ueq, Uanis(P7A) \\sim Ueq, Uanis(O37A) \\sim Ueq, Uanis(O39A)
\\sim Ueq, Uanis(Cu1A) \\sim Ueq, Uanis(O33A) \\sim Ueq, Uanis(O9A) \\sim Ueq,
Uanis(P3A) \\sim Ueq, Uanis(O35A) \\sim Ueq, Uanis(O4A) \\sim Ueq, Uanis(C4A)
\\sim Ueq, Uanis(C6A) \\sim Ueq, Uanis(C8A) \\sim Ueq, Uanis(C10A) \\sim Ueq,
Uanis(C12A) \\sim Ueq, Uanis(C14A) \\sim Ueq, Uanis(C5A) \\sim Ueq, Uanis(C1M)
\\sim Ueq, Uanis(C81A) \\sim Ueq, Uanis(C1L) \\sim Ueq, Uanis(C41A) \\sim Ueq,
Uanis(C1K) \\sim Ueq, Uanis(C94A) \\sim Ueq, Uanis(C1N) \\sim Ueq, Uanis(C1O)
\\sim Ueq, Uanis(C1P) \\sim Ueq, Uanis(C27A) \\sim Ueq, Uanis(C1Q) \\sim Ueq,
Uanis(C13A) \\sim Ueq, Uanis(O20A) \\sim Ueq, Uanis(C85A) \\sim Ueq, Uanis(C1R)
\\sim Ueq, Uanis(C1S) \\sim Ueq, Uanis(C1T) \\sim Ueq: with sigma of 0.01 and
sigma for terminal atoms of 0.02
Uanis(C146) \\sim Ueq, Uanis(C144) \\sim Ueq, Uanis(C148) \\sim Ueq,
Uanis(C155) \\sim Ueq: with sigma of 0.01 and sigma for terminal atoms of 0.02
Uanis(C75A) \\sim Ueq, Uanis(C2) \\sim Ueq, Uanis(C2A) \\sim Ueq, Uanis(C65)
\\sim Ueq, Uanis(C65A) \\sim Ueq, Uanis(C75) \\sim Ueq, Uanis(C175) \\sim Ueq,
Uanis(C115) \\sim Ueq, Uanis(C7A) \\sim Ueq, Uanis(C7) \\sim Ueq, Uanis(C57A)
\\sim Ueq, Uanis(C57) \\sim Ueq: with sigma of 0.01 and sigma for terminal
atoms of 0.02
Uanis(C67A) \\sim Ueq, Uanis(C73A) \\sim Ueq: with sigma of 0.01 and sigma for
terminal atoms of 0.02
4. Rigid body (RIGU) restrains
 C119, C144, C146, C148, C155
 with sigma for 1-2 distances of 0.004 and sigma for 1-3 distances of 0.004
 Cu1, Cu1A, Cu4, Cu4A, Cu6, Cu6A, Cu10, S5, S5A, S9, S9A, S10, S11, S11A, P3,
 P3A, P7, P7A, O2, O4, O4A, O9, O9A, O19, O19A, O20, O20A, O32, O33, O33A, O34,
 O35, O35A, O37, O37A, O38, O38A, O39, O39A, C1A, C1B, C1C, C1D, C1E, C1F, C1G,
 C1H, C1I, C1J, C1K, C1L, C1M, C1N, C1O, C1P, C1Q, C1R, C1S, C1T, C4, C4A, C5,
 C5A, C6, C6A, C8, C8A, C9, C9A, C10, C10A, C12, C12A, C13, C13A, C14, C14A,
 C15, C15A, C17, C19, C19A, C21, C21A, C24, C27, C27A, C33, C37, C37A, C38, C41,
  C41A, C54, C68, C69, C70, C71, C72, C72A, C77, C77A, C81, C81A, C83, C83A,
 C85, C85A, C86, C90, C92, C94, C94A, C99, C100, C101, C103, C105, C106, C109,
 C110, C111, C112, C114, C118, C121, C129, C130, C131, C132, C135, C136, C139,
 C141, C143, C147, C153, C159, C161, C163, C165, C167, C169, C171, C173
 with sigma for 1-2 distances of 0.004 and sigma for 1-3 distances of 0.004
5. Others
 Sof(Cu1A)=Sof(Cu4A)=Sof(Cu6A)=Sof(S5A)=Sof(S9A)=Sof(S11A)=Sof(P3A)=Sof(P7A)=
 Sof(O4A)=Sof(O9A)=Sof(O19A)=Sof(O20A)=Sof(O33A)=Sof(O35A)=Sof(O37A)=Sof(O38A)=
 Sof(O39A)=Sof(C1A)=Sof(C1B)=Sof(H1BA)=Sof(H1BB)=Sof(H1BC)=Sof(C1C)=Sof(C1D)=
 Sof(C1E)=Sof(H1E)=Sof(C1F)=Sof(H1F)=Sof(C1G)=Sof(H1GA)=Sof(H1GB)=Sof(H1GC)=
 Sof(C1H)=Sof(C1I)=Sof(C1J)=Sof(C1N)=Sof(C1O)=Sof(C1P)=Sof(H1P)=Sof(C1Q)=
 Sof(H1Q)=Sof(C1R)=Sof(C1S)=Sof(H1SA)=Sof(H1SB)=Sof(H1SC)=Sof(C1T)=Sof(H1TA)=
 Sof(H1TB)=Sof(H1TC)=Sof(C4A)=Sof(C6A)=Sof(H6A)=Sof(C8A)=Sof(H8A)=Sof(C10A)=
 Sof(H10A)=Sof(C12A)=Sof(H12A)=Sof(C14A)=Sof(H14A)=Sof(C5A)=Sof(C1M)=Sof(H1M)=
 Sof(C81A)=Sof(H81A)=Sof(C1L)=Sof(H1L)=Sof(C41A)=Sof(H41A)=Sof(C1K)=Sof(H1K)=
 Sof(C9A)=Sof(H9AA)=Sof(H9AB)=Sof(H9AC)=Sof(C13A)=Sof(C15A)=Sof(C19A)=Sof(C21A)=
 Sof(H21D)=Sof(H21E)=Sof(H21F)=Sof(C27A)=Sof(C37A)=Sof(H37A)=Sof(C72A)=
 Sof(C77A)=Sof(C83A)=Sof(H83D)=Sof(H83E)=Sof(H83F)=Sof(C85A)=Sof(H85D)=
 Sof(H85E)=Sof(H85F)=Sof(C94A)=Sof(H94A)=Sof(C173)=Sof(H17J)=Sof(H17K)=
 Sof(H17L)=1-FVAR(1)
 Sof(Cu1)=Sof(Cu4)=Sof(Cu6)=Sof(S5)=Sof(S9)=Sof(S11)=Sof(P3)=Sof(P7)=Sof(O4)=
 Sof(O9)=Sof(O19)=Sof(O20)=Sof(O33)=Sof(O35)=Sof(O37)=Sof(O38)=Sof(O39)=Sof(C4)=
 Sof(C6)=Sof(H6)=Sof(C8)=Sof(H8)=Sof(C10)=Sof(H10)=Sof(C12)=Sof(H12)=Sof(C14)=
 Sof(H14)=Sof(C5)=Sof(C161)=Sof(H161)=Sof(C81)=Sof(H81)=Sof(C163)=Sof(H163)=
 Sof(C41)=Sof(H41)=Sof(C165)=Sof(H165)=Sof(C9)=Sof(H9A)=Sof(H9B)=Sof(H9C)=
 Sof(C13)=Sof(C15)=Sof(C19)=Sof(C21)=Sof(H21A)=Sof(H21B)=Sof(H21C)=Sof(C27)=
 Sof(C37)=Sof(H37)=Sof(C72)=Sof(C77)=Sof(C83)=Sof(H83A)=Sof(H83B)=Sof(H83C)=
 Sof(C85)=Sof(H85A)=Sof(H85B)=Sof(H85C)=Sof(C94)=Sof(H94)=Sof(C103)=Sof(C105)=
 Sof(H105)=Sof(C109)=Sof(H109)=Sof(C111)=Sof(C112)=Sof(H112)=Sof(C118)=
 Sof(C121)=Sof(C129)=Sof(C130)=Sof(H13A)=Sof(H13B)=Sof(H13C)=Sof(C132)=
 Sof(H13D)=Sof(H13E)=Sof(H13F)=Sof(C135)=Sof(C136)=Sof(C141)=Sof(H141)=
 Sof(C153)=Sof(C159)=Sof(C167)=Sof(H16G)=Sof(H16H)=Sof(H16I)=Sof(C169)=
 Sof(H16J)=Sof(H16K)=Sof(H16L)=Sof(C171)=Sof(H17G)=Sof(H17H)=Sof(H17I)=FVAR(1)
 Sof(C39A)=Sof(H39D)=Sof(H39E)=Sof(H39F)=Sof(C79A)=Sof(H79D)=Sof(H79E)=
 Sof(H79F)=Sof(C174)=Sof(H17M)=Sof(H17N)=Sof(H17O)=1-FVAR(2)
 Sof(C39)=Sof(H39A)=Sof(H39B)=Sof(H39C)=Sof(C79)=Sof(H79A)=Sof(H79B)=Sof(H79C)=
 Sof(C157)=Sof(H15D)=Sof(H15E)=Sof(H15F)=FVAR(2)
 Sof(C2A)=Sof(H2AA)=Sof(H2AB)=Sof(H2AC)=Sof(C65A)=Sof(H65D)=Sof(H65E)=
 Sof(H65F)=Sof(C75A)=Sof(H75D)=Sof(H75E)=Sof(H75F)=1-FVAR(3)
 Sof(C2)=Sof(H2A)=Sof(H2B)=Sof(H2C)=Sof(C65)=Sof(H65A)=Sof(H65B)=Sof(H65C)=
 Sof(C75)=Sof(H75A)=Sof(H75B)=Sof(H75C)=FVAR(3)
 Sof(C7A)=Sof(H7AA)=Sof(H7AB)=Sof(H7AC)=Sof(C57A)=Sof(H57D)=Sof(H57E)=
 Sof(H57F)=Sof(C175)=Sof(H17P)=Sof(H17Q)=Sof(H17R)=1-FVAR(4)
 Sof(C7)=Sof(H7A)=Sof(H7B)=Sof(H7C)=Sof(C57)=Sof(H57A)=Sof(H57B)=Sof(H57C)=
 Sof(C115)=Sof(H11A)=Sof(H11B)=Sof(H11C)=FVAR(4)
 Sof(C35A)=Sof(H35D)=Sof(H35E)=Sof(H35F)=Sof(C67A)=Sof(H67D)=Sof(H67E)=
 Sof(H67F)=Sof(C73A)=Sof(H73D)=Sof(H73E)=Sof(H73F)=1-FVAR(5)
 Sof(C35)=Sof(H35A)=Sof(H35B)=Sof(H35C)=Sof(C67)=Sof(H67A)=Sof(H67B)=Sof(H67C)=
 Sof(C73)=Sof(H73A)=Sof(H73B)=Sof(H73C)=FVAR(5)
 Sof(C17A)=Sof(H17D)=Sof(H17E)=Sof(H17F)=Sof(C69A)=Sof(H69D)=Sof(H69E)=
 Sof(H69F)=Sof(C176)=Sof(H17S)=Sof(H17T)=Sof(H17U)=1-FVAR(6)
 Sof(C17)=Sof(H17A)=Sof(H17B)=Sof(H17C)=Sof(C69)=Sof(H69A)=Sof(H69B)=Sof(H69C)=
 Sof(C143)=Sof(H14E)=Sof(H14F)=Sof(H14G)=FVAR(6)
6.a Riding coordinates:
 O21(H21), C17A(H17D,H17E,H17F), C35A(H35D,H35E,H35F), C69A(H69D,H69E,H69F)
6.b Aromatic/amide H refined with riding coordinates:
 C1E(H1E), C1F(H1F), C1P(H1P), C1Q(H1Q), C3(H3), C6(H6), C8(H8), C10(H10),
 C12(H12), C14(H14), C6A(H6A), C8A(H8A), C10A(H10A), C12A(H12A), C14A(H14A),
 C161(H161), C81(H81), C163(H163), C41(H41), C165(H165), C1M(H1M), C81A(H81A),
 C1L(H1L), C41A(H41A), C1K(H1K), C25(H25), C29(H29), C33(H33), C36(H36),
 C37(H37), C37A(H37A), C40(H40), C42(H42), C47(H47), C50(H50), C51(H51),
 C53(H53), C56(H56), C59(H59), C60(H60), C64(H64), C68(H68), C70(H70), C71(H71),
  C74(H74), C82(H82), C84(H84), C86(H86), C88(H88), C89(H89), C90(H90),
 C91(H91), C92(H92), C93(H93), C94(H94), C94A(H94A), C96(H96), C98(H98),
 C100(H100), C101(H101), C104(H104), C105(H105), C106(H106), C109(H109),
 C110(H110), C112(H112), C113(H113), C114(H114), C120(H120), C122(H122),
 C124(H124), C126(H126), C128(H128), C134(H134), C141(H141), C142(H142),
 C149(H149), C150(H150), C151(H151), C168(H168)
6.c Fitted hexagon refined as free rotating group:
 C4(C6,C8,C10,C12,C14), C4A(C6A,C8A,C10A,C12A,C14A), C5(C161,C81,C163,C41,
 C165), C5A(C1M,C81A,C1L,C41A,C1K)
6.d Idealised Me refined as rotating group:
 C1B(H1BA,H1BB,H1BC), C1G(H1GA,H1GB,H1GC), C1S(H1SA,H1SB,H1SC), C1T(H1TA,H1TB,
 H1TC), C2(H2A,H2B,H2C), C2A(H2AA,H2AB,H2AC), C7(H7A,H7B,H7C), C7A(H7AA,H7AB,
 H7AC), C9(H9A,H9B,H9C), C9A(H9AA,H9AB,H9AC), C17(H17A,H17B,H17C), C21(H21A,
 H21B,H21C), C21A(H21D,H21E,H21F), C31(H31A,H31B,H31C), C35(H35A,H35B,H35C),
 C39(H39A,H39B,H39C), C39A(H39D,H39E,H39F), C57(H57A,H57B,H57C), C57A(H57D,H57E,
 H57F), C61(H61A,H61B,H61C), C63(H63A,H63B,H63C), C65(H65A,H65B,H65C),
 C65A(H65D,H65E,H65F), C67(H67A,H67B,H67C), C67A(H67D,H67E,H67F), C69(H69A,H69B,
 H69C), C73(H73A,H73B,H73C), C73A(H73D,H73E,H73F), C75(H75A,H75B,H75C),
 C75A(H75D,H75E,H75F), C79(H79A,H79B,H79C), C79A(H79D,H79E,H79F), C83(H83A,H83B,
 H83C), C83A(H83D,H83E,H83F), C85(H85A,H85B,H85C), C85A(H85D,H85E,H85F),
 C115(H11A,H11B,H11C), C130(H13A,H13B,H13C), C132(H13D,H13E,H13F), C138(H13G,
 H13H,H13I), C140(H14B,H14C,H14D), C143(H14E,H14F,H14G), C145(H14H,H14I,H14J),
 C146(H14K,H14L,H14M), C148(H14N,H14O,H14P), C155(H15A,H15B,H15C), C157(H15D,
 H15E,H15F), C158(H15G,H15H,H15I), C160(H16A,H16B,H16C), C164(H16D,H16E,H16F),
 C167(H16G,H16H,H16I), C169(H16J,H16K,H16L), C171(H17G,H17H,H17I), C173(H17J,
 H17K,H17L), C174(H17M,H17N,H17O), C175(H17P,H17Q,H17R), C176(H17S,H17T,H17U)
6.e Idealised tetrahedral OH refined as rotating group:
 O11(H11), O17(H17)
;
_platon_squeeze_void_probe_radius 1.20
_olex2_submission_special_instructions 'No special instructions were received'
_oxdiff_exptl_absorpt_empirical_details
;
Empirical correction (ABSPACK) includes:
- Absorption correction using spherical harmonics
- Frame scaling
;
_oxdiff_exptl_absorpt_empirical_full_max 1.632
_oxdiff_exptl_absorpt_empirical_full_min 0.607

loop_
_space_group_symop_operation_xyz
'x, y, z'
'-x+1/2, y+1/2, -z+1/2'
'-x, -y, -z'
'x-1/2, -y-1/2, z-1/2'

loop_
_atom_site_label
_atom_site_type_symbol
_atom_site_fract_x
_atom_site_fract_y
_atom_site_fract_z
_atom_site_U_iso_or_equiv
_atom_site_adp_type
_atom_site_occupancy
_atom_site_site_symmetry_order
_atom_site_calc_flag
_atom_site_refinement_flags_posn
_atom_site_refinement_flags_adp
_atom_site_refinement_flags_occupancy
_atom_site_disorder_assembly
_atom_site_disorder_group
Cu1 Cu 0.2208(2) 0.60622(4) 0.41945(10) 0.0589(6) Uani 0.619(3) 1 d . . P A 1
Cu1A Cu 0.2721(4) 0.60488(7) 0.42592(17) 0.0601(10) Uani 0.381(3) 1 d . U P A 2
Cu2 Cu 0.56645(7) 0.61427(2) 0.75515(3) 0.0552(2) Uani 1 1 d . . . . .
Cu3 Cu 0.58770(7) 0.67693(2) 0.62010(3) 0.0523(2) Uani 1 1 d . . . . .
Cu4 Cu 0.56048(16) 0.62614(4) 0.42524(8) 0.0628(5) Uani 0.619(3) 1 d . . P A 1
Cu4A Cu 0.5857(2) 0.63660(6) 0.41291(11) 0.0554(8) Uani 0.381(3) 1 d . U P A 2
Cu5 Cu 0.44291(9) 0.57205(2) 0.71923(4) 0.0714(3) Uani 1 1 d . . . . .
Cu6 Cu 0.4311(2) 0.58213(3) 0.40486(6) 0.0673(6) Uani 0.619(3) 1 d . . P A 1
Cu6A Cu 0.4921(3) 0.58932(5) 0.40161(12) 0.0675(9) Uani 0.381(3) 1 d . U P A 2
Cu7 Cu 0.36350(7) 0.67478(2) 0.53954(3) 0.0520(2) Uani 1 1 d . . . . .
Cu8 Cu 0.25282(7) 0.65188(2) 0.62271(3) 0.0498(2) Uani 1 1 d . . . . .
Cu9 Cu 0.77203(9) 0.59701(2) 0.72565(4) 0.0673(3) Uani 1 1 d . . . . .
Cu10 Cu 0.35783(7) 0.65031(2) 0.43775(3) 0.0548(2) Uani 1 1 d . . . . .
Cu11 Cu 0.65383(10) 0.55068(2) 0.69207(4) 0.0808(3) Uani 1 1 d . . . . .
Cu12 Cu 0.47801(7) 0.65420(2) 0.70870(3) 0.0526(2) Uani 1 1 d . . . . .
S1 S 0.28295(13) 0.71013(2) 0.49809(6) 0.0548(4) Uani 1 1 d . . . . .
S2 S 0.37403(16) 0.55298(3) 0.79206(9) 0.0803(5) Uani 1 1 d . . . . .
S3 S 0.93077(15) 0.59519(3) 0.80468(8) 0.0741(5) Uani 1 1 d . . . . .
S4 S 0.10881(13) 0.67190(3) 0.65201(6) 0.0571(4) Uani 1 1 d . . . . .
S5 S 0.6347(2) 0.63893(7) 0.34424(14) 0.0730(9) Uani 0.619(3) 1 d . . P A 1
S5A S 0.6329(4) 0.65227(10) 0.32855(18) 0.0603(12) Uani 0.381(3) 1 d . U P A 2
S6 S 0.48665(14) 0.67531(3) 0.79681(6) 0.0588(4) Uani 1 1 d . . . . .
S7 S 0.72875(18) 0.52053(3) 0.75387(8) 0.0806(5) Uani 1 1 d . . . . .
S8 S 0.58097(14) 0.62721(3) 0.85512(6) 0.0616(4) Uani 1 1 d . . . . .
S9 S 0.0711(3) 0.60526(7) 0.33451(16) 0.0673(10) Uani 0.619(3) 1 d . . P A 1
S9A S 0.1154(5) 0.59908(9) 0.3445(2) 0.0582(13) Uani 0.381(3) 1 d . U P A 2
S10 S 0.27740(15) 0.67922(3) 0.36895(6) 0.0635(4) Uani 1 1 d . . . . .
S11 S 0.4216(3) 0.56436(5) 0.31344(12) 0.0717(9) Uani 0.619(3) 1 d . . P A 1
S11A S 0.4837(5) 0.57204(12) 0.3087(2) 0.0732(15) Uani 0.381(3) 1 d . U P A 2
S12 S 0.66101(13) 0.71358(3) 0.64396(6) 0.0601(4) Uani 1 1 d . . . . .
P1 P 0.70961(13) 0.64488(3) 0.70452(6) 0.0563(4) Uani 1 1 d . . . . .
P2 P 0.4403(3) 0.53756(4) 0.63094(9) 0.1048(9) Uani 1 1 d . . . . .
P3 P 0.2649(3) 0.56111(5) 0.45799(11) 0.0665(8) Uani 0.619(3) 1 d . U P A 1
P3A P 0.3597(10) 0.56046(16) 0.4554(6) 0.081(3) Uani 0.381(3) 1 d . U P A 2
P4 P 0.18300(14) 0.64059(3) 0.49885(6) 0.0596(4) Uani 1 1 d . U . . .
P5 P 0.8237(3) 0.56762(4) 0.63889(11) 0.1166(11) Uani 1 1 d . . . . .
P6 P 0.32484(14) 0.61582(3) 0.70385(7) 0.0613(4) Uani 1 1 d . . . . .
P7 P 0.6608(3) 0.58261(7) 0.46236(14) 0.0756(10) Uani 0.619(3) 1 d . U P A 1
P7A P 0.7217(4) 0.59995(10) 0.45602(19) 0.0741(15) Uani 0.381(3) 1 d . U P A 2
P8 P 0.57182(13) 0.66918(3) 0.49591(6) 0.0615(4) Uani 1 1 d . U . . .
O1 O 0.4505(3) 0.64450(6) 0.60444(14) 0.0481(9) Uani 1 1 d . . . . .
O2 O 0.2519(4) 0.63334(7) 0.38889(17) 0.0630(11) Uani 1 1 d . U . . .
O3 O 0.4638(3) 0.69339(6) 0.58408(15) 0.0546(10) Uani 1 1 d . . . . .
O4 O 0.3776(14) 0.5668(2) 0.4577(8) 0.075(4) Uani 0.619(3) 1 d . U P A 1
O4A O 0.4602(13) 0.5654(2) 0.4390(6) 0.091(4) Uani 0.381(3) 1 d . U P A 2
O5 O 0.5546(6) 0.53739(10) 0.6372(2) 0.103(2) Uani 1 1 d . . . . .
O6 O 0.5434(3) 0.67972(6) 0.68871(15) 0.0545(10) Uani 1 1 d . . . . .
O7 O 0.4292(3) 0.62660(7) 0.72746(17) 0.0598(10) Uani 1 1 d . . . . .
O8 O 0.3957(5) 0.55645(10) 0.6486(2) 0.0975(18) Uani 1 1 d . . . . .
O9 O 0.1992(8) 0.58039(13) 0.4543(3) 0.079(2) Uani 0.619(3) 1 d . U P A 1
O9A O 0.2955(14) 0.5793(2) 0.4685(5) 0.082(3) Uani 0.381(3) 1 d . U P A 2
O10 O 0.2740(3) 0.65429(6) 0.49212(16) 0.0547(10) Uani 1 1 d . U . . .
O11 O 0.8465(9) 0.56904(15) 0.5814(3) 0.157(4) Uani 1 1 d . . . . .
H11 H 0.793786 0.565856 0.557759 0.236 Uiso 1 1 calc R U . . .
O12 O 0.2787(4) 0.62349(7) 0.64674(18) 0.0631(11) Uani 1 1 d . . . . .
O13 O 0.6283(3) 0.67566(8) 0.55237(16) 0.0639(11) Uani 1 1 d . . . . .
O14 O 0.7059(3) 0.60484(7) 0.78523(15) 0.0592(10) Uani 1 1 d . . . . .
O15 O 0.7755(4) 0.62595(7) 0.70503(18) 0.0639(11) Uani 1 1 d . . . . .
O16 O 0.1681(4) 0.64160(8) 0.55623(16) 0.0671(12) Uani 1 1 d . . . . .
O17 O 0.5115(9) 0.57819(12) 0.5534(2) 0.157(4) Uani 1 1 d . . . . .
H17 H 0.475651 0.575892 0.522023 0.236 Uiso 1 1 calc R U . . .
O18 O 0.6831(4) 0.65464(8) 0.64788(19) 0.0707(12) Uani 1 1 d . . . . .
O19 O 0.5596(7) 0.57187(15) 0.4406(4) 0.085(2) Uani 0.619(3) 1 d . U P A 1
O19A O 0.6176(15) 0.5897(4) 0.4556(8) 0.090(4) Uani 0.381(3) 1 d . U P A 2
O20 O 0.4501(10) 0.64605(17) 0.3909(5) 0.054(3) Uani 0.619(3) 1 d . U P A 1
O20A O 0.4595(17) 0.6532(3) 0.3883(10) 0.053(4) Uani 0.381(3) 1 d . U P A 2
O21 O 0.3909(8) 0.53235(12) 0.5700(3) 0.147(3) Uani 1 1 d . . . . .
H21 H 0.332733 0.537839 0.561033 0.221 Uiso 1 1 d R U . . .
O22 O 0.5571(4) 0.55158(7) 0.74015(18) 0.0685(12) Uani 1 1 d . . . . .
O23 O 0.2698(3) 0.67884(6) 0.58708(15) 0.0532(9) Uani 1 1 d . . . . .
O24 O 0.7602(4) 0.56702(7) 0.74509(19) 0.0711(12) Uani 1 1 d . . . . .
O25 O 0.4553(3) 0.66748(7) 0.49166(15) 0.0588(10) Uani 1 1 d . U . . .
O26 O 0.3337(4) 0.59249(7) 0.7050(2) 0.0765(14) Uani 1 1 d . . . . .
O27 O 0.6111(3) 0.64025(6) 0.72470(15) 0.0551(10) Uani 1 1 d . . . . .
O28 O 0.6161(4) 0.64888(8) 0.47988(17) 0.0691(12) Uani 1 1 d . U . . .
O29 O 0.3357(3) 0.66375(6) 0.69076(14) 0.0534(10) Uani 1 1 d . . . . .
O30 O 0.5480(4) 0.60041(8) 0.66614(17) 0.0682(12) Uani 1 1 d . . . . .
O31 O 0.5134(4) 0.58918(7) 0.78286(16) 0.0607(11) Uani 1 1 d . . . . .
O32 O 0.1950(4) 0.61839(8) 0.48203(19) 0.0729(13) Uani 1 1 d . U . . .
O33 O 0.2939(8) 0.59175(15) 0.3693(4) 0.064(2) Uani 0.619(3) 1 d . U P A 1
O33A O 0.3459(12) 0.5937(3) 0.3713(6) 0.063(3) Uani 0.381(3) 1 d . U P A 2
O34 O 0.4295(4) 0.61982(8) 0.48619(17) 0.0710(13) Uani 1 1 d . U . . .
O35 O 0.2567(8) 0.54795(15) 0.5068(3) 0.088(3) Uani 0.619(3) 1 d . U P A 1
O35A O 0.3835(17) 0.5446(3) 0.5018(7) 0.117(5) Uani 0.381(3) 1 d . U P A 2
O36 O 0.7350(6) 0.55320(11) 0.6383(2) 0.103(2) Uani 1 1 d . . . . .
O37 O 0.7154(8) 0.57164(17) 0.5133(4) 0.099(3) Uani 0.619(3) 1 d . U P A 1
O37A O 0.7807(13) 0.5976(3) 0.5107(6) 0.113(5) Uani 0.381(3) 1 d . U P A 2
O38 O 0.4964(7) 0.60480(15) 0.3703(3) 0.0611(19) Uani 0.619(3) 1 d . U P A 1
O38A O 0.5275(11) 0.6139(2) 0.3617(6) 0.060(3) Uani 0.381(3) 1 d . U P A 2
O39 O 0.6500(8) 0.60574(17) 0.4689(4) 0.088(2) Uani 0.619(3) 1 d . U P A 1
O39A O 0.7101(11) 0.6211(2) 0.4342(6) 0.081(3) Uani 0.381(3) 1 d . U P A 2
O40 O 0.8083(7) 0.58919(11) 0.6592(3) 0.123(3) Uani 1 1 d . . . . .
C1 C 0.5136(6) 0.60723(11) 0.6185(3) 0.0639(17) Uani 1 1 d . . . . .
C1A C 0.206(2) 0.5731(4) 0.2162(10) 0.064(4) Uani 0.381(3) 1 d . U P A 2
C1B C 0.159(2) 0.5422(5) 0.1545(14) 0.088(7) Uani 0.381(3) 1 d . U P A 2
H1BA H 0.125041 0.535963 0.181362 0.132 Uiso 0.381(3) 1 calc R U P A 2
H1BB H 0.231335 0.538368 0.163482 0.132 Uiso 0.381(3) 1 calc R U P A 2
H1BC H 0.126707 0.536925 0.118057 0.132 Uiso 0.381(3) 1 calc R U P A 2
C1C C 0.148(2) 0.5660(4) 0.1555(9) 0.071(5) Uani 0.381(3) 1 d . U P A 2
C1D C 0.3505(18) 0.5772(3) 0.2857(8) 0.063(4) Uani 0.381(3) 1 d . U P A 2
C1E C 0.3002(17) 0.5712(3) 0.2345(8) 0.060(4) Uani 0.381(3) 1 d . U P A 2
H1E H 0.339310 0.565235 0.211318 0.073 Uiso 0.381(3) 1 calc R U P A 2
C1F C 0.569(2) 0.5928(6) 0.2326(13) 0.081(6) Uani 0.381(3) 1 d . U P A 2
H1F H 0.550908 0.580710 0.210838 0.097 Uiso 0.381(3) 1 calc R U P A 2
C1G C 0.598(3) 0.5896(6) 0.1258(13) 0.136(9) Uani 0.381(3) 1 d D U P A 2
H1GA H 0.630124 0.575918 0.126351 0.204 Uiso 0.381(3) 1 calc R U P A 2
H1GB H 0.577473 0.594654 0.088110 0.204 Uiso 0.381(3) 1 calc R U P A 2
H1GC H 0.536846 0.588421 0.140974 0.204 Uiso 0.381(3) 1 calc R U P A 2
C1H C 0.6189(18) 0.6071(4) 0.2158(10) 0.082(5) Uani 0.381(3) 1 d . U P A 2
C1I C 0.673(2) 0.6050(4) 0.1600(11) 0.105(6) Uani 0.381(3) 1 d D U P A 2
C1J C 0.555(2) 0.6111(4) 0.3126(10) 0.061(5) Uani 0.381(3) 1 d . U P A 2
C1N C 0.441(2) 0.6664(4) 0.3441(10) 0.055(5) Uani 0.381(3) 1 d . U P A 2
C1O C 0.356(2) 0.6786(4) 0.3301(13) 0.059(5) Uani 0.381(3) 1 d . U P A 2
C1P C 0.3459(17) 0.6912(4) 0.2832(9) 0.055(4) Uani 0.381(3) 1 d . U P A 2
H1P H 0.286434 0.699548 0.272242 0.066 Uiso 0.381(3) 1 calc R U P A 2
C1Q C 0.5033(19) 0.6788(4) 0.2652(9) 0.057(4) Uani 0.381(3) 1 d . U P A 2
H1Q H 0.551262 0.678360 0.242716 0.068 Uiso 0.381(3) 1 calc R U P A 2
C1R C 0.4018(15) 0.7089(3) 0.2035(7) 0.076(4) Uani 0.381(3) 1 d D U P A 2
C1S C 0.457(2) 0.7277(4) 0.2296(12) 0.108(8) Uani 0.381(3) 1 d D U P A 2
H1SA H 0.428716 0.732059 0.260435 0.162 Uiso 0.381(3) 1 calc R U P A 2
H1SB H 0.449159 0.739067 0.202854 0.162 Uiso 0.381(3) 1 calc R U P A 2
H1SC H 0.529819 0.724471 0.242665 0.162 Uiso 0.381(3) 1 calc R U P A 2
C1T C 0.450(2) 0.6997(5) 0.1600(11) 0.134(9) Uani 0.381(3) 1 d D U P A 2
H1TA H 0.524944 0.700362 0.172226 0.201 Uiso 0.381(3) 1 calc R U P A 2
H1TB H 0.428602 0.707709 0.126121 0.201 Uiso 0.381(3) 1 calc R U P A 2
H1TC H 0.428969 0.685159 0.153378 0.201 Uiso 0.381(3) 1 calc R U P A 2
C2 C -0.1677(12) 0.7220(3) 0.5256(8) 0.117(6) Uani 0.649(17) 1 d . U P B 1
H2A H -0.163708 0.711754 0.497241 0.175 Uiso 0.649(17) 1 calc R U P B 1
H2B H -0.227689 0.730896 0.513040 0.175 Uiso 0.649(17) 1 calc R U P B 1
H2C H -0.173604 0.714694 0.558944 0.175 Uiso 0.649(17) 1 calc R U P B 1
C2A C -0.145(2) 0.7321(5) 0.5747(16) 0.124(12) Uani 0.351(17) 1 d D U P B 2
H2AA H -0.199757 0.722970 0.554883 0.186 Uiso 0.351(17) 1 calc R U P B 2
H2AB H -0.174840 0.745367 0.582760 0.186 Uiso 0.351(17) 1 calc R U P B 2
H2AC H -0.110754 0.725369 0.608869 0.186 Uiso 0.351(17) 1 calc R U P B 2
C3 C 1.0186(13) 0.5698(2) 0.7036(6) 0.138(5) Uani 1 1 d . . . . .
H3 H 1.013675 0.584360 0.696138 0.165 Uiso 1 1 calc R U . . .
C4 C 0.2182(9) 0.54557(16) 0.3988(4) 0.080(3) Uani 0.619(3) 1 d G U P A 1
C6 C 0.2849(7) 0.53164(18) 0.3827(5) 0.104(4) Uani 0.619(3) 1 d G U P A 1
H6 H 0.352916 0.530275 0.403763 0.125 Uiso 0.619(3) 1 calc R U P A 1
C8 C 0.2522(9) 0.51970(18) 0.3359(5) 0.115(5) Uani 0.619(3) 1 d G U P A 1
H8 H 0.297847 0.510171 0.324980 0.138 Uiso 0.619(3) 1 calc R U P A 1
C10 C 0.1527(10) 0.52169(19) 0.3052(4) 0.114(6) Uani 0.619(3) 1 d G U P A 1
H10 H 0.130391 0.513529 0.273174 0.136 Uiso 0.619(3) 1 calc R U P A 1
C12 C 0.0860(7) 0.53563(19) 0.3212(4) 0.105(4) Uani 0.619(3) 1 d G U P A 1
H12 H 0.018002 0.536990 0.300150 0.126 Uiso 0.619(3) 1 calc R U P A 1
C14 C 0.1187(8) 0.54757(16) 0.3680(4) 0.097(4) Uani 0.619(3) 1 d G U P A 1
H14 H 0.073070 0.557094 0.378933 0.117 Uiso 0.619(3) 1 calc R U P A 1
C4A C 0.2770(14) 0.5472(3) 0.3985(6) 0.085(5) Uani 0.381(3) 1 d G U P A 2
C6A C 0.3207(11) 0.5384(3) 0.3588(7) 0.093(6) Uani 0.381(3) 1 d G U P A 2
H6A H 0.391735 0.539987 0.360861 0.112 Uiso 0.381(3) 1 calc R U P A 2
C8A C 0.2605(15) 0.5271(3) 0.3162(6) 0.101(6) Uani 0.381(3) 1 d G U P A 2
H8A H 0.290318 0.521039 0.289114 0.121 Uiso 0.381(3) 1 calc R U P A 2
C10A C 0.1565(14) 0.5247(3) 0.3132(7) 0.105(7) Uani 0.381(3) 1 d G U P A 2
H10A H 0.115376 0.517044 0.284088 0.126 Uiso 0.381(3) 1 calc R U P A 2
C12A C 0.1129(11) 0.5336(4) 0.3529(9) 0.122(7) Uani 0.381(3) 1 d G U P A 2
H12A H 0.041849 0.531996 0.350810 0.147 Uiso 0.381(3) 1 calc R U P A 2
C14A C 0.1731(15) 0.5449(3) 0.3955(8) 0.093(6) Uani 0.381(3) 1 d G U P A 2
H14A H 0.143264 0.550944 0.422558 0.112 Uiso 0.381(3) 1 calc R U P A 2
C5 C 0.7335(9) 0.57844(19) 0.4130(4) 0.091(3) Uani 0.619(3) 1 d G U P A 1
C161 C 0.8046(11) 0.59367(18) 0.4084(5) 0.136(6) Uani 0.619(3) 1 d G U P A 1
H161 H 0.811880 0.605705 0.430981 0.163 Uiso 0.619(3) 1 calc R U P A 1
C81 C 0.8652(11) 0.5913(2) 0.3709(7) 0.162(7) Uani 0.619(3) 1 d G U P A 1
H81 H 0.913770 0.601686 0.367701 0.194 Uiso 0.619(3) 1 calc R U P A 1
C163 C 0.8545(11) 0.5737(2) 0.3379(6) 0.139(6) Uani 0.619(3) 1 d G U P A 1
H163 H 0.895903 0.572034 0.312180 0.166 Uiso 0.619(3) 1 calc R U P A 1
C41 C 0.7834(11) 0.55844(19) 0.3425(5) 0.127(5) Uani 0.619(3) 1 d G U P A 1
H41 H 0.776145 0.546400 0.319937 0.153 Uiso 0.619(3) 1 calc R U P A 1
C165 C 0.7229(9) 0.56083(17) 0.3801(5) 0.118(5) Uani 0.619(3) 1 d G U P A 1
H165 H 0.674254 0.550419 0.383217 0.142 Uiso 0.619(3) 1 calc R U P A 1
C5A C 0.780(2) 0.5826(4) 0.4164(10) 0.128(7) Uani 0.381(3) 1 d G U P A 2
C1M C 0.784(2) 0.5899(3) 0.3649(11) 0.138(8) Uani 0.381(3) 1 d G U P A 2
H1M H 0.755760 0.603141 0.353056 0.165 Uiso 0.381(3) 1 calc R U P A 2
C81A C 0.827(2) 0.5777(5) 0.3306(9) 0.149(9) Uani 0.381(3) 1 d G U P A 2
H81A H 0.829705 0.582716 0.295325 0.178 Uiso 0.381(3) 1 calc R U P A 2
C1L C 0.868(2) 0.5583(4) 0.3478(12) 0.171(10) Uani 0.381(3) 1 d G U P A 2
H1L H 0.898215 0.550015 0.324405 0.205 Uiso 0.381(3) 1 calc R U P A 2
C41A C 0.865(2) 0.5510(4) 0.3994(13) 0.184(10) Uani 0.381(3) 1 d G U P A 2
H41A H 0.892780 0.537738 0.411217 0.221 Uiso 0.381(3) 1 calc R U P A 2
C1K C 0.821(2) 0.5631(5) 0.4337(10) 0.171(10) Uani 0.381(3) 1 d G U P A 2
H1K H 0.818834 0.558163 0.468949 0.205 Uiso 0.381(3) 1 calc R U P A 2
C7 C 0.629(4) 0.5017(10) 0.9627(19) 0.120(17) Uani 0.26(3) 1 d . U P C 1
H7A H 0.673092 0.512384 0.952405 0.180 Uiso 0.26(3) 1 calc R U P C 1
H7B H 0.670391 0.491652 0.987416 0.180 Uiso 0.26(3) 1 calc R U P C 1
H7C H 0.579970 0.508354 0.980964 0.180 Uiso 0.26(3) 1 calc R U P C 1
C7A C 0.6576(17) 0.4886(4) 0.9434(8) 0.140(8) Uani 0.74(3) 1 d . U P C 2
H7AA H 0.709640 0.481291 0.929023 0.210 Uiso 0.74(3) 1 calc R U P C 2
H7AB H 0.648636 0.481680 0.976675 0.210 Uiso 0.74(3) 1 calc R U P C 2
H7AC H 0.679272 0.503092 0.951915 0.210 Uiso 0.74(3) 1 calc R U P C 2
C9 C 0.165(2) 0.5747(6) 0.1108(14) 0.145(10) Uani 0.619(3) 1 d . U P A 1
H9A H 0.232076 0.567724 0.120430 0.217 Uiso 0.619(3) 1 calc R U P A 1
H9B H 0.175226 0.589815 0.113805 0.217 Uiso 0.619(3) 1 calc R U P A 1
H9C H 0.131162 0.571074 0.073282 0.217 Uiso 0.619(3) 1 calc R U P A 1
C9A C 0.204(3) 0.5761(6) 0.1153(13) 0.087(7) Uani 0.381(3) 1 d . U P A 2
H9AA H 0.157258 0.576822 0.079145 0.130 Uiso 0.381(3) 1 calc R U P A 2
H9AB H 0.263536 0.567696 0.113238 0.130 Uiso 0.381(3) 1 calc R U P A 2
H9AC H 0.225453 0.590183 0.127757 0.130 Uiso 0.381(3) 1 calc R U P A 2
C11 C 0.9094(6) 0.56853(11) 0.8170(3) 0.0708(18) Uani 1 1 d . . . . .
C13 C 0.5321(10) 0.6564(2) 0.3201(5) 0.061(3) Uani 0.619(3) 1 d . U P A 1
C13A C 0.5167(16) 0.6665(3) 0.3114(9) 0.057(4) Uani 0.381(3) 1 d . U P A 2
C15 C 0.1467(12) 0.5914(2) 0.2950(6) 0.067(3) Uani 0.619(3) 1 d . U P A 1
C15A C 0.193(2) 0.5888(4) 0.3033(10) 0.058(4) Uani 0.381(3) 1 d . U P A 2
C16 C 0.1935(5) 0.69276(9) 0.5768(2) 0.0518(14) Uani 1 1 d . . . . .
C17 C -0.054(2) 0.6926(4) 0.2168(11) 0.150(8) Uani 0.55(2) 1 d . U P D 1
H17A H -0.065765 0.699204 0.249865 0.225 Uiso 0.55(2) 1 calc R U P D 1
H17B H -0.103723 0.697811 0.184928 0.225 Uiso 0.55(2) 1 calc R U P D 1
H17C H 0.015335 0.695792 0.212967 0.225 Uiso 0.55(2) 1 calc R U P D 1
C17A C -0.031(3) 0.6784(7) 0.1772(14) 0.173(15) Uani 0.45(2) 1 d D U P D 2
H17D H 0.021533 0.669806 0.166187 0.260 Uiso 0.45(2) 1 d R U P D 2
H17E H -0.001437 0.691905 0.190367 0.260 Uiso 0.45(2) 1 d R U P D 2
H17F H -0.088207 0.680466 0.145807 0.260 Uiso 0.45(2) 1 d R U P D 2
C18 C 0.1129(5) 0.69203(10) 0.6032(2) 0.0581(15) Uani 1 1 d . . . . .
C19 C 0.5923(12) 0.6163(3) 0.3071(5) 0.062(3) Uani 0.619(3) 1 d . U P A 1
C19A C 0.6048(15) 0.6287(4) 0.2927(8) 0.066(4) Uani 0.381(3) 1 d . U P A 2
C20 C 0.5698(5) 0.69608(9) 0.7212(2) 0.0532(14) Uani 1 1 d . . . . .
C21 C 0.6095(17) 0.6100(4) 0.1358(9) 0.148(7) Uani 0.619(3) 1 d D U P A 1
H21A H 0.537258 0.612613 0.134754 0.222 Uiso 0.619(3) 1 calc R U P A 1
H21B H 0.617490 0.606488 0.099163 0.222 Uiso 0.619(3) 1 calc R U P A 1
H21C H 0.649384 0.622567 0.148734 0.222 Uiso 0.619(3) 1 calc R U P A 1
C21A C 0.638(3) 0.6248(5) 0.1287(12) 0.123(8) Uani 0.381(3) 1 d D U P A 2
H21D H 0.651545 0.623916 0.092209 0.185 Uiso 0.381(3) 1 calc R U P A 2
H21E H 0.674602 0.636744 0.148199 0.185 Uiso 0.381(3) 1 calc R U P A 2
H21F H 0.564153 0.626678 0.125469 0.185 Uiso 0.381(3) 1 calc R U P A 2
C22 C 0.4702(5) 0.71343(9) 0.5732(2) 0.0536(14) Uani 1 1 d . . . . .
C23 C 0.4802(5) 0.58938(11) 0.8277(3) 0.0634(16) Uani 1 1 d . . . . .
C24 C 0.1793(5) 0.66239(11) 0.3348(3) 0.0624(15) Uani 1 1 d . U . . .
C25 C 0.9451(10) 0.53549(16) 0.6916(5) 0.111(3) Uani 1 1 d . . . . .
H25 H 0.889426 0.526560 0.676459 0.133 Uiso 1 1 calc R U . . .
C26 C 0.1919(5) 0.70926(10) 0.5387(2) 0.0573(15) Uani 1 1 d . . . . .
C27 C 0.4577(15) 0.6834(3) 0.2568(6) 0.074(4) Uani 0.619(3) 1 d . U P A 1
C27A C 0.4203(17) 0.6918(4) 0.2521(8) 0.062(4) Uani 0.381(3) 1 d . U P A 2
C28 C 0.5082(6) 0.60533(11) 0.8675(3) 0.0658(17) Uani 1 1 d . . . . .
C29 C 0.1016(7) 0.63811(15) 0.8038(4) 0.093(3) Uani 1 1 d . . . . .
H29 H 0.054549 0.642951 0.823990 0.111 Uiso 1 1 calc R U . . .
C30 C 0.6214(5) 0.71356(10) 0.7065(2) 0.0604(16) Uani 1 1 d . . . . .
C31 C 0.0891(10) 0.72881(19) 0.8063(6) 0.135(5) Uani 1 1 d . . . . .
H31A H 0.126186 0.738177 0.786836 0.202 Uiso 1 1 calc R U . . .
H31B H 0.056917 0.736977 0.830695 0.202 Uiso 1 1 calc R U . . .
H31C H 0.036332 0.721325 0.779860 0.202 Uiso 1 1 calc R U . . .
C32 C 0.6316(6) 0.52178(11) 0.7908(3) 0.0715(19) Uani 1 1 d . . . . .
C33 C 0.0205(7) 0.63887(18) 0.2799(3) 0.091(2) Uani 1 1 d . U . . .
H33 H -0.033657 0.630364 0.260680 0.110 Uiso 1 1 calc R U . . .
C34 C 0.4709(5) 0.62726(11) 0.5905(2) 0.0575(15) Uani 1 1 d . . . . .
C35 C 0.5091(18) 0.7928(2) 0.5769(7) 0.112(7) Uani 0.731(19) 1 d . . P E 1
H35A H 0.442426 0.792717 0.586452 0.168 Uiso 0.731(19) 1 calc R U P E 1
H35B H 0.525153 0.806951 0.566922 0.168 Uiso 0.731(19) 1 calc R U P E 1
H35C H 0.561721 0.788027 0.608180 0.168 Uiso 0.731(19) 1 calc R U P E 1
C35A C 0.581(4) 0.7910(9) 0.573(3) 0.14(2) Uani 0.269(19) 1 d . . P E 2
H35D H 0.570288 0.787184 0.609353 0.206 Uiso 0.269(19) 1 d R U P E 2
H35E H 0.569718 0.805954 0.567393 0.206 Uiso 0.269(19) 1 d R U P E 2
H35F H 0.651468 0.787534 0.571713 0.206 Uiso 0.269(19) 1 d R U P E 2
C36 C 0.4015(7) 0.74482(11) 0.5239(3) 0.073(2) Uani 1 1 d . . . . .
H36 H 0.347261 0.751423 0.498741 0.088 Uiso 1 1 calc R U . . .
C37 C 0.6303(11) 0.6122(2) 0.2596(5) 0.078(3) Uani 0.619(3) 1 d . U P A 1
H37 H 0.673444 0.622122 0.248186 0.094 Uiso 0.619(3) 1 calc R U P A 1
C37A C 0.6344(16) 0.6257(4) 0.2444(9) 0.077(4) Uani 0.381(3) 1 d . U P A 2
H37A H 0.666833 0.636881 0.230181 0.092 Uiso 0.381(3) 1 calc R U P A 2
C38 C 0.0720(6) 0.65116(13) 0.4550(3) 0.0696(17) Uani 1 1 d . U . . .
C39 C 0.589(2) 0.7706(3) 0.7998(10) 0.105(9) Uani 0.48(3) 1 d . . P F 1
H39A H 0.615010 0.773822 0.767359 0.157 Uiso 0.48(3) 1 calc R U P F 1
H39B H 0.601155 0.782520 0.824810 0.157 Uiso 0.48(3) 1 calc R U P F 1
H39C H 0.515805 0.767696 0.789009 0.157 Uiso 0.48(3) 1 calc R U P F 1
C39A C 0.572(3) 0.7584(4) 0.8490(17) 0.151(14) Uani 0.52(3) 1 d . . P F 2
H39D H 0.514032 0.761209 0.818603 0.227 Uiso 0.52(3) 1 calc R U P F 2
H39E H 0.594906 0.771371 0.868478 0.227 Uiso 0.52(3) 1 calc R U P F 2
H39F H 0.551922 0.748403 0.874085 0.227 Uiso 0.52(3) 1 calc R U P F 2
C40 C 0.0324(6) 0.70604(11) 0.5916(3) 0.0668(17) Uani 1 1 d . . . . .
H40 H -0.021041 0.704840 0.610410 0.080 Uiso 1 1 calc R U . . .
C42 C 0.6324(7) 0.50687(12) 0.8299(3) 0.077(2) Uani 1 1 d . . . . .
H42 H 0.685349 0.496747 0.836343 0.093 Uiso 1 1 calc R U . . .
C43 C 0.8296(6) 0.55750(12) 0.7843(3) 0.0714(19) Uani 1 1 d . . . . .
C44 C 0.0276(6) 0.72187(11) 0.5530(3) 0.0706(19) Uani 1 1 d . . . . .
C45 C 0.5559(6) 0.72522(10) 0.5979(2) 0.0601(16) Uani 1 1 d . . . . .
C46 C 0.1932(5) 0.68147(10) 0.7120(3) 0.0593(15) Uani 1 1 d . . . . .
C47 C 1.1071(12) 0.5613(3) 0.7369(8) 0.154(6) Uani 1 1 d . . . . .
H47 H 1.163200 0.569989 0.752661 0.185 Uiso 1 1 calc R U . . .
C48 C 0.6201(7) 0.73118(11) 0.7924(3) 0.074(2) Uani 1 1 d . . . . .
C49 C 0.9382(8) 0.55648(15) 0.6817(4) 0.095(3) Uani 1 1 d . . . . .
C50 C 0.1103(6) 0.72316(10) 0.5276(3) 0.0629(17) Uani 1 1 d . . . . .
H50 H 0.110513 0.733967 0.501834 0.076 Uiso 1 1 calc R U . . .
C51 C 0.4673(7) 0.60567(13) 0.9136(3) 0.079(2) Uani 1 1 d . . . . .
H51 H 0.485632 0.616659 0.939285 0.094 Uiso 1 1 calc R U . . .
C52 C 0.4132(6) 0.57361(12) 0.8392(3) 0.075(2) Uani 1 1 d . . . . .
C53 C 0.5736(6) 0.71401(11) 0.8071(3) 0.0672(18) Uani 1 1 d . . . . .
H53 H 0.558857 0.713730 0.842244 0.081 Uiso 1 1 calc R U . . .
C54 C 0.5887(5) 0.68906(12) 0.4484(3) 0.0651(16) Uani 1 1 d . U . . .
C55 C 0.2389(6) 0.62401(11) 0.7445(3) 0.0691(18) Uani 1 1 d . . . . .
C56 C 0.5643(7) 0.74617(12) 0.5846(3) 0.075(2) Uani 1 1 d . . . . .
H56 H 0.623747 0.753701 0.601903 0.090 Uiso 1 1 calc R U . . .
C57 C 0.421(5) 0.4852(11) 0.905(3) 0.13(2) Uani 0.26(3) 1 d . U P C 1
H57A H 0.411614 0.489072 0.941185 0.200 Uiso 0.26(3) 1 calc R U P C 1
H57B H 0.400257 0.470612 0.897448 0.200 Uiso 0.26(3) 1 calc R U P C 1
H57C H 0.377993 0.494182 0.877385 0.200 Uiso 0.26(3) 1 calc R U P C 1
C57A C 0.470(2) 0.4893(4) 0.9270(9) 0.140(8) Uani 0.74(3) 1 d . U P C 2
H57D H 0.475275 0.501637 0.950462 0.210 Uiso 0.74(3) 1 calc R U P C 2
H57E H 0.468478 0.476726 0.948795 0.210 Uiso 0.74(3) 1 calc R U P C 2
H57F H 0.408058 0.490134 0.898003 0.210 Uiso 0.74(3) 1 calc R U P C 2
C58 C 0.5566(6) 0.53749(11) 0.7789(3) 0.0666(18) Uani 1 1 d . . . . .
C59 C 0.7691(7) 0.62610(13) 0.9232(3) 0.086(2) Uani 1 1 d . . . . .
H59 H 0.735777 0.632644 0.948237 0.103 Uiso 1 1 calc R U . . .
C60 C 0.3153(6) 0.69527(14) 0.8079(3) 0.080(2) Uani 1 1 d . . . . .
H60 H 0.358830 0.700246 0.840632 0.096 Uiso 1 1 calc R U . . .
C61 C 0.2412(14) 0.7228(2) 0.8818(5) 0.169(6) Uani 1 1 d . . . . .
H61A H 0.286635 0.712818 0.904814 0.253 Uiso 1 1 calc R U . . .
H61B H 0.205711 0.731151 0.904431 0.253 Uiso 1 1 calc R U . . .
H61C H 0.281449 0.732058 0.863802 0.253 Uiso 1 1 calc R U . . .
C62 C 0.4603(6) 0.61623(12) 0.5372(3) 0.0685(18) Uani 1 1 d . . . . .
C63 C 0.1118(11) 0.6952(2) 0.8699(5) 0.145(5) Uani 1 1 d . . . . .
H63A H 0.052467 0.689960 0.843143 0.218 Uiso 1 1 calc R U . . .
H63B H 0.089017 0.701657 0.900424 0.218 Uiso 1 1 calc R U . . .
H63C H 0.158412 0.683695 0.883468 0.218 Uiso 1 1 calc R U . . .
C64 C 0.7637(6) 0.66642(14) 0.8026(3) 0.079(2) Uani 1 1 d . . . . .
H64 H 0.721112 0.656850 0.815805 0.095 Uiso 1 1 calc R U . . .
C65 C -0.0790(14) 0.7479(3) 0.5857(7) 0.114(6) Uani 0.649(17) 1 d . U P B 1
H65A H -0.141997 0.756112 0.575879 0.171 Uiso 0.649(17) 1 calc R U P B 1
H65B H -0.020738 0.757243 0.598304 0.171 Uiso 0.649(17) 1 calc R U P B 1
H65C H -0.083799 0.738116 0.614951 0.171 Uiso 0.649(17) 1 calc R U P B 1
C65A C -0.028(2) 0.7577(4) 0.5499(14) 0.108(10) Uani 0.351(17) 1 d D U P B 2
H65D H 0.029440 0.757780 0.581814 0.162 Uiso 0.351(17) 1 calc R U P B 2
H65E H -0.083416 0.766405 0.557313 0.162 Uiso 0.351(17) 1 calc R U P B 2
H65F H -0.005638 0.763373 0.518346 0.162 Uiso 0.351(17) 1 calc R U P B 2
C66 C 0.5597(8) 0.50607(12) 0.8598(4) 0.089(3) Uani 1 1 d . . . . .
C67 C 0.4371(14) 0.78498(18) 0.4783(5) 0.103(5) Uani 0.731(19) 1 d . . P E 1
H67A H 0.445733 0.775418 0.449353 0.155 Uiso 0.731(19) 1 calc R U P E 1
H67B H 0.453579 0.799207 0.469045 0.155 Uiso 0.731(19) 1 calc R U P E 1
H67C H 0.366116 0.784451 0.482064 0.155 Uiso 0.731(19) 1 calc R U P E 1
C67A C 0.411(3) 0.7885(7) 0.547(2) 0.119(15) Uani 0.269(19) 1 d . U P E 2
H67D H 0.382074 0.778354 0.568664 0.179 Uiso 0.269(19) 1 calc R U P E 2
H67E H 0.359488 0.792270 0.514482 0.179 Uiso 0.269(19) 1 calc R U P E 2
H67F H 0.432092 0.801023 0.569346 0.179 Uiso 0.269(19) 1 calc R U P E 2
C68 C 0.5359(7) 0.72065(14) 0.4005(4) 0.090(2) Uani 1 1 d . U . . .
H68 H 0.488872 0.731892 0.392076 0.108 Uiso 1 1 calc R U . . .
C69 C -0.0631(16) 0.6606(5) 0.1671(7) 0.113(7) Uani 0.55(2) 1 d . U P D 1
H69A H 0.001497 0.664664 0.158219 0.169 Uiso 0.55(2) 1 calc R U P D 1
H69B H -0.120278 0.666454 0.139886 0.169 Uiso 0.55(2) 1 calc R U P D 1
H69C H -0.068554 0.645379 0.167034 0.169 Uiso 0.55(2) 1 calc R U P D 1
C69A C -0.088(6) 0.6493(7) 0.185(2) 0.30(4) Uani 0.45(2) 1 d D U P D 2
H69D H -0.161799 0.648139 0.171368 0.446 Uiso 0.45(2) 1 d R U P D 2
H69E H -0.062399 0.636829 0.206718 0.446 Uiso 0.45(2) 1 d R U P D 2
H69F H -0.054279 0.650579 0.154828 0.446 Uiso 0.45(2) 1 d R U P D 2
C70 C 0.1033(6) 0.67076(14) 0.2938(3) 0.0798(19) Uani 1 1 d . U . . .
H70 H 0.107502 0.684992 0.284133 0.096 Uiso 1 1 calc R U . . .
C71 C -0.0987(8) 0.6465(2) 0.3996(4) 0.112(3) Uani 1 1 d . U . . .
H71 H -0.154591 0.637578 0.384508 0.134 Uiso 1 1 calc R U . . .
C72 C 0.2484(15) 0.5866(2) 0.3187(5) 0.058(3) Uani 0.619(3) 1 d . U P A 1
C72A C 0.2984(18) 0.5871(4) 0.3209(8) 0.058(4) Uani 0.381(3) 1 d . U P A 2
C73 C 0.6158(14) 0.7807(2) 0.5150(7) 0.121(6) Uani 0.731(19) 1 d . . P E 1
H73A H 0.670227 0.778812 0.547878 0.182 Uiso 0.731(19) 1 calc R U P E 1
H73B H 0.622056 0.794573 0.499574 0.182 Uiso 0.731(19) 1 calc R U P E 1
H73C H 0.621717 0.770028 0.488090 0.182 Uiso 0.731(19) 1 calc R U P E 1
C73A C 0.528(4) 0.7785(7) 0.4760(12) 0.123(15) Uani 0.269(19) 1 d D U P E 2
H73D H 0.571464 0.766571 0.472830 0.184 Uiso 0.269(19) 1 calc R U P E 2
H73E H 0.562606 0.791450 0.470246 0.184 Uiso 0.269(19) 1 calc R U P E 2
H73F H 0.463403 0.777376 0.448397 0.184 Uiso 0.269(19) 1 calc R U P E 2
C74 C 0.1348(6) 0.62462(12) 0.7218(3) 0.0729(19) Uani 1 1 d . . . . .
H74 H 0.109620 0.620022 0.685381 0.087 Uiso 1 1 calc R U . . .
C75 C -0.0766(16) 0.7481(4) 0.4859(8) 0.129(7) Uani 0.649(17) 1 d . U P B 1
H75A H -0.017054 0.757108 0.487855 0.193 Uiso 0.649(17) 1 calc R U P B 1
H75B H -0.138588 0.756648 0.479967 0.193 Uiso 0.649(17) 1 calc R U P B 1
H75C H -0.081973 0.738249 0.455596 0.193 Uiso 0.649(17) 1 calc R U P B 1
C75A C -0.111(2) 0.7329(5) 0.4781(12) 0.097(9) Uani 0.351(17) 1 d . U P B 2
H75D H -0.078619 0.742328 0.456514 0.145 Uiso 0.351(17) 1 calc R U P B 2
H75E H -0.184540 0.735732 0.470573 0.145 Uiso 0.351(17) 1 calc R U P B 2
H75F H -0.099769 0.718423 0.468472 0.145 Uiso 0.351(17) 1 calc R U P B 2
C76 C 0.4878(8) 0.75642(12) 0.5464(3) 0.087(2) Uani 1 1 d . . . . .
C77 C 0.5022(12) 0.5838(3) 0.2928(5) 0.071(3) Uani 0.619(3) 1 d . U P A 1
C77A C 0.5403(17) 0.5944(4) 0.2825(9) 0.075(4) Uani 0.381(3) 1 d . U P A 2
C78 C 0.4820(6) 0.53625(11) 0.8084(3) 0.0735(19) Uani 1 1 d . . . . .
C79 C 0.7549(18) 0.7538(4) 0.8465(8) 0.098(8) Uani 0.48(3) 1 d . . P F 1
H79A H 0.782389 0.746234 0.880407 0.147 Uiso 0.48(3) 1 calc R U P F 1
H79B H 0.768134 0.768779 0.852465 0.147 Uiso 0.48(3) 1 calc R U P F 1
H79C H 0.787976 0.748878 0.817951 0.147 Uiso 0.48(3) 1 calc R U P F 1
C79A C 0.705(4) 0.7667(4) 0.8020(10) 0.19(2) Uani 0.52(3) 1 d . . P F 2
H79D H 0.778808 0.763830 0.811629 0.285 Uiso 0.52(3) 1 calc R U P F 2
H79E H 0.692728 0.780765 0.814451 0.285 Uiso 0.52(3) 1 calc R U P F 2
H79F H 0.680329 0.765884 0.762331 0.285 Uiso 0.52(3) 1 calc R U P F 2
C80 C 0.7770(6) 0.66378(15) 0.7503(4) 0.088(2) Uani 1 1 d . . . . .
C82 C 0.2732(6) 0.63089(13) 0.7977(3) 0.076(2) Uani 1 1 d . . . . .
H82 H 0.344474 0.630995 0.813584 0.091 Uiso 1 1 calc R U . . .
C83 C 0.7839(16) 0.6029(5) 0.1847(10) 0.169(8) Uani 0.619(3) 1 d D U P A 1
H83A H 0.775315 0.617655 0.174837 0.254 Uiso 0.619(3) 1 calc R U P A 1
H83B H 0.820058 0.595817 0.160170 0.254 Uiso 0.619(3) 1 calc R U P A 1
H83C H 0.823545 0.601597 0.222400 0.254 Uiso 0.619(3) 1 calc R U P A 1
C83A C 0.748(3) 0.5882(5) 0.1892(13) 0.120(8) Uani 0.381(3) 1 d D U P A 2
H83D H 0.710729 0.575388 0.193325 0.180 Uiso 0.381(3) 1 calc R U P A 2
H83E H 0.783466 0.593269 0.225320 0.180 Uiso 0.381(3) 1 calc R U P A 2
H83F H 0.798727 0.585159 0.167593 0.180 Uiso 0.381(3) 1 calc R U P A 2
C84 C 0.3730(7) 0.57436(13) 0.8842(4) 0.082(2) Uani 1 1 d . . . . .
H84 H 0.325865 0.563910 0.889281 0.099 Uiso 1 1 calc R U . . .
C85 C 0.3483(15) 0.7002(4) 0.1704(8) 0.138(6) Uani 0.619(3) 1 d D U P A 1
H85A H 0.298895 0.702841 0.192809 0.208 Uiso 0.619(3) 1 calc R U P A 1
H85B H 0.330007 0.687230 0.149723 0.208 Uiso 0.619(3) 1 calc R U P A 1
H85C H 0.347324 0.711783 0.144968 0.208 Uiso 0.619(3) 1 calc R U P A 1
C85A C 0.2899(14) 0.7128(5) 0.1818(11) 0.117(8) Uani 0.381(3) 1 d D U P A 2
H85D H 0.256085 0.699776 0.167496 0.176 Uiso 0.381(3) 1 calc R U P A 2
H85E H 0.280643 0.723170 0.152435 0.176 Uiso 0.381(3) 1 calc R U P A 2
H85F H 0.259873 0.718055 0.211175 0.176 Uiso 0.381(3) 1 calc R U P A 2
C86 C 0.6178(8) 0.71970(16) 0.3766(4) 0.095(2) Uani 1 1 d . U . . .
H86 H 0.627491 0.730302 0.351857 0.114 Uiso 1 1 calc R U . . .
C87 C 0.3909(5) 0.72404(10) 0.5364(2) 0.0584(15) Uani 1 1 d . . . . .
C88 C 0.1543(7) 0.69361(14) 0.7484(3) 0.085(2) Uani 1 1 d . . . . .
H88 H 0.083528 0.696916 0.740085 0.102 Uiso 1 1 calc R U . . .
C89 C 0.9813(7) 0.55844(13) 0.8597(4) 0.083(2) Uani 1 1 d . . . . .
H89 H 1.035633 0.566350 0.881128 0.100 Uiso 1 1 calc R U . . .
C90 C 0.6721(7) 0.68809(15) 0.4250(3) 0.084(2) Uani 1 1 d . U . . .
H90 H 0.719944 0.677011 0.433785 0.101 Uiso 1 1 calc R U . . .
C91 C 1.0346(10) 0.5274(2) 0.7241(7) 0.137(5) Uani 1 1 d . . . . .
H91 H 1.041927 0.512790 0.730690 0.164 Uiso 1 1 calc R U . . .
C92 C 0.5211(6) 0.70557(12) 0.4363(3) 0.0757(18) Uani 1 1 d . U . . .
H92 H 0.464523 0.706442 0.452957 0.091 Uiso 1 1 calc R U . . .
C93 C 1.1116(10) 0.5408(2) 0.7462(6) 0.137(4) Uani 1 1 d . . . . .
H93 H 1.171619 0.535271 0.769443 0.164 Uiso 1 1 calc R U . . .
C94 C 0.0965(13) 0.5862(3) 0.2433(6) 0.080(4) Uani 0.619(3) 1 d . U P A 1
H94 H 0.027518 0.590236 0.229326 0.096 Uiso 0.619(3) 1 calc R U P A 1
C94A C 0.1446(17) 0.5826(3) 0.2495(8) 0.057(4) Uani 0.381(3) 1 d . U P A 2
H94A H 0.073381 0.584615 0.235899 0.069 Uiso 0.381(3) 1 calc R U P A 2
C95 C 0.2963(5) 0.67555(9) 0.7244(2) 0.0556(15) Uani 1 1 d . . . . .
C96 C 0.0676(6) 0.63172(13) 0.7512(4) 0.081(2) Uani 1 1 d . . . . .
H96 H -0.003415 0.632188 0.734736 0.097 Uiso 1 1 calc R U . . .
C97 C 0.3571(6) 0.68257(10) 0.7748(3) 0.0652(18) Uani 1 1 d . . . . .
C98 C 0.2062(8) 0.63753(15) 0.8279(4) 0.095(3) Uani 1 1 d . . . . .
H98 H 0.230562 0.641697 0.864748 0.114 Uiso 1 1 calc R U . . .
C99 C 0.1795(5) 0.64148(11) 0.3497(2) 0.0619(15) Uani 1 1 d . U . . .
C100 C 0.6854(7) 0.70358(16) 0.3881(4) 0.093(2) Uani 1 1 d . U . . .
H100 H 0.741616 0.702878 0.371182 0.112 Uiso 1 1 calc R U . . .
C101 C 0.0629(6) 0.67183(14) 0.4416(3) 0.0793(19) Uani 1 1 d . U . . .
H101 H 0.118970 0.680895 0.454867 0.095 Uiso 1 1 calc R U . . .
C102 C 0.3994(7) 0.59012(17) 0.9231(4) 0.092(3) Uani 1 1 d . . . . .
C103 C 0.4541(10) 0.6584(2) 0.3492(5) 0.051(3) Uani 0.619(3) 1 d . U P A 1
C104 C 0.4821(7) 0.52078(13) 0.8477(4) 0.087(2) Uani 1 1 d . . . . .
H104 H 0.428199 0.520367 0.866426 0.105 Uiso 1 1 calc R U . . .
C105 C 0.5305(11) 0.6683(3) 0.2755(6) 0.073(3) Uani 0.619(3) 1 d . U P A 1
H105 H 0.582384 0.666123 0.255995 0.088 Uiso 0.619(3) 1 calc R U P A 1
C106 C -0.0265(7) 0.67994(17) 0.4089(3) 0.093(2) Uani 1 1 d . U . . .
H106 H -0.032207 0.694434 0.400963 0.112 Uiso 1 1 calc R U . . .
C107 C 0.5003(7) 0.59769(12) 0.5668(3) 0.083(2) Uani 1 1 d . . . . .
C108 C 0.2169(7) 0.70109(17) 0.7970(4) 0.100(3) Uani 1 1 d . . . . .
C109 C 0.3814(12) 0.6859(3) 0.2850(6) 0.068(4) Uani 0.619(3) 1 d . U P A 1
H109 H 0.329543 0.696012 0.273007 0.082 Uiso 0.619(3) 1 calc R U P A 1
C110 C -0.1056(7) 0.66678(19) 0.3884(4) 0.099(2) Uani 1 1 d . U . . .
H110 H -0.166569 0.672188 0.365766 0.119 Uiso 1 1 calc R U . . .
C111 C 0.3792(13) 0.6738(3) 0.3308(7) 0.055(3) Uani 0.619(3) 1 d . U P A 1
C112 C 0.2503(15) 0.5676(3) 0.2351(6) 0.075(4) Uani 0.619(3) 1 d . U P A 1
H112 H 0.285208 0.558388 0.215992 0.091 Uiso 0.619(3) 1 calc R U P A 1
C113 C 0.6444(7) 0.73067(12) 0.7407(3) 0.074(2) Uani 1 1 d . . . . .
H113 H 0.677364 0.742352 0.729130 0.089 Uiso 1 1 calc R U . . .
C114 C -0.0089(7) 0.63785(17) 0.4337(4) 0.095(2) Uani 1 1 d . U . . .
H114 H -0.004399 0.623363 0.441803 0.114 Uiso 1 1 calc R U . . .
C115 C 0.615(5) 0.4696(8) 0.886(2) 0.125(18) Uani 0.26(3) 1 d . U P C 1
H11A H 0.601048 0.468605 0.846408 0.187 Uiso 0.26(3) 1 calc R U P C 1
H11B H 0.591667 0.456957 0.901264 0.187 Uiso 0.26(3) 1 calc R U P C 1
H11C H 0.689224 0.471183 0.900683 0.187 Uiso 0.26(3) 1 calc R U P C 1
C116 C 0.5061(10) 0.77873(14) 0.5304(4) 0.108(3) Uani 1 1 d D . . . .
C117 C 0.5603(11) 0.48848(17) 0.9025(5) 0.125(4) Uani 1 1 d . . . . .
C118 C 0.1510(14) 0.5743(2) 0.2104(6) 0.080(3) Uani 0.619(3) 1 d . U P A 1
C119 C 0.8743(8) 0.62314(18) 0.9381(4) 0.116(4) Uani 1 1 d . . . . .
C120 C 0.3202(10) 0.51665(17) 0.6884(6) 0.123(4) Uani 1 1 d . . . . .
H120 H 0.278863 0.528823 0.682250 0.147 Uiso 1 1 calc R U . . .
C121 C 0.2972(12) 0.5742(2) 0.2865(5) 0.069(3) Uani 0.619(3) 1 d . U P A 1
C122 C 0.4401(12) 0.48274(17) 0.7109(7) 0.138(5) Uani 1 1 d . . . . .
H122 H 0.480291 0.470420 0.717290 0.165 Uiso 1 1 calc R U . . .
C123 C -0.0649(7) 0.73629(15) 0.5381(3) 0.090(3) Uani 1 1 d . . . . .
C124 C 0.8253(9) 0.68063(18) 0.7235(5) 0.116(3) Uani 1 1 d . . . . .
H124 H 0.829390 0.679180 0.686472 0.139 Uiso 1 1 calc R U . . .
C125 C 0.4057(8) 0.51656(14) 0.6691(4) 0.089(2) Uani 1 1 d . . . . .
C126 C 0.8090(8) 0.6822(2) 0.8364(5) 0.135(5) Uani 1 1 d D . . . .
H126 H 0.810306 0.682435 0.874310 0.162 Uiso 1 1 calc R U . . .
C127 C 0.6481(11) 0.75040(15) 0.8300(3) 0.105(3) Uani 1 1 d . . . . .
C128 C 0.4672(10) 0.49939(17) 0.6817(5) 0.119(4) Uani 1 1 d . . . . .
H128 H 0.529808 0.498854 0.670261 0.143 Uiso 1 1 calc R U . . .
C129 C 0.5300(10) 0.6016(2) 0.3255(4) 0.062(2) Uani 0.619(3) 1 d . U P A 1
C130 C 0.1043(17) 0.5433(4) 0.1472(10) 0.118(6) Uani 0.619(3) 1 d . U P A 1
H13A H 0.076587 0.537034 0.176345 0.178 Uiso 0.619(3) 1 calc R U P A 1
H13B H 0.175716 0.538981 0.151529 0.178 Uiso 0.619(3) 1 calc R U P A 1
H13C H 0.064373 0.538527 0.111730 0.178 Uiso 0.619(3) 1 calc R U P A 1
C131 C 0.0198(7) 0.65871(18) 0.2662(3) 0.091(2) Uani 1 1 d . U . . .
C132 C -0.0048(18) 0.5768(5) 0.1308(10) 0.133(8) Uani 0.619(3) 1 d . U P A 1
H13D H -0.027886 0.574570 0.091406 0.199 Uiso 0.619(3) 1 calc R U P A 1
H13E H -0.001257 0.591834 0.138401 0.199 Uiso 0.619(3) 1 calc R U P A 1
H13F H -0.053014 0.570296 0.149592 0.199 Uiso 0.619(3) 1 calc R U P A 1
C133 C 0.3475(11) 0.59134(18) 0.9717(5) 0.117(4) Uani 1 1 d . . . . .
C134 C 0.2890(14) 0.5011(3) 0.7154(8) 0.174(7) Uani 1 1 d . . . . .
H134 H 0.223858 0.501453 0.724124 0.208 Uiso 1 1 calc R U . . .
C135 C 0.4548(13) 0.6981(3) 0.2070(6) 0.105(4) Uani 0.619(3) 1 d D U P A 1
C136 C 0.098(2) 0.5674(4) 0.1505(8) 0.103(5) Uani 0.619(3) 1 d . U P A 1
C137 C 0.1690(9) 0.7120(2) 0.8421(5) 0.119(4) Uani 1 1 d . . . . .
C138 C 0.3908(17) 0.6088(3) 1.0107(6) 0.211(10) Uani 1 1 d . . . . .
H13G H 0.371162 0.622281 0.993062 0.317 Uiso 1 1 calc R U . . .
H13H H 0.465492 0.607730 1.020724 0.317 Uiso 1 1 calc R U . . .
H13I H 0.363781 0.607714 1.043626 0.317 Uiso 1 1 calc R U . . .
C139 C -0.0661(9) 0.6686(2) 0.2210(4) 0.121(3) Uani 1 1 d D U . . .
C140 C 0.3610(13) 0.5707(2) 1.0013(5) 0.163(6) Uani 1 1 d . . . . .
H14B H 0.433982 0.567439 1.012864 0.245 Uiso 1 1 calc R U . . .
H14C H 0.326383 0.559723 0.976845 0.245 Uiso 1 1 calc R U . . .
H14D H 0.331423 0.571539 1.033380 0.245 Uiso 1 1 calc R U . . .
C141 C 0.5396(12) 0.5804(2) 0.2466(5) 0.081(3) Uani 0.619(3) 1 d . U P A 1
H141 H 0.519116 0.568178 0.225575 0.098 Uiso 0.619(3) 1 calc R U P A 1
C142 C 0.8643(10) 0.6984(2) 0.7528(6) 0.128(4) Uani 1 1 d . . . . .
H142 H 0.894267 0.709580 0.737021 0.153 Uiso 1 1 calc R U . . .
C143 C -0.1705(16) 0.6617(6) 0.2368(9) 0.133(7) Uani 0.55(2) 1 d . U P D 1
H14E H -0.186659 0.647227 0.225104 0.200 Uiso 0.55(2) 1 calc R U P D 1
H14F H -0.226092 0.670836 0.218524 0.200 Uiso 0.55(2) 1 calc R U P D 1
H14G H -0.162409 0.662661 0.276381 0.200 Uiso 0.55(2) 1 calc R U P D 1
C144 C 0.9451(10) 0.6328(2) 0.9900(5) 0.149(4) Uani 1 1 d D U . . .
C145 C 0.2343(11) 0.5947(2) 0.9511(6) 0.164(7) Uani 1 1 d . . . . .
H14H H 0.202195 0.596145 0.982188 0.246 Uiso 1 1 calc R U . . .
H14I H 0.204520 0.582694 0.928950 0.246 Uiso 1 1 calc R U . . .
H14J H 0.222492 0.607359 0.928867 0.246 Uiso 1 1 calc R U . . .
C146 C 0.8910(10) 0.6466(2) 1.0194(5) 0.183(6) Uani 1 1 d D U . . .
H14K H 0.849238 0.638275 1.038684 0.274 Uiso 1 1 calc R U . . .
H14L H 0.846837 0.655971 0.993598 0.274 Uiso 1 1 calc R U . . .
H14M H 0.940411 0.654829 1.045799 0.274 Uiso 1 1 calc R U . . .
C147 C 0.0962(6) 0.62923(14) 0.3214(3) 0.0781(19) Uani 1 1 d . U . . .
C148 C 1.0146(10) 0.61655(17) 1.0198(4) 0.136(4) Uani 1 1 d D U . . .
H14N H 1.056448 0.622505 1.053426 0.204 Uiso 1 1 calc R U . . .
H14O H 1.059157 0.611449 0.996793 0.204 Uiso 1 1 calc R U . . .
H14P H 0.974060 0.604958 1.028980 0.204 Uiso 1 1 calc R U . . .
C149 C 0.3529(16) 0.4849(3) 0.7300(8) 0.180(7) Uani 1 1 d . . . . .
H149 H 0.337113 0.474606 0.754039 0.215 Uiso 1 1 calc R U . . .
C150 C 0.9195(7) 0.61381(14) 0.9012(4) 0.099(3) Uani 1 1 d . . . . .
H150 H 0.991354 0.611703 0.910567 0.119 Uiso 1 1 calc R U . . .
C151 C 0.8554(10) 0.6986(2) 0.8090(6) 0.151(6) Uani 1 1 d D . . . .
H151 H 0.881985 0.710475 0.830252 0.181 Uiso 1 1 calc R U . . .
C152 C 0.8647(6) 0.60723(11) 0.8503(3) 0.0689(18) Uani 1 1 d . . . . .
C153 C 0.6058(15) 0.5941(4) 0.2302(8) 0.084(4) Uani 0.619(3) 1 d . U P A 1
C154 C 0.7587(6) 0.61039(10) 0.8341(3) 0.0638(17) Uani 1 1 d . . . . .
C155 C 1.0238(14) 0.6495(2) 0.9708(7) 0.214(7) Uani 1 1 d D U . . .
H15A H 0.984306 0.659841 0.946084 0.322 Uiso 1 1 calc R U . . .
H15B H 1.069089 0.641946 0.951941 0.322 Uiso 1 1 calc R U . . .
H15C H 1.064818 0.656519 1.002967 0.322 Uiso 1 1 calc R U . . .
C156 C 0.7112(6) 0.61976(10) 0.8728(3) 0.0644(17) Uani 1 1 d . . . . .
C157 C 0.606(3) 0.7479(4) 0.8837(10) 0.109(11) Uani 0.48(3) 1 d . . P F 1
H15D H 0.532432 0.745036 0.873609 0.163 Uiso 0.48(3) 1 calc R U P F 1
H15E H 0.617915 0.760886 0.904878 0.163 Uiso 0.48(3) 1 calc R U P F 1
H15F H 0.641334 0.736410 0.905643 0.163 Uiso 0.48(3) 1 calc R U P F 1
C158 C 1.0237(11) 0.50517(18) 0.9278(5) 0.148(5) Uani 1 1 d . . . . .
H15G H 1.071167 0.499441 0.959854 0.223 Uiso 1 1 calc R U . . .
H15H H 1.022722 0.496174 0.896194 0.223 Uiso 1 1 calc R U . . .
H15I H 0.954925 0.505871 0.934718 0.223 Uiso 1 1 calc R U . . .
C159 C 0.6514(16) 0.5902(3) 0.1783(7) 0.116(4) Uani 0.619(3) 1 d . U P A 1
C160 C 1.0655(12) 0.5394(2) 0.9691(5) 0.146(5) Uani 1 1 d . . . . .
H16A H 0.996899 0.541068 0.975841 0.220 Uiso 1 1 calc R U . . .
H16B H 1.095274 0.553158 0.965984 0.220 Uiso 1 1 calc R U . . .
H16C H 1.108668 0.531754 0.999533 0.220 Uiso 1 1 calc R U . . .
C162 C 1.0585(10) 0.52720(17) 0.9160(5) 0.124(4) Uani 1 1 d . . . . .
C164 C 1.1582(9) 0.5282(3) 0.9016(6) 0.156(6) Uani 1 1 d . . . . .
H16D H 1.209333 0.520916 0.929453 0.235 Uiso 1 1 calc R U . . .
H16E H 1.178475 0.542769 0.899548 0.235 Uiso 1 1 calc R U . . .
H16F H 1.153466 0.521453 0.866131 0.235 Uiso 1 1 calc R U . . .
C166 C 0.9739(7) 0.53774(14) 0.8705(4) 0.089(2) Uani 1 1 d . . . . .
C167 C 0.626(2) 0.5718(3) 0.1525(10) 0.173(8) Uani 0.619(3) 1 d D U P A 1
H16G H 0.639326 0.560457 0.179114 0.259 Uiso 0.619(3) 1 calc R U P A 1
H16H H 0.667306 0.569779 0.125383 0.259 Uiso 0.619(3) 1 calc R U P A 1
H16I H 0.553537 0.571969 0.134154 0.259 Uiso 0.619(3) 1 calc R U P A 1
C168 C 0.8970(7) 0.52687(13) 0.8378(3) 0.083(2) Uani 1 1 d . . . . .
H168 H 0.891589 0.512342 0.843943 0.100 Uiso 1 1 calc R U . . .
C169 C 0.491(3) 0.7193(3) 0.2246(13) 0.170(9) Uani 0.619(3) 1 d D U P A 1
H16J H 0.440739 0.729551 0.206786 0.255 Uiso 0.619(3) 1 calc R U P A 1
H16K H 0.556415 0.721858 0.214511 0.255 Uiso 0.619(3) 1 calc R U P A 1
H16L H 0.500967 0.720410 0.264293 0.255 Uiso 0.619(3) 1 calc R U P A 1
C170 C 0.5465(5) 0.69680(10) 0.7733(2) 0.0538(14) Uani 1 1 d . . . . .
C171 C 0.529(2) 0.6907(5) 0.1747(10) 0.179(9) Uani 0.619(3) 1 d D U P A 1
H17G H 0.533089 0.701077 0.146644 0.269 Uiso 0.619(3) 1 calc R U P A 1
H17H H 0.505702 0.677385 0.157283 0.269 Uiso 0.619(3) 1 calc R U P A 1
H17I H 0.596485 0.688950 0.199079 0.269 Uiso 0.619(3) 1 calc R U P A 1
C172 C 0.8248(7) 0.53634(11) 0.7951(3) 0.0735(19) Uani 1 1 d . . . . .
C173 C 0.039(3) 0.5736(6) 0.1388(14) 0.099(8) Uani 0.381(3) 1 d . U P A 2
H17J H -0.004934 0.564711 0.155638 0.149 Uiso 0.381(3) 1 calc R U P A 2
H17K H 0.015370 0.572925 0.099026 0.149 Uiso 0.381(3) 1 calc R U P A 2
H17L H 0.034779 0.588015 0.150992 0.149 Uiso 0.381(3) 1 calc R U P A 2
C174 C 0.737(3) 0.7409(5) 0.8806(11) 0.18(2) Uani 0.52(3) 1 d . . P F 2
H17M H 0.708067 0.729599 0.898476 0.276 Uiso 0.52(3) 1 calc R U P F 2
H17N H 0.762185 0.751960 0.907056 0.276 Uiso 0.52(3) 1 calc R U P F 2
H17O H 0.793822 0.735466 0.866139 0.276 Uiso 0.52(3) 1 calc R U P F 2
C175 C 0.547(2) 0.4670(3) 0.8686(9) 0.143(8) Uani 0.74(3) 1 d . U P C 2
H17P H 0.488360 0.468102 0.837406 0.214 Uiso 0.74(3) 1 calc R U P C 2
H17Q H 0.535397 0.455523 0.892277 0.214 Uiso 0.74(3) 1 calc R U P C 2
H17R H 0.608948 0.464193 0.855507 0.214 Uiso 0.74(3) 1 calc R U P C 2
C176 C -0.145(2) 0.6791(6) 0.2447(12) 0.148(12) Uani 0.45(2) 1 d D U P D 2
H17S H -0.142757 0.673393 0.281083 0.221 Uiso 0.45(2) 1 calc R U P D 2
H17T H -0.212654 0.676741 0.221125 0.221 Uiso 0.45(2) 1 calc R U P D 2
H17U H -0.130885 0.694114 0.247659 0.221 Uiso 0.45(2) 1 calc R U P D 2

loop_
_atom_site_aniso_label
_atom_site_aniso_U_11
_atom_site_aniso_U_22
_atom_site_aniso_U_33
_atom_site_aniso_U_23
_atom_site_aniso_U_13
_atom_site_aniso_U_12
Cu1 0.0725(15) 0.0557(10) 0.0474(10) -0.0071(7) 0.0117(12) 0.0001(13)
Cu1A 0.076(3) 0.0517(16) 0.0524(17) -0.0022(12) 0.014(2) 0.001(2)
Cu2 0.0618(5) 0.0560(5) 0.0438(4) 0.0087(4) 0.0038(4) 0.0012(4)
Cu3 0.0632(5) 0.0544(5) 0.0365(4) 0.0034(3) 0.0058(4) -0.0004(4)
Cu4 0.0641(11) 0.0735(14) 0.0469(9) -0.0105(9) 0.0045(8) 0.0098(10)
Cu4A 0.0598(16) 0.0636(19) 0.0426(13) 0.0033(12) 0.0110(11) 0.0069(14)
Cu5 0.0818(7) 0.0535(5) 0.0663(6) 0.0094(4) -0.0089(5) -0.0022(5)
Cu6 0.0775(14) 0.0752(12) 0.0484(9) -0.0012(8) 0.0127(9) 0.0106(11)
Cu6A 0.071(2) 0.0662(18) 0.0597(16) -0.0038(13) 0.0040(14) 0.0023(16)
Cu7 0.0589(5) 0.0536(5) 0.0427(4) -0.0014(3) 0.0101(4) 0.0000(4)
Cu8 0.0600(5) 0.0481(5) 0.0397(4) 0.0023(3) 0.0079(4) 0.0022(4)
Cu9 0.0845(7) 0.0626(6) 0.0572(5) 0.0077(4) 0.0212(5) 0.0085(5)
Cu10 0.0630(5) 0.0595(5) 0.0405(4) -0.0025(4) 0.0089(4) 0.0059(4)
Cu11 0.1147(9) 0.0762(7) 0.0506(5) -0.0032(5) 0.0168(6) -0.0044(6)
Cu12 0.0601(5) 0.0512(5) 0.0440(4) 0.0044(3) 0.0066(4) -0.0012(4)
S1 0.0693(10) 0.0536(8) 0.0400(7) 0.0073(6) 0.0094(6) 0.0047(7)
S2 0.0791(12) 0.0563(10) 0.1036(14) 0.0183(9) 0.0171(11) 0.0004(9)
S3 0.0677(11) 0.0647(10) 0.0884(12) 0.0128(9) 0.0149(9) 0.0063(8)
S4 0.0634(9) 0.0584(9) 0.0511(8) 0.0036(6) 0.0163(7) 0.0044(7)
S5 0.0601(17) 0.101(3) 0.0579(17) -0.0195(18) 0.0132(13) -0.0114(18)
S5A 0.057(3) 0.078(3) 0.047(2) 0.005(2) 0.0138(18) -0.004(2)
S6 0.0778(11) 0.0591(9) 0.0371(7) 0.0018(6) 0.0081(7) -0.0068(8)
S7 0.1120(16) 0.0592(10) 0.0725(11) -0.0109(8) 0.0254(11) 0.0058(10)
S8 0.0772(11) 0.0591(9) 0.0460(7) 0.0052(6) 0.0092(7) 0.0089(8)
S9 0.062(2) 0.076(3) 0.0588(18) -0.0095(16) 0.0048(17) -0.0015(17)
S9A 0.064(4) 0.058(3) 0.055(3) -0.010(2) 0.019(3) -0.004(2)
S10 0.0871(12) 0.0556(9) 0.0446(7) 0.0021(6) 0.0081(7) 0.0047(8)
S11 0.090(3) 0.0658(19) 0.0605(16) -0.0093(13) 0.0204(16) 0.0061(18)
S11A 0.076(4) 0.068(3) 0.073(3) -0.023(3) 0.011(3) 0.013(3)
S12 0.0716(10) 0.0617(9) 0.0438(7) 0.0039(6) 0.0062(7) -0.0126(8)
P1 0.0590(9) 0.0588(9) 0.0491(8) 0.0081(7) 0.0081(7) -0.0002(7)
P2 0.148(3) 0.0789(15) 0.0682(13) -0.0135(11) -0.0149(14) -0.0006(15)
P3 0.085(2) 0.0593(17) 0.0536(14) -0.0033(12) 0.0115(14) -0.0054(14)
P3A 0.102(6) 0.063(4) 0.073(4) 0.013(4) 0.009(4) -0.002(4)
P4 0.0693(10) 0.0648(10) 0.0441(8) -0.0062(7) 0.0116(7) -0.0103(8)
P5 0.198(3) 0.0822(16) 0.0963(17) -0.0036(13) 0.088(2) 0.0043(18)
P6 0.0616(10) 0.0548(9) 0.0624(9) 0.0163(7) 0.0039(8) -0.0007(8)
P7 0.079(2) 0.088(2) 0.0583(17) 0.0030(16) 0.0111(16) 0.0127(19)
P7A 0.068(3) 0.099(4) 0.051(2) 0.002(2) 0.005(2) 0.019(3)
P8 0.0581(9) 0.0845(12) 0.0410(7) 0.0010(7) 0.0096(7) 0.0001(8)
O1 0.056(2) 0.048(2) 0.0383(18) 0.0011(16) 0.0065(16) -0.0020(18)
O2 0.078(3) 0.058(2) 0.052(2) -0.0028(18) 0.013(2) 0.000(2)
O3 0.071(3) 0.047(2) 0.0422(19) 0.0070(16) 0.0050(18) -0.0006(19)
O4 0.082(5) 0.082(9) 0.057(5) 0.008(6) 0.006(4) -0.007(5)
O4A 0.088(6) 0.082(7) 0.094(7) 0.012(6) 0.004(6) 0.008(5)
O5 0.125(6) 0.104(5) 0.071(3) -0.021(3) 0.007(3) -0.021(4)
O6 0.072(3) 0.050(2) 0.0381(19) -0.0010(16) 0.0072(18) -0.006(2)
O7 0.060(3) 0.057(2) 0.058(2) 0.0106(19) 0.004(2) 0.001(2)
O8 0.096(4) 0.109(5) 0.070(3) 0.017(3) -0.016(3) 0.005(3)
O9 0.101(6) 0.065(4) 0.078(5) 0.000(3) 0.035(4) -0.004(4)
O9A 0.110(8) 0.070(6) 0.067(6) 0.007(5) 0.021(6) 0.003(6)
O10 0.063(2) 0.053(2) 0.047(2) 0.0003(17) 0.0095(18) 0.0009(19)
O11 0.273(12) 0.113(6) 0.128(6) 0.006(5) 0.135(7) 0.022(7)
O12 0.070(3) 0.054(2) 0.060(2) 0.006(2) 0.004(2) 0.001(2)
O13 0.062(3) 0.085(3) 0.044(2) 0.003(2) 0.0098(19) -0.001(2)
O14 0.068(3) 0.066(3) 0.040(2) 0.0059(18) 0.0037(18) 0.007(2)
O15 0.072(3) 0.062(3) 0.060(2) 0.008(2) 0.019(2) 0.002(2)
O16 0.074(3) 0.083(3) 0.041(2) 0.002(2) 0.006(2) -0.017(2)
O17 0.294(12) 0.117(5) 0.047(3) -0.005(3) 0.011(5) 0.109(7)
O18 0.078(3) 0.074(3) 0.063(3) 0.021(2) 0.021(2) 0.014(2)
O19 0.078(4) 0.087(5) 0.086(5) 0.017(4) 0.011(4) 0.012(4)
O19A 0.083(6) 0.094(9) 0.084(8) 0.011(7) 0.001(6) 0.013(6)
O20 0.064(5) 0.059(6) 0.040(4) -0.004(4) 0.012(3) 0.002(5)
O20A 0.052(6) 0.054(7) 0.050(7) -0.005(5) 0.009(5) 0.003(6)
O21 0.212(9) 0.102(5) 0.096(5) -0.020(4) -0.032(5) 0.000(5)
O22 0.091(3) 0.056(3) 0.054(2) 0.007(2) 0.006(2) 0.001(2)
O23 0.064(3) 0.049(2) 0.047(2) 0.0060(17) 0.0121(18) 0.0076(19)
O24 0.090(3) 0.065(3) 0.059(3) 0.002(2) 0.019(2) 0.002(3)
O25 0.062(3) 0.070(3) 0.043(2) -0.0013(18) 0.0100(18) -0.001(2)
O26 0.066(3) 0.058(3) 0.096(4) 0.017(2) -0.003(3) -0.006(2)
O27 0.060(2) 0.057(2) 0.045(2) 0.0067(17) 0.0036(18) -0.0009(19)
O28 0.063(3) 0.093(3) 0.048(2) -0.001(2) 0.006(2) 0.007(2)
O29 0.068(3) 0.057(2) 0.0363(18) -0.0044(16) 0.0131(17) 0.002(2)
O30 0.081(3) 0.075(3) 0.045(2) -0.005(2) 0.007(2) -0.005(2)
O31 0.071(3) 0.060(3) 0.049(2) 0.0085(19) 0.010(2) -0.004(2)
O32 0.087(3) 0.067(3) 0.066(3) -0.006(2) 0.021(2) -0.018(2)
O33 0.074(5) 0.065(4) 0.051(3) -0.011(3) 0.011(4) 0.003(4)
O33A 0.072(7) 0.061(6) 0.055(5) -0.006(4) 0.009(5) -0.001(6)
O34 0.089(3) 0.071(3) 0.049(2) 0.005(2) 0.006(2) 0.020(2)
O35 0.100(6) 0.089(6) 0.069(4) 0.017(4) 0.007(4) -0.011(5)
O35A 0.164(14) 0.095(10) 0.091(9) 0.018(7) 0.025(8) 0.027(9)
O36 0.146(6) 0.107(5) 0.063(3) -0.001(3) 0.037(3) 0.010(4)
O37 0.096(6) 0.117(7) 0.075(5) 0.023(5) -0.002(4) 0.008(5)
O37A 0.088(9) 0.161(13) 0.070(7) 0.005(8) -0.025(6) -0.019(9)
O38 0.071(5) 0.067(5) 0.045(3) -0.007(3) 0.014(3) 0.004(4)
O38A 0.071(6) 0.052(6) 0.059(5) 0.000(5) 0.019(5) 0.006(5)
O39 0.090(6) 0.091(5) 0.071(5) -0.008(4) -0.004(4) 0.012(5)
O39A 0.075(6) 0.091(6) 0.076(6) 0.000(5) 0.016(5) 0.018(5)
O40 0.202(8) 0.089(4) 0.111(5) 0.012(4) 0.101(5) 0.010(5)
C1 0.073(4) 0.065(4) 0.049(3) -0.001(3) 0.004(3) 0.003(3)
C1A 0.068(6) 0.068(9) 0.058(6) -0.020(6) 0.019(5) 0.013(7)
C1B 0.084(14) 0.081(8) 0.090(13) -0.033(8) 0.003(12) -0.014(10)
C1C 0.076(8) 0.079(8) 0.057(7) -0.011(6) 0.017(6) -0.008(7)
C1D 0.069(7) 0.060(8) 0.060(6) -0.008(6) 0.015(5) 0.006(7)
C1E 0.066(6) 0.058(8) 0.059(6) 0.001(6) 0.017(5) 0.003(6)
C1F 0.083(11) 0.088(9) 0.072(8) -0.016(6) 0.016(8) -0.006(8)
C1G 0.175(17) 0.124(14) 0.103(13) -0.033(12) 0.021(12) -0.013(13)
C1H 0.081(9) 0.088(8) 0.078(8) -0.009(6) 0.019(7) 0.000(7)
C1I 0.116(10) 0.111(9) 0.097(9) -0.020(7) 0.042(7) -0.009(7)
C1J 0.059(9) 0.064(7) 0.062(7) -0.002(5) 0.016(6) 0.001(6)
C1N 0.057(8) 0.054(9) 0.053(7) -0.003(6) 0.009(6) 0.001(6)
C1O 0.063(8) 0.057(9) 0.057(8) -0.001(6) 0.010(6) 0.009(6)
C1P 0.057(8) 0.056(8) 0.050(7) -0.003(5) 0.007(6) 0.007(6)
C1Q 0.057(8) 0.059(8) 0.055(7) 0.000(6) 0.014(6) 0.000(6)
C1R 0.084(8) 0.082(8) 0.061(7) 0.011(6) 0.016(6) 0.001(6)
C1S 0.140(16) 0.089(11) 0.094(14) 0.018(9) 0.024(12) -0.015(11)
C1T 0.166(18) 0.155(17) 0.101(12) 0.020(11) 0.072(13) 0.031(14)
C2 0.089(10) 0.127(12) 0.119(12) 0.030(10) -0.008(8) 0.027(9)
C2A 0.111(17) 0.131(19) 0.129(19) 0.014(15) 0.027(14) 0.053(15)
C3 0.162(12) 0.106(8) 0.185(13) -0.044(9) 0.120(11) -0.047(9)
C4 0.090(7) 0.072(6) 0.079(6) -0.008(5) 0.019(5) 0.001(5)
C6 0.114(8) 0.087(7) 0.111(8) -0.034(6) 0.024(6) 0.007(6)
C8 0.118(7) 0.111(9) 0.115(8) -0.040(7) 0.026(6) -0.007(7)
C10 0.125(8) 0.105(9) 0.108(9) -0.022(7) 0.019(6) -0.007(7)
C12 0.119(8) 0.100(8) 0.091(7) -0.007(6) 0.011(6) -0.007(6)
C14 0.099(7) 0.087(7) 0.098(7) -0.016(6) 0.004(6) -0.002(6)
C4A 0.088(7) 0.083(9) 0.085(7) 0.014(6) 0.024(6) 0.010(7)
C6A 0.100(9) 0.088(10) 0.094(9) -0.005(7) 0.025(7) 0.001(7)
C8A 0.112(9) 0.093(10) 0.094(9) -0.002(8) 0.019(7) -0.001(8)
C10A 0.110(9) 0.094(11) 0.103(10) -0.005(8) 0.010(8) -0.008(8)
C12A 0.120(10) 0.120(12) 0.125(10) -0.010(9) 0.024(7) -0.007(8)
C14A 0.092(8) 0.094(10) 0.098(9) 0.006(8) 0.028(7) -0.002(8)
C5 0.098(7) 0.095(7) 0.076(6) 0.007(5) 0.008(6) 0.009(6)
C161 0.131(9) 0.141(9) 0.138(10) -0.019(8) 0.034(7) -0.017(7)
C81 0.167(11) 0.166(10) 0.162(10) -0.025(8) 0.056(8) -0.015(8)
C163 0.145(10) 0.151(10) 0.132(10) -0.014(7) 0.058(8) -0.008(7)
C41 0.130(9) 0.142(9) 0.118(9) -0.016(7) 0.044(7) -0.004(7)
C165 0.117(9) 0.125(8) 0.119(8) -0.024(7) 0.041(7) 0.003(7)
C5A 0.130(12) 0.129(10) 0.128(9) -0.014(8) 0.035(9) 0.002(9)
C1M 0.135(12) 0.148(12) 0.135(10) -0.010(8) 0.039(9) 0.009(9)
C81A 0.152(13) 0.160(12) 0.140(12) -0.021(8) 0.046(9) 0.005(9)
C1L 0.172(14) 0.169(12) 0.174(12) -0.005(9) 0.046(9) 0.019(9)
C41A 0.191(14) 0.181(13) 0.183(12) -0.005(8) 0.049(10) 0.016(9)
C1K 0.176(14) 0.164(12) 0.173(12) 0.008(8) 0.043(9) 0.022(9)
C7 0.13(2) 0.12(2) 0.10(2) 0.032(17) 0.022(16) 0.005(17)
C7A 0.173(14) 0.127(14) 0.105(11) 0.071(10) 0.001(10) 0.015(11)
C9 0.153(16) 0.185(17) 0.099(12) -0.001(12) 0.033(13) -0.013(14)
C9A 0.112(15) 0.106(13) 0.045(9) -0.019(9) 0.024(10) -0.023(12)
C11 0.073(5) 0.060(4) 0.082(5) 0.009(4) 0.025(4) 0.010(4)
C13 0.062(6) 0.071(6) 0.050(5) -0.012(4) 0.013(4) -0.009(5)
C13A 0.053(7) 0.063(8) 0.051(7) -0.001(6) 0.006(5) -0.003(6)
C15 0.070(6) 0.068(6) 0.063(5) -0.006(5) 0.012(5) -0.001(5)
C15A 0.059(7) 0.063(8) 0.051(7) -0.012(6) 0.012(6) -0.004(7)
C16 0.060(4) 0.052(3) 0.041(3) 0.001(2) 0.007(3) 0.010(3)
C17 0.125(14) 0.165(9) 0.128(14) 0.011(10) -0.038(11) 0.045(10)
C17A 0.18(2) 0.17(2) 0.16(2) 0.034(17) 0.019(16) 0.007(17)
C18 0.066(4) 0.058(4) 0.053(3) 0.006(3) 0.019(3) 0.010(3)
C19 0.063(6) 0.074(6) 0.047(5) -0.007(5) 0.007(4) 0.002(5)
C19A 0.069(8) 0.069(7) 0.060(7) -0.002(6) 0.015(6) -0.003(6)
C20 0.064(4) 0.050(3) 0.040(3) 0.001(2) 0.001(3) -0.003(3)
C21 0.184(14) 0.160(13) 0.118(12) -0.001(10) 0.072(11) 0.012(13)
C21A 0.146(17) 0.129(12) 0.106(14) -0.004(11) 0.053(13) -0.011(12)
C22 0.073(4) 0.051(3) 0.038(3) 0.004(2) 0.015(3) 0.003(3)
C23 0.070(4) 0.057(4) 0.063(4) 0.011(3) 0.014(3) 0.014(3)
C24 0.062(3) 0.074(4) 0.051(3) -0.004(3) 0.013(3) 0.008(3)
C25 0.129(9) 0.083(7) 0.137(9) -0.011(6) 0.063(8) -0.008(6)
C26 0.067(4) 0.054(3) 0.050(3) 0.007(3) 0.011(3) 0.000(3)
C27 0.079(7) 0.083(7) 0.063(6) 0.000(5) 0.024(5) -0.004(6)
C27A 0.063(7) 0.070(8) 0.052(7) -0.001(6) 0.011(6) 0.000(6)
C28 0.077(5) 0.065(4) 0.056(4) 0.021(3) 0.017(3) 0.012(3)
C29 0.089(6) 0.106(7) 0.094(6) 0.023(5) 0.043(5) 0.008(5)
C30 0.076(4) 0.059(4) 0.039(3) 0.005(3) 0.000(3) -0.010(3)
C31 0.145(10) 0.109(8) 0.169(11) -0.063(8) 0.074(9) -0.011(8)
C32 0.095(5) 0.056(4) 0.056(4) 0.001(3) 0.003(4) 0.010(4)
C33 0.076(4) 0.132(5) 0.066(4) -0.032(4) 0.017(3) -0.016(4)
C34 0.059(4) 0.066(4) 0.045(3) 0.001(3) 0.008(3) -0.009(3)
C35 0.19(2) 0.051(7) 0.100(10) 0.009(6) 0.043(13) -0.012(11)
C35A 0.13(4) 0.10(4) 0.19(6) 0.00(3) 0.05(4) -0.04(3)
C36 0.099(6) 0.059(4) 0.054(4) 0.013(3) -0.001(4) 0.001(4)
C37 0.090(7) 0.088(6) 0.061(5) -0.009(5) 0.029(5) -0.001(6)
C37A 0.072(9) 0.086(8) 0.076(7) -0.005(6) 0.025(7) -0.001(7)
C38 0.067(4) 0.091(4) 0.052(3) -0.005(3) 0.018(3) -0.009(3)
C39 0.13(2) 0.064(11) 0.126(18) -0.045(12) 0.050(15) -0.039(12)
C39A 0.21(3) 0.068(16) 0.18(4) -0.05(2) 0.07(3) 0.000(17)
C40 0.071(4) 0.069(4) 0.061(4) 0.010(3) 0.015(3) 0.017(4)
C42 0.100(6) 0.056(4) 0.077(5) 0.009(3) 0.023(4) 0.007(4)
C43 0.087(5) 0.064(4) 0.064(4) 0.003(3) 0.018(4) 0.015(4)
C44 0.082(5) 0.064(4) 0.067(4) 0.010(3) 0.019(4) 0.025(4)
C45 0.081(4) 0.057(4) 0.039(3) 0.005(3) 0.008(3) -0.011(3)
C46 0.068(4) 0.060(4) 0.052(3) -0.002(3) 0.020(3) -0.003(3)
C47 0.120(11) 0.134(12) 0.229(18) -0.060(12) 0.084(12) -0.029(9)
C48 0.107(6) 0.064(4) 0.048(3) -0.011(3) 0.010(4) -0.021(4)
C49 0.115(7) 0.079(6) 0.108(7) -0.009(5) 0.059(6) -0.010(5)
C50 0.079(5) 0.058(4) 0.052(3) 0.013(3) 0.015(3) 0.014(3)
C51 0.108(6) 0.076(5) 0.055(4) 0.012(3) 0.024(4) 0.015(4)
C52 0.078(5) 0.070(5) 0.082(5) 0.031(4) 0.026(4) 0.020(4)
C53 0.092(5) 0.060(4) 0.044(3) -0.005(3) 0.004(3) -0.009(4)
C54 0.066(4) 0.080(4) 0.049(3) -0.005(3) 0.012(3) -0.010(3)
C55 0.073(5) 0.068(4) 0.061(4) 0.019(3) 0.003(3) -0.005(4)
C56 0.097(6) 0.067(4) 0.054(4) 0.007(3) 0.004(4) -0.022(4)
C57 0.14(3) 0.12(3) 0.13(3) 0.027(18) 0.030(18) -0.024(18)
C57A 0.155(15) 0.137(13) 0.129(13) 0.083(11) 0.035(11) -0.003(11)
C58 0.082(5) 0.055(4) 0.057(4) 0.004(3) 0.004(3) -0.006(3)
C59 0.096(6) 0.083(5) 0.065(4) -0.024(4) -0.009(4) 0.019(5)
C60 0.062(5) 0.114(6) 0.066(4) -0.037(4) 0.018(3) -0.017(4)
C61 0.259(19) 0.165(13) 0.098(8) -0.050(8) 0.074(10) 0.033(12)
C62 0.081(5) 0.073(4) 0.049(3) -0.001(3) 0.009(3) 0.016(4)
C63 0.146(11) 0.187(13) 0.124(9) -0.024(9) 0.076(8) 0.002(10)
C64 0.066(5) 0.088(5) 0.074(5) -0.015(4) -0.002(4) 0.000(4)
C65 0.109(11) 0.106(11) 0.117(11) -0.009(9) 0.006(9) 0.054(9)
C65A 0.098(15) 0.073(13) 0.150(19) 0.015(13) 0.022(13) -0.040(12)
C66 0.127(7) 0.055(4) 0.083(5) 0.023(4) 0.023(5) 0.020(5)
C67 0.160(15) 0.062(7) 0.082(8) 0.033(6) 0.016(8) -0.009(8)
C67A 0.10(2) 0.11(2) 0.14(2) -0.002(16) 0.022(16) -0.026(16)
C68 0.099(5) 0.082(5) 0.091(5) 0.008(4) 0.027(4) -0.004(4)
C69 0.089(11) 0.172(15) 0.062(7) 0.006(8) -0.014(7) 0.015(11)
C69A 0.31(4) 0.30(4) 0.28(4) 0.03(2) 0.06(2) -0.02(2)
C70 0.081(4) 0.097(5) 0.058(4) -0.002(3) 0.010(3) 0.019(4)
C71 0.085(5) 0.141(6) 0.101(6) 0.005(5) 0.004(4) -0.009(5)
C72 0.068(6) 0.055(6) 0.053(5) -0.008(4) 0.018(4) -0.001(6)
C72A 0.061(7) 0.059(8) 0.053(6) -0.004(6) 0.009(5) 0.003(7)
C73 0.141(14) 0.096(10) 0.137(14) 0.037(9) 0.055(11) -0.014(9)
C73A 0.13(2) 0.11(2) 0.12(2) 0.040(16) 0.023(17) -0.014(17)
C74 0.067(5) 0.076(5) 0.075(4) 0.015(4) 0.014(4) -0.008(4)
C75 0.127(13) 0.134(14) 0.124(12) 0.062(11) 0.026(10) 0.058(11)
C75A 0.071(13) 0.096(16) 0.108(15) 0.000(13) -0.010(11) 0.030(12)
C76 0.122(7) 0.058(4) 0.074(5) 0.018(4) 0.010(5) -0.002(4)
C77 0.086(7) 0.068(6) 0.061(5) -0.017(5) 0.016(5) 0.006(6)
C77A 0.074(8) 0.077(7) 0.072(7) -0.013(6) 0.015(6) -0.006(7)
C78 0.080(5) 0.050(4) 0.086(5) 0.015(3) 0.010(4) 0.007(3)
C79 0.137(19) 0.090(15) 0.060(12) -0.024(11) 0.010(11) -0.024(13)
C79A 0.39(7) 0.103(18) 0.094(17) -0.052(15) 0.09(3) -0.13(3)
C80 0.067(5) 0.105(6) 0.094(6) -0.036(5) 0.025(4) -0.022(4)
C82 0.076(5) 0.084(5) 0.071(4) 0.020(4) 0.025(4) 0.008(4)
C83 0.152(11) 0.214(17) 0.169(15) -0.049(14) 0.091(11) -0.006(11)
C83A 0.123(14) 0.126(15) 0.127(15) -0.017(12) 0.062(11) 0.005(11)
C84 0.090(6) 0.072(5) 0.094(6) 0.021(4) 0.039(5) 0.016(4)
C85 0.142(10) 0.161(14) 0.110(11) 0.059(10) 0.021(8) 0.000(11)
C85A 0.101(9) 0.136(17) 0.109(14) 0.046(12) 0.012(9) 0.023(11)
C86 0.101(5) 0.103(5) 0.081(5) 0.014(4) 0.021(4) -0.003(4)
C87 0.078(4) 0.053(3) 0.041(3) 0.004(3) 0.007(3) -0.002(3)
C88 0.075(5) 0.098(6) 0.088(5) -0.026(5) 0.031(4) 0.001(4)
C89 0.077(5) 0.073(5) 0.091(5) 0.012(4) 0.002(4) 0.005(4)
C90 0.082(4) 0.107(5) 0.066(4) 0.010(4) 0.023(3) 0.000(4)
C91 0.112(9) 0.103(8) 0.207(14) 0.010(9) 0.062(10) -0.001(8)
C92 0.081(4) 0.076(4) 0.070(4) -0.001(3) 0.017(3) -0.002(3)
C93 0.107(9) 0.135(11) 0.176(13) -0.005(10) 0.048(8) -0.024(8)
C94 0.078(7) 0.085(7) 0.073(6) -0.016(5) 0.006(5) 0.003(6)
C94A 0.062(7) 0.059(8) 0.052(6) -0.017(6) 0.013(5) 0.007(7)
C95 0.073(4) 0.047(3) 0.048(3) 0.004(3) 0.017(3) -0.002(3)
C96 0.066(5) 0.091(6) 0.090(6) 0.019(4) 0.025(4) 0.008(4)
C97 0.094(5) 0.058(4) 0.050(3) -0.011(3) 0.028(3) -0.018(4)
C98 0.118(8) 0.088(6) 0.074(5) 0.017(4) 0.013(5) 0.004(5)
C99 0.071(4) 0.074(4) 0.043(3) -0.007(3) 0.016(2) -0.003(3)
C100 0.092(5) 0.106(5) 0.086(5) 0.015(4) 0.030(4) -0.007(4)
C101 0.075(4) 0.092(4) 0.066(4) -0.011(3) 0.007(3) 0.007(4)
C102 0.096(6) 0.114(7) 0.077(5) 0.037(5) 0.038(5) 0.018(5)
C103 0.058(6) 0.053(6) 0.039(5) -0.008(4) 0.005(4) 0.001(5)
C104 0.105(6) 0.070(5) 0.091(5) 0.023(4) 0.031(5) 0.013(5)
C105 0.080(6) 0.083(7) 0.061(6) -0.003(5) 0.024(5) -0.010(5)
C106 0.088(5) 0.113(5) 0.078(5) 0.000(4) 0.018(4) 0.018(4)
C107 0.127(7) 0.072(5) 0.044(3) -0.004(3) 0.006(4) 0.040(5)
C108 0.078(6) 0.127(8) 0.096(6) -0.067(6) 0.021(5) -0.016(5)
C109 0.075(7) 0.071(7) 0.059(6) 0.007(5) 0.016(5) -0.002(5)
C110 0.077(5) 0.136(6) 0.083(5) 0.008(5) 0.016(4) 0.016(4)
C111 0.061(7) 0.060(7) 0.043(5) -0.003(5) 0.009(5) 0.001(5)
C112 0.086(7) 0.070(7) 0.068(6) -0.013(5) 0.014(5) 0.008(6)
C113 0.106(6) 0.064(4) 0.052(4) -0.006(3) 0.017(4) -0.022(4)
C114 0.083(5) 0.110(5) 0.086(5) 0.002(4) 0.005(4) -0.016(4)
C115 0.13(2) 0.11(2) 0.13(2) 0.021(17) 0.034(18) -0.008(18)
C116 0.147(10) 0.064(5) 0.095(6) 0.018(5) -0.006(6) -0.015(6)
C117 0.171(11) 0.090(7) 0.128(9) 0.053(6) 0.066(9) 0.048(7)
C118 0.089(6) 0.077(7) 0.072(6) -0.015(5) 0.012(5) -0.003(6)
C119 0.099(7) 0.126(8) 0.096(6) -0.046(6) -0.030(5) 0.034(6)
C120 0.133(10) 0.071(6) 0.162(11) 0.006(6) 0.032(8) -0.009(6)
C121 0.078(6) 0.069(6) 0.062(5) -0.013(5) 0.019(5) 0.004(5)
C122 0.146(11) 0.061(6) 0.202(14) 0.012(7) 0.030(10) 0.021(7)
C123 0.096(6) 0.100(6) 0.075(5) 0.026(4) 0.022(4) 0.041(5)
C124 0.114(8) 0.116(8) 0.113(8) -0.025(6) 0.018(6) -0.039(7)
C125 0.091(6) 0.081(6) 0.084(5) -0.008(4) -0.004(5) 0.001(5)
C126 0.082(7) 0.167(11) 0.159(11) -0.101(10) 0.034(7) -0.039(7)
C127 0.171(11) 0.078(6) 0.061(5) -0.015(4) 0.016(6) -0.041(7)
C128 0.139(10) 0.082(7) 0.133(9) -0.025(6) 0.025(7) -0.001(7)
C129 0.066(6) 0.073(6) 0.045(4) -0.008(4) 0.009(4) 0.006(5)
C130 0.121(14) 0.118(8) 0.105(11) -0.046(8) 0.003(11) -0.009(10)
C131 0.071(4) 0.133(5) 0.065(4) -0.015(4) 0.008(3) 0.007(4)
C132 0.122(11) 0.163(15) 0.100(12) -0.023(11) -0.001(9) 0.023(11)
C133 0.165(11) 0.105(7) 0.104(7) 0.021(6) 0.075(7) 0.008(7)
C134 0.151(13) 0.125(12) 0.25(2) 0.042(13) 0.056(13) 0.003(11)
C135 0.119(8) 0.120(8) 0.078(7) 0.019(6) 0.031(5) -0.022(7)
C136 0.106(8) 0.117(8) 0.082(6) -0.024(6) 0.013(6) 0.009(8)
C137 0.094(7) 0.152(11) 0.118(8) -0.034(8) 0.038(6) -0.016(7)
C138 0.34(3) 0.218(18) 0.128(11) -0.054(11) 0.154(15) -0.091(17)
C139 0.097(5) 0.169(7) 0.084(5) -0.015(5) -0.007(4) 0.012(6)
C140 0.214(15) 0.182(13) 0.123(9) 0.077(9) 0.099(10) 0.044(11)
C141 0.097(7) 0.082(6) 0.067(6) -0.017(5) 0.024(5) 0.008(5)
C142 0.120(9) 0.121(9) 0.132(10) -0.010(8) 0.008(7) 0.000(7)
C143 0.083(8) 0.204(17) 0.106(12) -0.023(12) 0.007(8) 0.032(10)
C144 0.137(7) 0.156(7) 0.122(7) -0.043(5) -0.034(5) 0.028(5)
C145 0.159(12) 0.168(13) 0.207(15) 0.081(11) 0.128(12) 0.075(10)
C146 0.192(11) 0.187(12) 0.131(9) -0.090(8) -0.045(7) 0.043(9)
C147 0.081(4) 0.097(5) 0.062(4) -0.025(3) 0.028(3) -0.015(3)
C148 0.156(9) 0.136(8) 0.087(6) -0.014(6) -0.033(6) 0.014(7)
C149 0.175(17) 0.137(14) 0.216(19) 0.016(13) 0.024(15) -0.026(13)
C150 0.081(6) 0.080(5) 0.113(7) -0.031(5) -0.026(5) 0.015(4)
C151 0.115(9) 0.191(14) 0.145(11) -0.080(11) 0.026(8) -0.047(10)
C152 0.064(4) 0.058(4) 0.077(4) 0.002(3) -0.001(3) 0.009(3)
C153 0.089(8) 0.091(7) 0.073(6) -0.019(5) 0.023(6) 0.004(6)
C154 0.082(5) 0.053(4) 0.050(3) 0.007(3) 0.003(3) 0.002(3)
C155 0.236(14) 0.174(12) 0.201(13) -0.031(10) -0.018(10) -0.054(10)
C156 0.075(4) 0.055(4) 0.055(3) 0.002(3) -0.004(3) 0.007(3)
C157 0.18(3) 0.070(14) 0.083(14) -0.031(11) 0.052(16) -0.047(16)
C158 0.179(13) 0.100(8) 0.136(10) 0.044(7) -0.025(9) -0.002(8)
C159 0.131(9) 0.136(8) 0.093(7) -0.022(6) 0.051(7) 0.006(7)
C160 0.198(14) 0.116(9) 0.101(8) 0.022(7) -0.019(8) 0.010(9)
C162 0.124(9) 0.086(7) 0.135(9) 0.036(6) -0.025(7) 0.008(6)
C164 0.095(8) 0.203(15) 0.165(12) 0.065(11) 0.016(8) 0.054(9)
C166 0.083(6) 0.076(5) 0.100(6) 0.018(5) 0.004(5) 0.008(4)
C167 0.238(18) 0.165(11) 0.148(14) -0.066(10) 0.112(13) -0.013(12)
C168 0.097(6) 0.067(5) 0.085(5) 0.008(4) 0.021(5) 0.015(4)
C169 0.218(18) 0.132(11) 0.154(16) 0.027(10) 0.030(13) -0.048(12)
C170 0.063(4) 0.060(4) 0.038(3) 0.001(2) 0.009(3) -0.002(3)
C171 0.192(15) 0.222(17) 0.155(14) 0.063(12) 0.105(13) 0.036(14)
C172 0.095(5) 0.054(4) 0.076(4) -0.001(3) 0.028(4) 0.010(4)
C173 0.089(10) 0.120(15) 0.082(13) -0.046(12) 0.005(9) 0.018(11)
C174 0.29(5) 0.12(2) 0.092(18) -0.041(16) -0.07(2) -0.02(2)
C175 0.186(17) 0.084(10) 0.154(13) 0.056(9) 0.028(12) 0.004(10)
C176 0.136(18) 0.159(19) 0.139(17) 0.033(15) 0.014(14) 0.048(16)

loop_
_atom_type_symbol
_atom_type_description
_atom_type_scat_dispersion_real
_atom_type_scat_dispersion_imag
_atom_type_scat_source
C C 0.0181 0.0091 'International Tables Vol C Tables 4.2.6.8 and 6.1.1.4'
Cu Cu -1.9646 0.5888 'International Tables Vol C Tables 4.2.6.8 and 6.1.1.4'
H H 0.0000 0.0000 'International Tables Vol C Tables 4.2.6.8 and 6.1.1.4'
O O 0.0492 0.0322 'International Tables Vol C Tables 4.2.6.8 and 6.1.1.4'
P P 0.2955 0.4335 'International Tables Vol C Tables 4.2.6.8 and 6.1.1.4'
S S 0.3331 0.5567 'International Tables Vol C Tables 4.2.6.8 and 6.1.1.4'

loop_
_geom_angle_atom_site_label_1
_geom_angle_atom_site_label_2
_geom_angle_atom_site_label_3
_geom_angle
_geom_angle_site_symmetry_1
_geom_angle_site_symmetry_3
_geom_angle_publ_flag
O2 Cu1 S9 83.85(18) . . ?
O2 Cu1 O33 89.1(3) . . ?
O9 Cu1 S9 100.8(3) . . ?
O9 Cu1 O2 175.3(4) . . ?
O9 Cu1 O33 92.1(4) . . ?
O32 Cu1 S9 116.8(2) . . ?
O32 Cu1 O2 93.3(2) . . ?
O32 Cu1 O9 84.2(3) . . ?
O32 Cu1 O33 160.8(4) . . ?
O33 Cu1 S9 82.4(3) . . ?
O2 Cu1A S9A 76.6(2) . . ?
O2 Cu1A O32 84.5(2) . . ?
O9A Cu1A S9A 108.2(5) . . ?
O9A Cu1A O2 174.0(5) . . ?
O9A Cu1A O32 91.1(5) . . ?
O9A Cu1A O33A 91.9(7) . . ?
O32 Cu1A S9A 98.7(2) . . ?
O33A Cu1A S9A 81.2(5) . . ?
O33A Cu1A O2 92.4(5) . . ?
O33A Cu1A O32 176.8(5) . . ?
S8 Cu2 Cu12 92.35(5) . . ?
O7 Cu2 Cu12 41.89(13) . . ?
O7 Cu2 S8 94.09(14) . . ?
O7 Cu2 O27 82.43(17) . . ?
O7 Cu2 O30 85.91(18) . . ?
O14 Cu2 Cu12 133.43(14) . . ?
O14 Cu2 S8 82.57(13) . . ?
O14 Cu2 O7 174.37(19) . . ?
O14 Cu2 O27 93.52(18) . . ?
O14 Cu2 O30 97.74(18) . . ?
O14 Cu2 O31 90.16(19) . . ?
O27 Cu2 Cu12 41.22(13) . . ?
O27 Cu2 S8 98.20(13) . . ?
O27 Cu2 O30 85.71(17) . . ?
O30 Cu2 Cu12 90.28(12) . . ?
O30 Cu2 S8 176.06(13) . . ?
O31 Cu2 Cu12 135.25(15) . . ?
O31 Cu2 S8 82.58(13) . . ?
O31 Cu2 O7 93.91(19) . . ?
O31 Cu2 O27 176.30(19) . . ?
O31 Cu2 O30 93.49(18) . . ?
O3 Cu3 S12 81.88(13) . . ?
O6 Cu3 S12 83.54(12) . . ?
O6 Cu3 O3 87.86(17) . . ?
O13 Cu3 S12 94.33(16) . . ?
O13 Cu3 O3 89.76(18) . . ?
O13 Cu3 O6 177.0(2) . . ?
O13 Cu3 O18 89.5(2) . . ?
O18 Cu3 S12 113.79(17) . . ?
O18 Cu3 O3 164.3(2) . . ?
O18 Cu3 O6 93.33(18) . . ?
O20 Cu4 S5 80.7(4) . . ?
O20 Cu4 O28 87.5(4) . . ?
O28 Cu4 S5 99.04(19) . . ?
O38 Cu4 S5 81.6(3) . . ?
O38 Cu4 O20 88.7(4) . . ?
O38 Cu4 O28 176.0(3) . . ?
O39 Cu4 S5 111.0(4) . . ?
O39 Cu4 O20 168.3(5) . . ?
O39 Cu4 O28 90.9(3) . . ?
O39 Cu4 O38 92.6(4) . . ?
O20A Cu4A S5A 83.5(7) . . ?
O20A Cu4A O38A 90.4(7) . . ?
O28 Cu4A S5A 123.6(3) . . ?
O28 Cu4A O20A 93.0(7) . . ?
O28 Cu4A O38A 153.0(5) . . ?
O28 Cu4A O39A 88.1(5) . . ?
O38A Cu4A S5A 83.4(4) . . ?
O39A Cu4A S5A 94.0(5) . . ?
O39A Cu4A O20A 177.5(8) . . ?
O39A Cu4A O38A 89.5(6) . . ?
O8 Cu5 S2 107.7(2) . . ?
O22 Cu5 S2 83.00(15) . . ?
O22 Cu5 O8 88.6(2) . . ?
O26 Cu5 S2 94.22(17) . . ?
O26 Cu5 O8 95.7(2) . . ?
O26 Cu5 O22 175.5(2) . . ?
O26 Cu5 O31 88.7(2) . . ?
O31 Cu5 S2 82.56(14) . . ?
O31 Cu5 O8 168.4(3) . . ?
O31 Cu5 O22 87.39(19) . . ?
O4 Cu6 S11 116.6(5) . . ?
O4 Cu6 O33 90.9(6) . . ?
O4 Cu6 O38 161.0(6) . . ?
O19 Cu6 S11 97.3(3) . . ?
O19 Cu6 O4 86.4(6) . . ?
O19 Cu6 O33 177.2(5) . . ?
O19 Cu6 O38 90.9(4) . . ?
O33 Cu6 S11 83.1(3) . . ?
O33 Cu6 O38 91.9(4) . . ?
O38 Cu6 S11 82.4(2) . . ?
O4A Cu6A S11A 97.8(6) . . ?
O4A Cu6A O19A 85.4(8) . . ?
O4A Cu6A O33A 89.4(7) . . ?
O4A Cu6A O38A 178.7(7) . . ?
O19A Cu6A S11A 120.1(7) . . ?
O19A Cu6A O33A 156.9(8) . . ?
O19A Cu6A O38A 94.3(8) . . ?
O33A Cu6A S11A 82.9(5) . . ?
O33A Cu6A O38A 91.4(6) . . ?
O38A Cu6A S11A 81.2(4) . . ?
S1 Cu7 Cu10 100.66(4) . . ?
O3 Cu7 Cu10 133.83(13) . . ?
O3 Cu7 S1 82.43(12) . . ?
O3 Cu7 O10 173.86(19) . . ?
O3 Cu7 O25 92.86(18) . . ?
O10 Cu7 Cu10 40.89(12) . . ?
O10 Cu7 S1 101.20(12) . . ?
O23 Cu7 Cu10 134.82(13) . . ?
O23 Cu7 S1 82.09(12) . . ?
O23 Cu7 O3 91.35(18) . . ?
O23 Cu7 O10 94.05(18) . . ?
O23 Cu7 O25 173.93(18) . . ?
O25 Cu7 Cu10 41.20(13) . . ?
O25 Cu7 S1 102.79(14) . . ?
O25 Cu7 O10 81.53(18) . . ?
O12 Cu8 S4 118.48(15) . . ?
O12 Cu8 O23 159.2(2) . . ?
O12 Cu8 O29 93.80(18) . . ?
O16 Cu8 S4 94.95(16) . . ?
O16 Cu8 O12 88.7(2) . . ?
O16 Cu8 O23 90.68(18) . . ?
O16 Cu8 O29 177.1(2) . . ?
O23 Cu8 S4 82.31(13) . . ?
O29 Cu8 S4 82.57(13) . . ?
O29 Cu8 O23 87.47(17) . . ?
O14 Cu9 S3 82.02(13) . . ?
O14 Cu9 O24 89.08(19) . . ?
O15 Cu9 S3 100.70(15) . . ?
O15 Cu9 O14 90.14(19) . . ?
O15 Cu9 O24 176.8(2) . . ?
O24 Cu9 S3 82.22(16) . . ?
O40 Cu9 S3 109.5(3) . . ?
O40 Cu9 O14 168.4(3) . . ?
O40 Cu9 O15 89.4(2) . . ?
O40 Cu9 O24 90.7(2) . . ?
S10 Cu10 Cu7 97.02(5) . . ?
O2 Cu10 Cu7 133.96(14) . . ?
O2 Cu10 S10 81.21(14) . . ?
O2 Cu10 O20A 99.0(6) . . ?
O2 Cu10 O25 174.53(19) . . ?
O2 Cu10 O34 90.95(18) . . ?
O10 Cu10 Cu7 41.10(12) . . ?
O10 Cu10 S10 98.82(13) . . ?
O10 Cu10 O2 93.34(18) . . ?
O10 Cu10 O20A 165.8(6) . . ?
O10 Cu10 O25 81.19(17) . . ?
O10 Cu10 O34 88.80(17) . . ?
O20 Cu10 Cu7 135.1(4) . . ?
O20 Cu10 S10 85.4(3) . . ?
O20 Cu10 O2 90.8(4) . . ?
O20 Cu10 O10 174.5(4) . . ?
O20 Cu10 O25 94.6(4) . . ?
O20 Cu10 O34 87.5(3) . . ?
O20A Cu10 Cu7 125.5(6) . . ?
O20A Cu10 S10 76.4(6) . . ?
O20A Cu10 O34 97.8(6) . . ?
O25 Cu10 Cu7 40.65(13) . . ?
O25 Cu10 S10 99.73(13) . . ?
O25 Cu10 O20A 86.4(6) . . ?
O25 Cu10 O34 88.77(18) . . ?
O34 Cu10 Cu7 93.64(11) . . ?
O34 Cu10 S10 169.33(12) . . ?
O5 Cu11 S7 102.7(2) . . ?
O5 Cu11 O22 90.4(3) . . ?
O5 Cu11 O24 174.4(3) . . ?
O5 Cu11 O36 86.7(3) . . ?
O22 Cu11 S7 82.59(14) . . ?
O22 Cu11 O24 92.6(2) . . ?
O24 Cu11 S7 82.39(15) . . ?
O36 Cu11 S7 106.5(2) . . ?
O36 Cu11 O22 170.8(2) . . ?
O36 Cu11 O24 89.6(3) . . ?
S6 Cu12 Cu2 100.35(5) . . ?
O6 Cu12 Cu2 131.10(13) . . ?
O6 Cu12 S6 81.31(12) . . ?
O6 Cu12 O7 172.23(19) . . ?
O7 Cu12 Cu2 41.88(13) . . ?
O7 Cu12 S6 102.50(14) . . ?
O27 Cu12 Cu2 41.87(12) . . ?
O27 Cu12 S6 101.72(13) . . ?
O27 Cu12 O6 89.55(18) . . ?
O27 Cu12 O7 83.06(18) . . ?
O27 Cu12 O29 171.01(18) . . ?
O29 Cu12 Cu2 130.26(13) . . ?
O29 Cu12 S6 83.36(12) . . ?
O29 Cu12 O6 98.61(18) . . ?
O29 Cu12 O7 88.61(18) . . ?
C26 S1 Cu7 91.2(2) . . ?
C26 S1 C87 106.7(3) . . ?
C87 S1 Cu7 90.3(2) . . ?
C52 S2 Cu5 91.3(2) . . ?
C52 S2 C78 101.2(4) . . ?
C78 S2 Cu5 92.6(3) . . ?
C11 S3 Cu9 92.3(3) . . ?
C11 S3 C152 100.4(4) . . ?
C152 S3 Cu9 91.8(2) . . ?
C18 S4 Cu8 91.1(2) . . ?
C46 S4 Cu8 92.3(2) . . ?
C46 S4 C18 102.8(3) . . ?
C13 S5 Cu4 93.5(4) . . ?
C19 S5 Cu4 91.2(6) . . ?
C19 S5 C13 102.0(6) . . ?
C13A S5A Cu4A 91.9(8) . . ?
C19A S5A Cu4A 91.4(7) . . ?
C19A S5A C13A 104.0(10) . . ?
C97 S6 Cu12 91.2(2) . . ?
C170 S6 Cu12 93.2(2) . . ?
C170 S6 C97 100.4(3) . . ?
C32 S7 Cu11 92.9(2) . . ?
C32 S7 C172 101.1(4) . . ?
C172 S7 Cu11 93.3(3) . . ?
C28 S8 Cu2 89.7(2) . . ?
C156 S8 Cu2 90.5(2) . . ?
C156 S8 C28 107.2(3) . . ?
C15 S9 Cu1 92.1(5) . . ?
C147 S9 Cu1 89.3(3) . . ?
C147 S9 C15 100.6(6) . . ?
C15A S9A Cu1A 92.1(10) . . ?
C15A S9A C147 104.2(9) . . ?
C147 S9A Cu1A 96.7(3) . . ?
C1O S10 Cu10 99.1(9) . . ?
C1O S10 C24 102.3(12) . . ?
C24 S10 Cu10 92.3(2) . . ?
C24 S10 C111 100.8(6) . . ?
C111 S10 Cu10 88.1(5) . . ?
C77 S11 Cu6 92.4(4) . . ?
C121 S11 Cu6 92.0(4) . . ?
C121 S11 C77 102.8(7) . . ?
C1D S11A Cu6A 92.7(7) . . ?
C1D S11A C77A 102.0(11) . . ?
C77A S11A Cu6A 93.2(7) . . ?
C30 S12 Cu3 91.7(2) . . ?
C30 S12 C45 103.0(3) . . ?
C45 S12 Cu3 91.5(2) . . ?
O15 P1 O18 110.6(3) . . ?
O15 P1 O27 112.8(3) . . ?
O15 P1 C80 109.5(4) . . ?
O18 P1 O27 110.5(3) . . ?
O18 P1 C80 107.7(4) . . ?
O27 P1 C80 105.4(3) . . ?
O5 P2 O21 107.2(5) . . ?
O5 P2 C125 108.9(4) . . ?
O8 P2 O5 116.8(4) . . ?
O8 P2 O21 111.3(4) . . ?
O8 P2 C125 106.7(5) . . ?
O21 P2 C125 105.2(5) . . ?
O4 P3 C4 106.5(8) . . ?
O9 P3 O4 111.4(7) . . ?
O9 P3 O35 110.8(5) . . ?
O9 P3 C4 108.5(5) . . ?
O35 P3 O4 112.6(8) . . ?
O35 P3 C4 106.9(6) . . ?
O4A P3A O9A 117.3(11) . . ?
O4A P3A C4A 107.6(12) . . ?
O9A P3A C4A 105.1(11) . . ?
O35A P3A O4A 107.5(13) . . ?
O35A P3A O9A 112.6(13) . . ?
O35A P3A C4A 106.1(11) . . ?
O10 P4 C38 106.8(3) . . ?
O16 P4 O10 111.3(2) . . ?
O16 P4 C38 107.7(3) . . ?
O32 P4 O10 111.6(3) . . ?
O32 P4 O16 110.9(3) . . ?
O32 P4 C38 108.3(3) . . ?
O11 P5 C49 104.9(6) . . ?
O36 P5 O11 110.5(5) . . ?
O36 P5 C49 109.1(4) . . ?
O40 P5 O11 109.6(4) . . ?
O40 P5 O36 113.5(4) . . ?
O40 P5 C49 108.9(5) . . ?
O7 P6 C55 107.2(3) . . ?
O12 P6 O7 110.9(3) . . ?
O12 P6 C55 105.6(3) . . ?
O26 P6 O7 112.0(3) . . ?
O26 P6 O12 110.8(3) . . ?
O26 P6 C55 109.9(3) . . ?
O19 P7 C5 105.8(6) . . ?
O37 P7 O19 108.7(6) . . ?
O37 P7 O39 114.2(6) . . ?
O37 P7 C5 106.8(6) . . ?
O39 P7 O19 112.8(6) . . ?
O39 P7 C5 108.0(6) . . ?
O19A P7A C5A 104.1(13) . . ?
O37A P7A O19A 105.2(11) . . ?
O37A P7A O39A 116.7(11) . . ?
O37A P7A C5A 104.5(13) . . ?
O39A P7A O19A 112.1(10) . . ?
O39A P7A C5A 113.0(11) . . ?
O13 P8 O25 111.6(2) . . ?
O13 P8 O28 110.0(3) . . ?
O13 P8 C54 108.6(3) . . ?
O25 P8 C54 106.4(3) . . ?
O28 P8 O25 111.8(3) . . ?
O28 P8 C54 108.3(3) . . ?
Cu10 O2 Cu1 115.2(2) . . ?
Cu10 O2 Cu1A 101.9(2) . . ?
C99 O2 Cu1 116.8(4) . . ?
C99 O2 Cu1A 133.8(5) . . ?
C99 O2 Cu10 123.2(4) . . ?
Cu7 O3 Cu3 109.35(19) . . ?
C22 O3 Cu3 121.3(4) . . ?
C22 O3 Cu7 123.0(4) . . ?
P3 O4 Cu6 129.8(11) . . ?
P3A O4A Cu6A 127.8(10) . . ?
P2 O5 Cu11 127.3(4) . . ?
Cu3 O6 Cu12 113.01(19) . . ?
C20 O6 Cu3 121.5(4) . . ?
C20 O6 Cu12 124.7(4) . . ?
Cu2 O7 Cu12 96.22(19) . . ?
P6 O7 Cu2 130.0(3) . . ?
P6 O7 Cu12 128.6(2) . . ?
P2 O8 Cu5 127.6(3) . . ?
P3 O9 Cu1 125.8(6) . . ?
P3A O9A Cu1A 124.3(10) . . ?
Cu10 O10 Cu7 98.01(19) . . ?
P4 O10 Cu7 134.1(2) . . ?
P4 O10 Cu10 126.3(2) . . ?
P5 O11 H11 109.5 . . ?
P6 O12 Cu8 127.7(3) . . ?
P8 O13 Cu3 132.0(3) . . ?
Cu2 O14 Cu9 110.06(18) . . ?
C154 O14 Cu2 122.8(4) . . ?
C154 O14 Cu9 122.5(4) . . ?
P1 O15 Cu9 136.9(3) . . ?
P4 O16 Cu8 132.2(3) . . ?
C107 O17 H17 109.5 . . ?
P1 O18 Cu3 129.4(3) . . ?
P7 O19 Cu6 132.0(6) . . ?
P7A O19A Cu6A 131.4(12) . . ?
Cu10 O20 Cu4 110.2(5) . . ?
C103 O20 Cu4 124.3(10) . . ?
C103 O20 Cu10 123.4(9) . . ?
Cu4A O20A Cu10 113.8(10) . . ?
C1N O20A Cu4A 124.6(19) . . ?
C1N O20A Cu10 121.5(17) . . ?
P2 O21 H21 109.7 . . ?
Cu11 O22 Cu5 115.6(2) . . ?
C58 O22 Cu5 120.5(5) . . ?
C58 O22 Cu11 123.0(5) . . ?
Cu7 O23 Cu8 108.61(19) . . ?
C16 O23 Cu7 123.1(3) . . ?
C16 O23 Cu8 120.4(4) . . ?
Cu9 O24 Cu11 115.0(2) . . ?
C43 O24 Cu9 122.5(5) . . ?
C43 O24 Cu11 121.4(5) . . ?
Cu7 O25 Cu10 98.15(19) . . ?
P8 O25 Cu7 134.9(2) . . ?
P8 O25 Cu10 125.7(3) . . ?
P6 O26 Cu5 136.9(3) . . ?
Cu12 O27 Cu2 96.91(19) . . ?
P1 O27 Cu2 130.1(3) . . ?
P1 O27 Cu12 130.8(2) . . ?
P8 O28 Cu4 133.5(3) . . ?
P8 O28 Cu4A 126.6(3) . . ?
Cu12 O29 Cu8 114.07(19) . . ?
C95 O29 Cu8 123.0(4) . . ?
C95 O29 Cu12 122.7(4) . . ?
C1 O30 Cu2 134.9(4) . . ?
Cu2 O31 Cu5 108.20(19) . . ?
C23 O31 Cu2 121.7(4) . . ?
C23 O31 Cu5 120.4(4) . . ?
P4 O32 Cu1 133.5(3) . . ?
P4 O32 Cu1A 132.4(3) . . ?
Cu6 O33 Cu1 113.9(4) . . ?
C72 O33 Cu1 122.6(10) . . ?
C72 O33 Cu6 122.9(10) . . ?
Cu6A O33A Cu1A 113.2(7) . . ?
C72A O33A Cu1A 123.7(14) . . ?
C72A O33A Cu6A 122.5(14) . . ?
C62 O34 Cu10 131.5(4) . . ?
P5 O36 Cu11 128.1(4) . . ?
Cu4 O38 Cu6 111.1(4) . . ?
C129 O38 Cu4 121.4(9) . . ?
C129 O38 Cu6 121.8(9) . . ?
Cu4A O38A Cu6A 111.0(7) . . ?
C1J O38A Cu4A 121.9(15) . . ?
C1J O38A Cu6A 119.6(15) . . ?
P7 O39 Cu4 131.7(6) . . ?
P7A O39A Cu4A 126.8(10) . . ?
P5 O40 Cu9 128.3(4) . . ?
O30 C1 C34 139.0(6) . . ?
O30 C1 C107 131.9(7) . . ?
C107 C1 C34 89.0(5) . . ?
C1E C1A C1C 123.1(19) . . ?
C1E C1A C94A 120(2) . . ?
C94A C1A C1C 117(2) . . ?
H1BA C1B H1BB 109.5 . . ?
H1BA C1B H1BC 109.5 . . ?
H1BB C1B H1BC 109.5 . . ?
C1C C1B H1BA 109.5 . . ?
C1C C1B H1BB 109.5 . . ?
C1C C1B H1BC 109.5 . . ?
C1B C1C C1A 106(2) . . ?
C9A C1C C1A 108(2) . . ?
C9A C1C C1B 110(2) . . ?
C173 C1C C1A 113(2) . . ?
C173 C1C C1B 114(2) . . ?
C173 C1C C9A 106(3) . . ?
C1E C1D S11A 119.8(16) . . ?
C1E C1D C72A 121(2) . . ?
C72A C1D S11A 119.3(16) . . ?
C1A C1E C1D 124(2) . . ?
C1A C1E H1E 118.0 . . ?
C1D C1E H1E 118.0 . . ?
C1H C1F H1F 119.2 . . ?
C1H C1F C77A 122(3) . . ?
C77A C1F H1F 119.2 . . ?
H1GA C1G H1GB 109.5 . . ?
H1GA C1G H1GC 109.5 . . ?
H1GB C1G H1GC 109.5 . . ?
C1I C1G H1GA 109.5 . . ?
C1I C1G H1GB 109.5 . . ?
C1I C1G H1GC 109.5 . . ?
C1F C1H C1I 125(2) . . ?
C1F C1H C37A 119(2) . . ?
C37A C1H C1I 117(2) . . ?
C1G C1I C1H 99(2) . . ?
C1G C1I C83A 96(2) . . ?
C21A C1I C1G 99(2) . . ?
C21A C1I C1H 103(2) . . ?
C21A C1I C83A 158(3) . . ?
C83A C1I C1H 91.1(19) . . ?
O38A C1J C19A 116(2) . . ?
C77A C1J O38A 126(3) . . ?
C77A C1J C19A 118(2) . . ?
O20A C1N C13A 116(2) . . ?
C1O C1N O20A 123(2) . . ?
C1O C1N C13A 120(2) . . ?
C1N C1O S10 119(2) . . ?
C1N C1O C1P 117(3) . . ?
C1P C1O S10 123.2(18) . . ?
C1O C1P H1P 118.8 . . ?
C27A C1P C1O 122(2) . . ?
C27A C1P H1P 118.8 . . ?
C13A C1Q H1Q 120.3 . . ?
C27A C1Q H1Q 120.3 . . ?
C27A C1Q C13A 119(2) . . ?
C1S C1R C1T 112.3(15) . . ?
C1S C1R C27A 104.0(18) . . ?
C1S C1R C85A 112.5(15) . . ?
C1T C1R C27A 105.5(18) . . ?
C85A C1R C1T 111.2(15) . . ?
C85A C1R C27A 111.0(17) . . ?
C1R C1S H1SA 109.5 . . ?
C1R C1S H1SB 109.5 . . ?
C1R C1S H1SC 109.5 . . ?
H1SA C1S H1SB 109.5 . . ?
H1SA C1S H1SC 109.5 . . ?
H1SB C1S H1SC 109.5 . . ?
C1R C1T H1TA 109.5 . . ?
C1R C1T H1TB 109.5 . . ?
C1R C1T H1TC 109.5 . . ?
H1TA C1T H1TB 109.5 . . ?
H1TA C1T H1TC 109.5 . . ?
H1TB C1T H1TC 109.5 . . ?
H2A C2 H2B 109.5 . . ?
H2A C2 H2C 109.5 . . ?
H2B C2 H2C 109.5 . . ?
C123 C2 H2A 109.5 . . ?
C123 C2 H2B 109.5 . . ?
C123 C2 H2C 109.5 . . ?
H2AA C2A H2AB 109.5 . . ?
H2AA C2A H2AC 109.5 . . ?
H2AB C2A H2AC 109.5 . . ?
C123 C2A H2AA 109.5 . . ?
C123 C2A H2AB 109.5 . . ?
C123 C2A H2AC 109.5 . . ?
C47 C3 H3 120.9 . . ?
C49 C3 H3 120.9 . . ?
C49 C3 C47 118.2(13) . . ?
C6 C4 P3 118.3(6) . . ?
C6 C4 C14 120.0 . . ?
C14 C4 P3 121.7(6) . . ?
C4 C6 H6 120.0 . . ?
C8 C6 C4 120.0 . . ?
C8 C6 H6 120.0 . . ?
C6 C8 H8 120.0 . . ?
C6 C8 C10 120.0 . . ?
C10 C8 H8 120.0 . . ?
C8 C10 H10 120.0 . . ?
C8 C10 C12 120.0 . . ?
C12 C10 H10 120.0 . . ?
C10 C12 H12 120.0 . . ?
C14 C12 C10 120.0 . . ?
C14 C12 H12 120.0 . . ?
C4 C14 H14 120.0 . . ?
C12 C14 C4 120.0 . . ?
C12 C14 H14 120.0 . . ?
C6A C4A P3A 118.5(12) . . ?
C6A C4A C14A 120.0 . . ?
C14A C4A P3A 121.4(12) . . ?
C4A C6A H6A 120.0 . . ?
C4A C6A C8A 120.0 . . ?
C8A C6A H6A 120.0 . . ?
C6A C8A H8A 120.0 . . ?
C6A C8A C10A 120.0 . . ?
C10A C8A H8A 120.0 . . ?
C8A C10A H10A 120.0 . . ?
C12A C10A C8A 120.0 . . ?
C12A C10A H10A 120.0 . . ?
C10A C12A H12A 120.0 . . ?
C14A C12A C10A 120.0 . . ?
C14A C12A H12A 120.0 . . ?
C4A C14A H14A 120.0 . . ?
C12A C14A C4A 120.0 . . ?
C12A C14A H14A 120.0 . . ?
C161 C5 P7 117.0(7) . . ?
C161 C5 C165 120.0 . . ?
C165 C5 P7 123.0(7) . . ?
C5 C161 H161 120.0 . . ?
C81 C161 C5 120.0 . . ?
C81 C161 H161 120.0 . . ?
C161 C81 H81 120.0 . . ?
C163 C81 C161 120.0 . . ?
C163 C81 H81 120.0 . . ?
C81 C163 H163 120.0 . . ?
C81 C163 C41 120.0 . . ?
C41 C163 H163 120.0 . . ?
C163 C41 H41 120.0 . . ?
C163 C41 C165 120.0 . . ?
C165 C41 H41 120.0 . . ?
C5 C165 H165 120.0 . . ?
C41 C165 C5 120.0 . . ?
C41 C165 H165 120.0 . . ?
C1M C5A P7A 114.9(17) . . ?
C1M C5A C1K 120.0 . . ?
C1K C5A P7A 125.1(17) . . ?
C5A C1M H1M 120.0 . . ?
C81A C1M C5A 120.0 . . ?
C81A C1M H1M 120.0 . . ?
C1M C81A H81A 120.0 . . ?
C1M C81A C1L 120.0 . . ?
C1L C81A H81A 120.0 . . ?
C81A C1L H1L 120.0 . . ?
C81A C1L C41A 120.0 . . ?
C41A C1L H1L 120.0 . . ?
C1L C41A H41A 120.0 . . ?
C1K C41A C1L 120.0 . . ?
C1K C41A H41A 120.0 . . ?
C5A C1K H1K 120.0 . . ?
C41A C1K C5A 120.0 . . ?
C41A C1K H1K 120.0 . . ?
H7A C7 H7B 109.5 . . ?
H7A C7 H7C 109.5 . . ?
H7B C7 H7C 109.5 . . ?
C117 C7 H7A 109.5 . . ?
C117 C7 H7B 109.5 . . ?
C117 C7 H7C 109.5 . . ?
H7AA C7A H7AB 109.5 . . ?
H7AA C7A H7AC 109.5 . . ?
H7AB C7A H7AC 109.5 . . ?
C117 C7A H7AA 109.5 . . ?
C117 C7A H7AB 109.5 . . ?
C117 C7A H7AC 109.5 . . ?
H9A C9 H9B 109.5 . . ?
H9A C9 H9C 109.5 . . ?
H9B C9 H9C 109.5 . . ?
C136 C9 H9A 109.5 . . ?
C136 C9 H9B 109.5 . . ?
C136 C9 H9C 109.5 . . ?
C1C C9A H9AA 109.5 . . ?
C1C C9A H9AB 109.5 . . ?
C1C C9A H9AC 109.5 . . ?
H9AA C9A H9AB 109.5 . . ?
H9AA C9A H9AC 109.5 . . ?
H9AB C9A H9AC 109.5 . . ?
C43 C11 S3 121.5(6) . . ?
C43 C11 C89 121.0(7) . . ?
C89 C11 S3 117.4(6) . . ?
C103 C13 S5 119.4(10) . . ?
C105 C13 S5 120.3(11) . . ?
C105 C13 C103 120.2(14) . . ?
C1N C13A S5A 123.6(18) . . ?
C1Q C13A S5A 116.0(19) . . ?
C1Q C13A C1N 120(2) . . ?
C72 C15 S9 119.4(10) . . ?
C94 C15 S9 115.3(12) . . ?
C94 C15 C72 125.3(14) . . ?
C72A C15A S9A 122.7(18) . . ?
C72A C15A C94A 120(2) . . ?
C94A C15A S9A 118(2) . . ?
O23 C16 C18 122.0(5) . . ?
O23 C16 C26 121.2(6) . . ?
C18 C16 C26 116.8(6) . . ?
H17A C17 H17B 109.5 . . ?
H17A C17 H17C 109.5 . . ?
H17B C17 H17C 109.5 . . ?
C139 C17 H17A 109.5 . . ?
C139 C17 H17B 109.5 . . ?
C139 C17 H17C 109.5 . . ?
H17D C17A H17E 109.5 . . ?
H17D C17A H17F 109.5 . . ?
H17E C17A H17F 109.5 . . ?
C139 C17A H17D 110.8 . . ?
C139 C17A H17E 107.7 . . ?
C139 C17A H17F 109.9 . . ?
C16 C18 S4 120.0(5) . . ?
C40 C18 S4 117.8(5) . . ?
C40 C18 C16 122.2(6) . . ?
C37 C19 S5 117.8(13) . . ?
C129 C19 S5 121.7(9) . . ?
C129 C19 C37 120.3(13) . . ?
C1J C19A S5A 123.5(16) . . ?
C37A C19A S5A 120.2(18) . . ?
C37A C19A C1J 116(2) . . ?
O6 C20 C30 123.0(5) . . ?
O6 C20 C170 120.7(5) . . ?
C30 C20 C170 116.2(5) . . ?
H21A C21 H21B 109.5 . . ?
H21A C21 H21C 109.5 . . ?
H21B C21 H21C 109.5 . . ?
C159 C21 H21A 109.5 . . ?
C159 C21 H21B 109.5 . . ?
C159 C21 H21C 109.5 . . ?
C1I C21A H21D 109.5 . . ?
C1I C21A H21E 109.5 . . ?
C1I C21A H21F 109.5 . . ?
H21D C21A H21E 109.5 . . ?
H21D C21A H21F 109.5 . . ?
H21E C21A H21F 109.5 . . ?
O3 C22 C45 121.3(6) . . ?
O3 C22 C87 121.8(6) . . ?
C45 C22 C87 116.8(6) . . ?
O31 C23 C28 122.0(6) . . ?
O31 C23 C52 121.7(7) . . ?
C28 C23 C52 116.4(6) . . ?
C70 C24 S10 117.9(6) . . ?
C70 C24 C99 122.0(7) . . ?
C99 C24 S10 120.1(5) . . ?
C49 C25 H25 120.4 . . ?
C49 C25 C91 119.2(12) . . ?
C91 C25 H25 120.4 . . ?
C16 C26 S1 120.5(5) . . ?
C50 C26 S1 118.8(5) . . ?
C50 C26 C16 120.1(6) . . ?
C105 C27 C135 125.6(15) . . ?
C109 C27 C105 117.0(14) . . ?
C109 C27 C135 117.3(17) . . ?
C1P C27A C1R 115.7(19) . . ?
C1Q C27A C1P 120(2) . . ?
C1Q C27A C1R 124.6(19) . . ?
C23 C28 S8 120.8(5) . . ?
C51 C28 S8 118.1(6) . . ?
C51 C28 C23 120.5(7) . . ?
C96 C29 H29 120.2 . . ?
C96 C29 C98 119.7(9) . . ?
C98 C29 H29 120.2 . . ?
C20 C30 S12 119.9(5) . . ?
C113 C30 S12 118.8(5) . . ?
C113 C30 C20 121.3(6) . . ?
H31A C31 H31B 109.5 . . ?
H31A C31 H31C 109.5 . . ?
H31B C31 H31C 109.5 . . ?
C137 C31 H31A 109.5 . . ?
C137 C31 H31B 109.5 . . ?
C137 C31 H31C 109.5 . . ?
C42 C32 S7 117.4(6) . . ?
C42 C32 C58 122.6(8) . . ?
C58 C32 S7 120.0(6) . . ?
C131 C33 H33 117.5 . . ?
C131 C33 C147 125.0(8) . . ?
C147 C33 H33 117.5 . . ?
O1 C34 C1 136.6(6) . . ?
O1 C34 C62 135.3(6) . . ?
C62 C34 C1 88.0(5) . . ?
H35A C35 H35B 109.5 . . ?
H35A C35 H35C 109.5 . . ?
H35B C35 H35C 109.5 . . ?
C116 C35 H35A 109.5 . . ?
C116 C35 H35B 109.5 . . ?
C116 C35 H35C 109.5 . . ?
H35D C35A H35E 109.5 . . ?
H35D C35A H35F 109.5 . . ?
H35E C35A H35F 109.5 . . ?
C116 C35A H35D 108.4 . . ?
C116 C35A H35E 110.0 . . ?
C116 C35A H35F 110.1 . . ?
C76 C36 H36 118.5 . . ?
C87 C36 H36 118.5 . . ?
C87 C36 C76 123.0(7) . . ?
C19 C37 H37 119.3 . . ?
C153 C37 C19 121.4(15) . . ?
C153 C37 H37 119.3 . . ?
C1H C37A H37A 118.6 . . ?
C19A C37A C1H 123(2) . . ?
C19A C37A H37A 118.6 . . ?
C101 C38 P4 122.6(6) . . ?
C101 C38 C114 118.9(8) . . ?
C114 C38 P4 118.5(7) . . ?
H39A C39 H39B 109.5 . . ?
H39A C39 H39C 109.5 . . ?
H39B C39 H39C 109.5 . . ?
C127 C39 H39A 109.5 . . ?
C127 C39 H39B 109.5 . . ?
C127 C39 H39C 109.5 . . ?
H39D C39A H39E 109.5 . . ?
H39D C39A H39F 109.5 . . ?
H39E C39A H39F 109.5 . . ?
C127 C39A H39D 109.5 . . ?
C127 C39A H39E 109.5 . . ?
C127 C39A H39F 109.5 . . ?
C18 C40 H40 119.0 . . ?
C18 C40 C44 121.9(7) . . ?
C44 C40 H40 119.0 . . ?
C32 C42 H42 118.9 . . ?
C66 C42 C32 122.3(8) . . ?
C66 C42 H42 118.9 . . ?
O24 C43 C11 121.2(7) . . ?
O24 C43 C172 122.2(7) . . ?
C11 C43 C172 116.5(7) . . ?
C40 C44 C50 116.3(6) . . ?
C40 C44 C123 121.2(7) . . ?
C50 C44 C123 122.5(6) . . ?
C22 C45 S12 121.0(5) . . ?
C56 C45 S12 117.7(5) . . ?
C56 C45 C22 121.2(6) . . ?
C88 C46 S4 119.3(6) . . ?
C88 C46 C95 120.4(6) . . ?
C95 C46 S4 120.2(5) . . ?
C3 C47 H47 120.3 . . ?
C93 C47 C3 119.3(14) . . ?
C93 C47 H47 120.3 . . ?
C53 C48 C113 116.7(6) . . ?
C53 C48 C127 122.9(7) . . ?
C113 C48 C127 120.4(7) . . ?
C3 C49 P5 118.1(10) . . ?
C25 C49 P5 120.6(9) . . ?
C25 C49 C3 121.3(13) . . ?
C26 C50 C44 122.7(6) . . ?
C26 C50 H50 118.7 . . ?
C44 C50 H50 118.7 . . ?
C28 C51 H51 119.2 . . ?
C28 C51 C102 121.6(8) . . ?
C102 C51 H51 119.2 . . ?
C23 C52 S2 119.8(6) . . ?
C84 C52 S2 117.9(7) . . ?
C84 C52 C23 122.1(8) . . ?
C48 C53 H53 118.3 . . ?
C48 C53 C170 123.3(6) . . ?
C170 C53 H53 118.3 . . ?
C90 C54 P8 119.3(6) . . ?
C92 C54 P8 120.9(6) . . ?
C92 C54 C90 119.8(7) . . ?
C74 C55 P6 119.8(6) . . ?
C74 C55 C82 118.1(8) . . ?
C82 C55 P6 122.0(6) . . ?
C45 C56 H56 119.0 . . ?
C45 C56 C76 121.9(7) . . ?
C76 C56 H56 119.0 . . ?
H57A C57 H57B 109.5 . . ?
H57A C57 H57C 109.5 . . ?
H57B C57 H57C 109.5 . . ?
C117 C57 H57A 109.5 . . ?
C117 C57 H57B 109.5 . . ?
C117 C57 H57C 109.5 . . ?
H57D C57A H57E 109.5 . . ?
H57D C57A H57F 109.5 . . ?
H57E C57A H57F 109.5 . . ?
C117 C57A H57D 109.5 . . ?
C117 C57A H57E 109.5 . . ?
C117 C57A H57F 109.5 . . ?
O22 C58 C32 121.2(7) . . ?
O22 C58 C78 124.0(7) . . ?
C78 C58 C32 114.7(6) . . ?
C119 C59 H59 119.0 . . ?
C156 C59 H59 119.0 . . ?
C156 C59 C119 122.0(8) . . ?
C97 C60 H60 117.9 . . ?
C108 C60 H60 117.9 . . ?
C108 C60 C97 124.1(7) . . ?
H61A C61 H61B 109.5 . . ?
H61A C61 H61C 109.5 . . ?
H61B C61 H61C 109.5 . . ?
C137 C61 H61A 109.5 . . ?
C137 C61 H61B 109.5 . . ?
C137 C61 H61C 109.5 . . ?
O34 C62 C34 139.5(7) . . ?
O34 C62 C107 131.8(6) . . ?
C107 C62 C34 88.7(5) . . ?
H63A C63 H63B 109.5 . . ?
H63A C63 H63C 109.5 . . ?
H63B C63 H63C 109.5 . . ?
C137 C63 H63A 109.5 . . ?
C137 C63 H63B 109.5 . . ?
C137 C63 H63C 109.5 . . ?
C80 C64 H64 118.4 . . ?
C126 C64 H64 118.4 . . ?
C126 C64 C80 123.3(10) . . ?
H65A C65 H65B 109.5 . . ?
H65A C65 H65C 109.5 . . ?
H65B C65 H65C 109.5 . . ?
C123 C65 H65A 109.5 . . ?
C123 C65 H65B 109.5 . . ?
C123 C65 H65C 109.5 . . ?
H65D C65A H65E 109.5 . . ?
H65D C65A H65F 109.5 . . ?
H65E C65A H65F 109.5 . . ?
C123 C65A H65D 109.5 . . ?
C123 C65A H65E 109.5 . . ?
C123 C65A H65F 109.5 . . ?
C42 C66 C104 116.7(7) . . ?
C42 C66 C117 121.1(8) . . ?
C104 C66 C117 122.0(9) . . ?
H67A C67 H67B 109.5 . . ?
H67A C67 H67C 109.5 . . ?
H67B C67 H67C 109.5 . . ?
C116 C67 H67A 109.5 . . ?
C116 C67 H67B 109.5 . . ?
C116 C67 H67C 109.5 . . ?
H67D C67A H67E 109.5 . . ?
H67D C67A H67F 109.5 . . ?
H67E C67A H67F 109.5 . . ?
C116 C67A H67D 109.5 . . ?
C116 C67A H67E 109.5 . . ?
C116 C67A H67F 109.5 . . ?
C86 C68 H68 119.7 . . ?
C92 C68 H68 119.7 . . ?
C92 C68 C86 120.7(9) . . ?
H69A C69 H69B 109.5 . . ?
H69A C69 H69C 109.5 . . ?
H69B C69 H69C 109.5 . . ?
C139 C69 H69A 109.5 . . ?
C139 C69 H69B 109.5 . . ?
C139 C69 H69C 109.5 . . ?
H69D C69A H69E 109.5 . . ?
H69D C69A H69F 109.5 . . ?
H69E C69A H69F 109.5 . . ?
C139 C69A H69D 108.5 . . ?
C139 C69A H69E 110.3 . . ?
C139 C69A H69F 109.6 . . ?
C24 C70 H70 119.2 . . ?
C24 C70 C131 121.7(9) . . ?
C131 C70 H70 119.2 . . ?
C110 C71 H71 119.5 . . ?
C110 C71 C114 121.0(10) . . ?
C114 C71 H71 119.5 . . ?
O33 C72 C15 123.4(12) . . ?
O33 C72 C121 121.5(16) . . ?
C15 C72 C121 114.8(13) . . ?
O33A C72A C1D 123(2) . . ?
O33A C72A C15A 120(2) . . ?
C15A C72A C1D 117.1(19) . . ?
H73A C73 H73B 109.5 . . ?
H73A C73 H73C 109.5 . . ?
H73B C73 H73C 109.5 . . ?
C116 C73 H73A 109.5 . . ?
C116 C73 H73B 109.5 . . ?
C116 C73 H73C 109.5 . . ?
H73D C73A H73E 109.5 . . ?
H73D C73A H73F 109.5 . . ?
H73E C73A H73F 109.5 . . ?
C116 C73A H73D 109.5 . . ?
C116 C73A H73E 109.5 . . ?
C116 C73A H73F 109.5 . . ?
C55 C74 H74 119.5 . . ?
C96 C74 C55 121.1(8) . . ?
C96 C74 H74 119.5 . . ?
H75A C75 H75B 109.5 . . ?
H75A C75 H75C 109.5 . . ?
H75B C75 H75C 109.5 . . ?
C123 C75 H75A 109.5 . . ?
C123 C75 H75B 109.5 . . ?
C123 C75 H75C 109.5 . . ?
H75D C75A H75E 109.5 . . ?
H75D C75A H75F 109.5 . . ?
H75E C75A H75F 109.5 . . ?
C123 C75A H75D 109.5 . . ?
C123 C75A H75E 109.5 . . ?
C123 C75A H75F 109.5 . . ?
C36 C76 C56 116.3(7) . . ?
C36 C76 C116 124.6(8) . . ?
C56 C76 C116 119.0(8) . . ?
C129 C77 S11 119.2(11) . . ?
C141 C77 S11 119.3(12) . . ?
C141 C77 C129 121.4(17) . . ?
C1F C77A S11A 120(2) . . ?
C1J C77A S11A 118(2) . . ?
C1J C77A C1F 123(3) . . ?
C58 C78 S2 119.8(5) . . ?
C58 C78 C104 122.5(7) . . ?
C104 C78 S2 117.5(7) . . ?
H79A C79 H79B 109.5 . . ?
H79A C79 H79C 109.5 . . ?
H79B C79 H79C 109.5 . . ?
C127 C79 H79A 109.5 . . ?
C127 C79 H79B 109.5 . . ?
C127 C79 H79C 109.5 . . ?
H79D C79A H79E 109.5 . . ?
H79D C79A H79F 109.5 . . ?
H79E C79A H79F 109.5 . . ?
C127 C79A H79D 109.5 . . ?
C127 C79A H79E 109.5 . . ?
C127 C79A H79F 109.5 . . ?
C64 C80 P1 123.2(7) . . ?
C64 C80 C124 120.4(8) . . ?
C124 C80 P1 114.1(7) . . ?
C55 C82 H82 119.4 . . ?
C98 C82 C55 121.2(8) . . ?
C98 C82 H82 119.4 . . ?
H83A C83 H83B 109.5 . . ?
H83A C83 H83C 109.5 . . ?
H83B C83 H83C 109.5 . . ?
C159 C83 H83A 109.5 . . ?
C159 C83 H83B 109.5 . . ?
C159 C83 H83C 109.5 . . ?
C1I C83A H83D 109.5 . . ?
C1I C83A H83E 109.5 . . ?
C1I C83A H83F 109.5 . . ?
H83D C83A H83E 109.5 . . ?
H83D C83A H83F 109.5 . . ?
H83E C83A H83F 109.5 . . ?
C52 C84 H84 119.3 . . ?
C52 C84 C102 121.5(8) . . ?
C102 C84 H84 119.3 . . ?
H85A C85 H85B 109.5 . . ?
H85A C85 H85C 109.5 . . ?
H85B C85 H85C 109.5 . . ?
C135 C85 H85A 109.5 . . ?
C135 C85 H85B 109.5 . . ?
C135 C85 H85C 109.5 . . ?
C1R C85A H85D 109.5 . . ?
C1R C85A H85E 109.5 . . ?
C1R C85A H85F 109.5 . . ?
H85D C85A H85E 109.5 . . ?
H85D C85A H85F 109.5 . . ?
H85E C85A H85F 109.5 . . ?
C68 C86 H86 119.9 . . ?
C100 C86 C68 120.1(9) . . ?
C100 C86 H86 119.9 . . ?
C22 C87 S1 120.7(5) . . ?
C36 C87 S1 118.1(5) . . ?
C36 C87 C22 120.6(6) . . ?
C46 C88 H88 119.2 . . ?
C46 C88 C108 121.6(8) . . ?
C108 C88 H88 119.2 . . ?
C11 C89 H89 119.2 . . ?
C166 C89 C11 121.6(8) . . ?
C166 C89 H89 119.2 . . ?
C54 C90 H90 120.3 . . ?
C54 C90 C100 119.3(9) . . ?
C100 C90 H90 120.3 . . ?
C25 C91 H91 120.8 . . ?
C93 C91 C25 118.5(13) . . ?
C93 C91 H91 120.8 . . ?
C54 C92 H92 120.0 . . ?
C68 C92 C54 120.0(8) . . ?
C68 C92 H92 120.0 . . ?
C47 C93 C91 123.4(16) . . ?
C47 C93 H93 118.3 . . ?
C91 C93 H93 118.3 . . ?
C15 C94 H94 120.9 . . ?
C15 C94 C118 118.2(15) . . ?
C118 C94 H94 120.9 . . ?
C1A C94A H94A 120.7 . . ?
C15A C94A C1A 119(2) . . ?
C15A C94A H94A 120.7 . . ?
O29 C95 C46 121.9(6) . . ?
O29 C95 C97 121.2(6) . . ?
C46 C95 C97 116.9(6) . . ?
C29 C96 C74 120.5(8) . . ?
C29 C96 H96 119.7 . . ?
C74 C96 H96 119.7 . . ?
C60 C97 S6 118.5(5) . . ?
C60 C97 C95 120.0(7) . . ?
C95 C97 S6 121.6(5) . . ?
C29 C98 H98 120.3 . . ?
C82 C98 C29 119.3(9) . . ?
C82 C98 H98 120.3 . . ?
O2 C99 C24 122.4(6) . . ?
O2 C99 C147 121.1(7) . . ?
C24 C99 C147 116.4(7) . . ?
C86 C100 C90 120.1(9) . . ?
C86 C100 H100 119.9 . . ?
C90 C100 H100 119.9 . . ?
C38 C101 H101 119.2 . . ?
C38 C101 C106 121.6(9) . . ?
C106 C101 H101 119.2 . . ?
C51 C102 C133 121.7(10) . . ?
C84 C102 C51 117.8(7) . . ?
C84 C102 C133 120.2(9) . . ?
O20 C103 C13 121.5(12) . . ?
O20 C103 C111 121.5(13) . . ?
C111 C103 C13 117.0(14) . . ?
C66 C104 C78 121.1(9) . . ?
C66 C104 H104 119.5 . . ?
C78 C104 H104 119.5 . . ?
C13 C105 C27 123.7(14) . . ?
C13 C105 H105 118.2 . . ?
C27 C105 H105 118.2 . . ?
C101 C106 H106 120.5 . . ?
C110 C106 C101 119.1(10) . . ?
C110 C106 H106 120.5 . . ?
O17 C107 C1 130.6(7) . . ?
O17 C107 C62 134.8(6) . . ?
C1 C107 C62 94.2(6) . . ?
C60 C108 C88 116.9(7) . . ?
C60 C108 C137 121.2(8) . . ?
C88 C108 C137 120.9(8) . . ?
C27 C109 H109 119.4 . . ?
C27 C109 C111 121.2(15) . . ?
C111 C109 H109 119.4 . . ?
C71 C110 C106 121.0(10) . . ?
C71 C110 H110 119.5 . . ?
C106 C110 H110 119.5 . . ?
C103 C111 S10 120.9(11) . . ?
C109 C111 S10 118.3(12) . . ?
C109 C111 C103 120.8(15) . . ?
C118 C112 H112 119.7 . . ?
C121 C112 H112 119.7 . . ?
C121 C112 C118 120.7(14) . . ?
C30 C113 C48 121.7(7) . . ?
C30 C113 H113 119.1 . . ?
C48 C113 H113 119.1 . . ?
C38 C114 C71 118.4(10) . . ?
C38 C114 H114 120.8 . . ?
C71 C114 H114 120.8 . . ?
H11A C115 H11B 109.5 . . ?
H11A C115 H11C 109.5 . . ?
H11B C115 H11C 109.5 . . ?
C117 C115 H11A 109.5 . . ?
C117 C115 H11B 109.5 . . ?
C117 C115 H11C 109.5 . . ?
C35 C116 C67 115.9(12) . . ?
C35 C116 C73 106.4(13) . . ?
C35 C116 C76 110.0(9) . . ?
C35A C116 C67A 93(3) . . ?
C35A C116 C76 115(2) . . ?
C67 C116 C73 100.8(11) . . ?
C67 C116 C76 112.5(9) . . ?
C73A C116 C35A 116(3) . . ?
C73A C116 C67A 127(3) . . ?
C73A C116 C76 108.5(19) . . ?
C76 C116 C67A 96.5(18) . . ?
C76 C116 C73 110.6(10) . . ?
C7 C117 C57 110(3) . . ?
C7A C117 C57A 112.8(14) . . ?
C7A C117 C66 110.1(12) . . ?
C7A C117 C175 110.6(13) . . ?
C57A C117 C66 112.7(10) . . ?
C57A C117 C175 104.4(16) . . ?
C66 C117 C7 99.2(18) . . ?
C66 C117 C57 105(2) . . ?
C66 C117 C175 105.8(10) . . ?
C115 C117 C7 115(3) . . ?
C115 C117 C57 118(3) . . ?
C115 C117 C66 108(2) . . ?
C94 C118 C136 121.5(16) . . ?
C112 C118 C94 117.6(13) . . ?
C112 C118 C136 120.7(16) . . ?
C59 C119 C144 124.1(9) . . ?
C150 C119 C59 117.5(8) . . ?
C150 C119 C144 117.7(10) . . ?
C125 C120 H120 117.4 . . ?
C134 C120 H120 117.4 . . ?
C134 C120 C125 125.3(13) . . ?
C72 C121 S11 120.4(11) . . ?
C112 C121 S11 116.3(11) . . ?
C112 C121 C72 123.0(15) . . ?
C128 C122 H122 121.4 . . ?
C149 C122 H122 121.4 . . ?
C149 C122 C128 117.2(13) . . ?
C44 C123 C2 108.3(9) . . ?
C44 C123 C2A 112.2(12) . . ?
C65 C123 C2 100.5(13) . . ?
C65 C123 C44 111.0(8) . . ?
C65 C123 C75 117.2(13) . . ?
C65A C123 C2A 106.5(17) . . ?
C65A C123 C44 107.5(14) . . ?
C65A C123 C75A 112.2(19) . . ?
C75 C123 C2 101.5(13) . . ?
C75 C123 C44 116.1(10) . . ?
C75A C123 C2A 112(2) . . ?
C75A C123 C44 106.5(12) . . ?
C80 C124 H124 120.0 . . ?
C142 C124 C80 120.0(11) . . ?
C142 C124 H124 120.0 . . ?
C120 C125 P2 122.9(8) . . ?
C120 C125 C128 116.1(11) . . ?
C128 C125 P2 121.0(10) . . ?
C64 C126 H126 122.8 . . ?
C64 C126 C151 114.3(11) . . ?
C151 C126 H126 122.8 . . ?
C39A C127 C48 115.4(15) . . ?
C39A C127 C79A 114(2) . . ?
C39A C127 C174 110(2) . . ?
C48 C127 C39 109.1(9) . . ?
C48 C127 C79A 109.6(10) . . ?
C48 C127 C157 110.9(10) . . ?
C48 C127 C174 102.1(11) . . ?
C79 C127 C39 111.6(14) . . ?
C79 C127 C48 113.1(13) . . ?
C79 C127 C157 107.5(15) . . ?
C79A C127 C174 105(2) . . ?
C157 C127 C39 104.4(18) . . ?
C122 C128 H128 119.3 . . ?
C125 C128 C122 121.5(13) . . ?
C125 C128 H128 119.3 . . ?
O38 C129 C19 121.3(11) . . ?
O38 C129 C77 122.0(14) . . ?
C77 C129 C19 116.7(12) . . ?
H13A C130 H13B 109.5 . . ?
H13A C130 H13C 109.5 . . ?
H13B C130 H13C 109.5 . . ?
C136 C130 H13A 109.5 . . ?
C136 C130 H13B 109.5 . . ?
C136 C130 H13C 109.5 . . ?
C33 C131 C70 116.2(8) . . ?
C33 C131 C139 122.9(10) . . ?
C70 C131 C139 120.8(10) . . ?
H13D C132 H13E 109.5 . . ?
H13D C132 H13F 109.5 . . ?
H13E C132 H13F 109.5 . . ?
C136 C132 H13D 109.5 . . ?
C136 C132 H13E 109.5 . . ?
C136 C132 H13F 109.5 . . ?
C138 C133 C102 112.1(10) . . ?
C140 C133 C102 108.8(9) . . ?
C140 C133 C138 110.0(12) . . ?
C145 C133 C102 109.8(10) . . ?
C145 C133 C138 109.0(13) . . ?
C145 C133 C140 107.0(11) . . ?
C120 C134 H134 121.2 . . ?
C120 C134 C149 117.7(17) . . ?
C149 C134 H134 121.2 . . ?
C85 C135 C27 112.9(14) . . ?
C169 C135 C27 111.4(17) . . ?
C169 C135 C85 108(2) . . ?
C169 C135 C171 104(2) . . ?
C171 C135 C27 110.5(16) . . ?
C171 C135 C85 110.5(18) . . ?
C9 C136 C118 109(2) . . ?
C130 C136 C9 103(2) . . ?
C130 C136 C118 108.3(17) . . ?
C132 C136 C9 107(2) . . ?
C132 C136 C118 112.6(18) . . ?
C132 C136 C130 116(2) . . ?
C61 C137 C31 109.1(12) . . ?
C61 C137 C63 110.3(12) . . ?
C61 C137 C108 113.5(10) . . ?
C63 C137 C31 111.6(10) . . ?
C63 C137 C108 109.5(10) . . ?
C108 C137 C31 102.6(9) . . ?
C133 C138 H13G 109.5 . . ?
C133 C138 H13H 109.5 . . ?
C133 C138 H13I 109.5 . . ?
H13G C138 H13H 109.5 . . ?
H13G C138 H13I 109.5 . . ?
H13H C138 H13I 109.5 . . ?
C17 C139 C131 112.3(11) . . ?
C17 C139 C143 113.7(18) . . ?
C17A C139 C69A 87(3) . . ?
C17A C139 C131 114.6(18) . . ?
C17A C139 C176 120(2) . . ?
C69 C139 C17 105.0(18) . . ?
C69 C139 C131 111.3(12) . . ?
C69 C139 C143 110.1(16) . . ?
C69A C139 C131 96(3) . . ?
C131 C139 C143 104.5(13) . . ?
C176 C139 C69A 123(3) . . ?
C176 C139 C131 111.5(14) . . ?
C133 C140 H14B 109.5 . . ?
C133 C140 H14C 109.5 . . ?
C133 C140 H14D 109.5 . . ?
H14B C140 H14C 109.5 . . ?
H14B C140 H14D 109.5 . . ?
H14C C140 H14D 109.5 . . ?
C77 C141 H141 118.9 . . ?
C153 C141 C77 122.2(16) . . ?
C153 C141 H141 118.9 . . ?
C124 C142 H142 122.6 . . ?
C124 C142 C151 114.8(13) . . ?
C151 C142 H142 122.6 . . ?
C139 C143 H14E 109.5 . . ?
C139 C143 H14F 109.5 . . ?
C139 C143 H14G 109.5 . . ?
H14E C143 H14F 109.5 . . ?
H14E C143 H14G 109.5 . . ?
H14F C143 H14G 109.5 . . ?
C119 C144 C155 108.8(12) . . ?
C146 C144 C119 112.9(10) . . ?
C146 C144 C148 120.0(11) . . ?
C146 C144 C155 100.7(10) . . ?
C148 C144 C119 109.7(9) . . ?
C148 C144 C155 103.4(10) . . ?
C133 C145 H14H 109.5 . . ?
C133 C145 H14I 109.5 . . ?
C133 C145 H14J 109.5 . . ?
H14H C145 H14I 109.5 . . ?
H14H C145 H14J 109.5 . . ?
H14I C145 H14J 109.5 . . ?
C144 C146 H14K 109.5 . . ?
C144 C146 H14L 109.5 . . ?
C144 C146 H14M 109.5 . . ?
H14K C146 H14L 109.5 . . ?
H14K C146 H14M 109.5 . . ?
H14L C146 H14M 109.5 . . ?
C33 C147 S9 114.5(7) . . ?
C33 C147 S9A 130.7(7) . . ?
C99 C147 S9 126.8(7) . . ?
C99 C147 S9A 110.5(6) . . ?
C99 C147 C33 118.5(8) . . ?
C144 C148 H14N 109.5 . . ?
C144 C148 H14O 109.5 . . ?
C144 C148 H14P 109.5 . . ?
H14N C148 H14O 109.5 . . ?
H14N C148 H14P 109.5 . . ?
H14O C148 H14P 109.5 . . ?
C122 C149 H149 119.2 . . ?
C134 C149 C122 121.6(18) . . ?
C134 C149 H149 119.2 . . ?
C119 C150 H150 118.7 . . ?
C119 C150 C152 122.5(8) . . ?
C152 C150 H150 118.7 . . ?
C126 C151 H151 117.0 . . ?
C142 C151 C126 126.1(11) . . ?
C142 C151 H151 117.0 . . ?
C150 C152 S3 119.2(6) . . ?
C150 C152 C154 120.9(8) . . ?
C154 C152 S3 119.9(5) . . ?
C37 C153 C141 117.9(15) . . ?
C37 C153 C159 119.3(17) . . ?
C141 C153 C159 122.8(17) . . ?
O14 C154 C152 121.7(7) . . ?
O14 C154 C156 121.7(7) . . ?
C152 C154 C156 116.6(6) . . ?
C144 C155 H15A 109.5 . . ?
C144 C155 H15B 109.5 . . ?
C144 C155 H15C 109.5 . . ?
H15A C155 H15B 109.5 . . ?
H15A C155 H15C 109.5 . . ?
H15B C155 H15C 109.5 . . ?
C59 C156 S8 117.8(6) . . ?
C59 C156 C154 120.5(7) . . ?
C154 C156 S8 121.1(5) . . ?
C127 C157 H15D 109.5 . . ?
C127 C157 H15E 109.5 . . ?
C127 C157 H15F 109.5 . . ?
H15D C157 H15E 109.5 . . ?
H15D C157 H15F 109.5 . . ?
H15E C157 H15F 109.5 . . ?
H15G C158 H15H 109.5 . . ?
H15G C158 H15I 109.5 . . ?
H15H C158 H15I 109.5 . . ?
C162 C158 H15G 109.5 . . ?
C162 C158 H15H 109.5 . . ?
C162 C158 H15I 109.5 . . ?
C21 C159 C83 84.4(13) . . ?
C153 C159 C21 105.6(16) . . ?
C153 C159 C83 112.7(15) . . ?
C167 C159 C21 110.1(17) . . ?
C167 C159 C83 122.2(18) . . ?
C167 C159 C153 115.7(19) . . ?
H16A C160 H16B 109.5 . . ?
H16A C160 H16C 109.5 . . ?
H16B C160 H16C 109.5 . . ?
C162 C160 H16A 109.5 . . ?
C162 C160 H16B 109.5 . . ?
C162 C160 H16C 109.5 . . ?
C158 C162 C166 109.5(9) . . ?
C160 C162 C158 105.2(11) . . ?
C160 C162 C166 107.9(10) . . ?
C164 C162 C158 114.9(12) . . ?
C164 C162 C160 108.5(12) . . ?
C164 C162 C166 110.6(10) . . ?
C162 C164 H16D 109.5 . . ?
C162 C164 H16E 109.5 . . ?
C162 C164 H16F 109.5 . . ?
H16D C164 H16E 109.5 . . ?
H16D C164 H16F 109.5 . . ?
H16E C164 H16F 109.5 . . ?
C89 C166 C162 119.4(9) . . ?
C168 C166 C89 117.3(8) . . ?
C168 C166 C162 123.1(8) . . ?
C159 C167 H16G 109.5 . . ?
C159 C167 H16H 109.5 . . ?
C159 C167 H16I 109.5 . . ?
H16G C167 H16H 109.5 . . ?
H16G C167 H16I 109.5 . . ?
H16H C167 H16I 109.5 . . ?
C166 C168 H168 118.7 . . ?
C166 C168 C172 122.5(8) . . ?
C172 C168 H168 118.7 . . ?
C135 C169 H16J 109.5 . . ?
C135 C169 H16K 109.5 . . ?
C135 C169 H16L 109.5 . . ?
H16J C169 H16K 109.5 . . ?
H16J C169 H16L 109.5 . . ?
H16K C169 H16L 109.5 . . ?
C20 C170 S6 120.0(5) . . ?
C53 C170 S6 119.3(5) . . ?
C53 C170 C20 120.7(6) . . ?
C135 C171 H17G 109.5 . . ?
C135 C171 H17H 109.5 . . ?
C135 C171 H17I 109.5 . . ?
H17G C171 H17H 109.5 . . ?
H17G C171 H17I 109.5 . . ?
H17H C171 H17I 109.5 . . ?
C43 C172 S7 120.2(6) . . ?
C43 C172 C168 121.0(8) . . ?
C168 C172 S7 118.8(6) . . ?
C1C C173 H17J 109.5 . . ?
C1C C173 H17K 109.5 . . ?
C1C C173 H17L 109.5 . . ?
H17J C173 H17K 109.5 . . ?
H17J C173 H17L 109.5 . . ?
H17K C173 H17L 109.5 . . ?
C127 C174 H17M 109.5 . . ?
C127 C174 H17N 109.5 . . ?
C127 C174 H17O 109.5 . . ?
H17M C174 H17N 109.5 . . ?
H17M C174 H17O 109.5 . . ?
H17N C174 H17O 109.5 . . ?
C117 C175 H17P 109.5 . . ?
C117 C175 H17Q 109.5 . . ?
C117 C175 H17R 109.5 . . ?
H17P C175 H17Q 109.5 . . ?
H17P C175 H17R 109.5 . . ?
H17Q C175 H17R 109.5 . . ?
C139 C176 H17S 109.5 . . ?
C139 C176 H17T 109.5 . . ?
C139 C176 H17U 109.5 . . ?
H17S C176 H17T 109.5 . . ?
H17S C176 H17U 109.5 . . ?
H17T C176 H17U 109.5 . . ?

loop_
_geom_bond_atom_site_label_1
_geom_bond_atom_site_label_2
_geom_bond_distance
_geom_bond_site_symmetry_2
_geom_bond_publ_flag
Cu1 S9 2.582(4) . ?
Cu1 O2 1.984(5) . ?
Cu1 O9 1.928(9) . ?
Cu1 O32 1.861(5) . ?
Cu1 O33 1.997(10) . ?
Cu1A S9A 2.610(7) . ?
Cu1A O2 2.040(6) . ?
Cu1A O9A 1.945(14) . ?
Cu1A O32 2.119(7) . ?
Cu1A O33A 2.002(17) . ?
Cu2 Cu12 2.9507(12) . ?
Cu2 S8 2.6149(17) . ?
Cu2 O7 1.982(4) . ?
Cu2 O14 1.951(4) . ?
Cu2 O27 1.984(4) . ?
Cu2 O30 2.371(4) . ?
Cu2 O31 1.952(4) . ?
Cu3 S12 2.5664(18) . ?
Cu3 O3 2.006(4) . ?
Cu3 O6 1.959(4) . ?
Cu3 O13 1.907(4) . ?
Cu3 O18 1.941(5) . ?
Cu4 S5 2.599(4) . ?
Cu4 O20 1.999(12) . ?
Cu4 O28 2.027(5) . ?
Cu4 O38 1.996(9) . ?
Cu4 O39 1.940(10) . ?
Cu4A S5A 2.557(6) . ?
Cu4A O20A 1.98(2) . ?
Cu4A O28 1.821(5) . ?
Cu4A O38A 1.984(14) . ?
Cu4A O39A 1.913(14) . ?
Cu5 S2 2.547(2) . ?
Cu5 O8 2.013(6) . ?
Cu5 O22 1.997(5) . ?
Cu5 O26 1.940(5) . ?
Cu5 O31 1.995(4) . ?
Cu6 S11 2.545(3) . ?
Cu6 O4 1.923(18) . ?
Cu6 O19 1.875(9) . ?
Cu6 O33 1.957(10) . ?
Cu6 O38 1.998(10) . ?
Cu6A S11A 2.567(6) . ?
Cu6A O4A 1.897(17) . ?
Cu6A O19A 1.911(19) . ?
Cu6A O33A 1.959(16) . ?
Cu6A O38A 1.985(15) . ?
Cu7 Cu10 2.9914(11) . ?
Cu7 S1 2.6244(17) . ?
Cu7 O3 1.952(4) . ?
Cu7 O10 1.986(4) . ?
Cu7 O23 1.942(4) . ?
Cu7 O25 1.968(4) . ?
Cu8 S4 2.5676(18) . ?
Cu8 O12 1.925(4) . ?
Cu8 O16 1.914(4) . ?
Cu8 O23 1.985(4) . ?
Cu8 O29 1.972(4) . ?
Cu9 S3 2.567(2) . ?
Cu9 O14 1.975(4) . ?
Cu9 O15 1.931(5) . ?
Cu9 O24 2.000(5) . ?
Cu9 O40 1.914(6) . ?
Cu10 S10 2.5987(18) . ?
Cu10 O2 1.982(5) . ?
Cu10 O10 1.978(4) . ?
Cu10 O20 1.916(13) . ?
Cu10 O20A 2.06(2) . ?
Cu10 O25 1.991(4) . ?
Cu10 O34 2.388(5) . ?
Cu11 S7 2.542(2) . ?
Cu11 O5 1.890(6) . ?
Cu11 O22 1.969(5) . ?
Cu11 O24 2.014(5) . ?
Cu11 O36 1.930(6) . ?
Cu12 S6 2.5788(17) . ?
Cu12 O6 1.977(4) . ?
Cu12 O7 1.982(4) . ?
Cu12 O27 1.959(4) . ?
Cu12 O29 1.961(4) . ?
S1 C26 1.766(7) . ?
S1 C87 1.787(7) . ?
S2 C52 1.775(9) . ?
S2 C78 1.776(8) . ?
S3 C11 1.773(8) . ?
S3 C152 1.780(8) . ?
S4 C18 1.793(6) . ?
S4 C46 1.779(7) . ?
S5 C13 1.772(15) . ?
S5 C19 1.750(15) . ?
S5A C13A 1.77(2) . ?
S5A C19A 1.76(2) . ?
S6 C97 1.765(8) . ?
S6 C170 1.765(6) . ?
S7 C32 1.769(9) . ?
S7 C172 1.778(9) . ?
S8 C28 1.778(7) . ?
S8 C156 1.771(7) . ?
S9 C15 1.810(16) . ?
S9 C147 1.623(10) . ?
S9A C15A 1.76(3) . ?
S9A C147 2.018(11) . ?
S10 C1O 1.60(3) . ?
S10 C24 1.768(7) . ?
S10 C111 1.875(17) . ?
S11 C77 1.80(2) . ?
S11 C121 1.770(15) . ?
S11A C1D 1.78(2) . ?
S11A C77A 1.82(3) . ?
S12 C30 1.774(7) . ?
S12 C45 1.776(7) . ?
P1 O15 1.501(5) . ?
P1 O18 1.524(5) . ?
P1 O27 1.551(5) . ?
P1 C80 1.773(8) . ?
P2 O5 1.508(8) . ?
P2 O8 1.465(7) . ?
P2 O21 1.562(7) . ?
P2 C125 1.777(11) . ?
P3 O4 1.559(18) . ?
P3 O9 1.510(10) . ?
P3 O35 1.517(9) . ?
P3 C4 1.784(8) . ?
P3A O4A 1.53(2) . ?
P3A O9A 1.56(2) . ?
P3A O35A 1.53(2) . ?
P3A C4A 1.812(19) . ?
P4 O10 1.547(5) . ?
P4 O16 1.504(4) . ?
P4 O32 1.504(5) . ?
P4 C38 1.776(8) . ?
P5 O11 1.549(7) . ?
P5 O36 1.507(8) . ?
P5 O40 1.505(7) . ?
P5 C49 1.812(12) . ?
P6 O7 1.556(5) . ?
P6 O12 1.513(4) . ?
P6 O26 1.500(5) . ?
P6 C55 1.788(8) . ?
P7 O19 1.512(11) . ?
P7 O37 1.500(10) . ?
P7 O39 1.504(11) . ?
P7 C5 1.766(10) . ?
P7A O19A 1.54(2) . ?
P7A O37A 1.432(15) . ?
P7A O39A 1.460(16) . ?
P7A C5A 1.79(2) . ?
P8 O13 1.509(4) . ?
P8 O25 1.549(5) . ?
P8 O28 1.524(5) . ?
P8 C54 1.798(7) . ?
O1 C34 1.210(8) . ?
O2 C99 1.325(8) . ?
O3 C22 1.321(7) . ?
O6 C20 1.328(7) . ?
O11 H11 0.8400 . ?
O14 C154 1.321(8) . ?
O17 H17 0.8400 . ?
O17 C107 1.313(9) . ?
O20 C103 1.327(18) . ?
O20A C1N 1.38(3) . ?
O21 H21 0.8400 . ?
O22 C58 1.332(8) . ?
O23 C16 1.340(7) . ?
O24 C43 1.341(9) . ?
O29 C95 1.333(7) . ?
O30 C1 1.261(8) . ?
O31 C23 1.305(8) . ?
O33 C72 1.322(17) . ?
O33A C72A 1.35(2) . ?
O34 C62 1.277(8) . ?
O38 C129 1.323(14) . ?
O38A C1J 1.38(3) . ?
C1 C34 1.514(10) . ?
C1 C107 1.413(9) . ?
C1A C1C 1.61(3) . ?
C1A C1E 1.25(3) . ?
C1A C94A 1.44(3) . ?
C1B H1BA 0.9800 . ?
C1B H1BB 0.9800 . ?
C1B H1BC 0.9800 . ?
C1B C1C 1.54(4) . ?
C1C C9A 1.53(4) . ?
C1C C173 1.52(4) . ?
C1D C1E 1.37(3) . ?
C1D C72A 1.40(3) . ?
C1E H1E 0.9500 . ?
C1F H1F 0.9500 . ?
C1F C1H 1.26(4) . ?
C1F C77A 1.40(4) . ?
C1G H1GA 0.9800 . ?
C1G H1GB 0.9800 . ?
C1G H1GC 0.9800 . ?
C1G C1I 1.528(19) . ?
C1H C1I 1.73(4) . ?
C1H C37A 1.39(3) . ?
C1I C21A 1.515(19) . ?
C1I C83A 1.548(19) . ?
C1J C19A 1.46(3) . ?
C1J C77A 1.30(3) . ?
C1N C1O 1.36(3) . ?
C1N C13A 1.45(3) . ?
C1O C1P 1.41(4) . ?
C1P H1P 0.9500 . ?
C1P C27A 1.40(3) . ?
C1Q H1Q 0.9500 . ?
C1Q C13A 1.39(3) . ?
C1Q C27A 1.37(3) . ?
C1R C1S 1.491(17) . ?
C1R C1T 1.517(17) . ?
C1R C27A 1.62(3) . ?
C1R C85A 1.500(17) . ?
C1S H1SA 0.9800 . ?
C1S H1SB 0.9800 . ?
C1S H1SC 0.9800 . ?
C1T H1TA 0.9800 . ?
C1T H1TB 0.9800 . ?
C1T H1TC 0.9800 . ?
C2 H2A 0.9800 . ?
C2 H2B 0.9800 . ?
C2 H2C 0.9800 . ?
C2 C123 1.63(2) . ?
C2A H2AA 0.9800 . ?
C2A H2AB 0.9800 . ?
C2A H2AC 0.9800 . ?
C2A C123 1.59(3) . ?
C3 H3 0.9500 . ?
C3 C47 1.40(2) . ?
C3 C49 1.390(16) . ?
C4 C6 1.3900 . ?
C4 C14 1.3900 . ?
C6 H6 0.9500 . ?
C6 C8 1.3900 . ?
C8 H8 0.9500 . ?
C8 C10 1.3900 . ?
C10 H10 0.9500 . ?
C10 C12 1.3900 . ?
C12 H12 0.9500 . ?
C12 C14 1.3900 . ?
C14 H14 0.9500 . ?
C4A C6A 1.3900 . ?
C4A C14A 1.3900 . ?
C6A H6A 0.9500 . ?
C6A C8A 1.3900 . ?
C8A H8A 0.9500 . ?
C8A C10A 1.3900 . ?
C10A H10A 0.9500 . ?
C10A C12A 1.3900 . ?
C12A H12A 0.9500 . ?
C12A C14A 1.3900 . ?
C14A H14A 0.9500 . ?
C5 C161 1.3900 . ?
C5 C165 1.3900 . ?
C161 H161 0.9500 . ?
C161 C81 1.3900 . ?
C81 H81 0.9500 . ?
C81 C163 1.3900 . ?
C163 H163 0.9500 . ?
C163 C41 1.3900 . ?
C41 H41 0.9500 . ?
C41 C165 1.3900 . ?
C165 H165 0.9500 . ?
C5A C1M 1.3900 . ?
C5A C1K 1.3900 . ?
C1M H1M 0.9500 . ?
C1M C81A 1.3900 . ?
C81A H81A 0.9500 . ?
C81A C1L 1.3900 . ?
C1L H1L 0.9500 . ?
C1L C41A 1.3900 . ?
C41A H41A 0.9500 . ?
C41A C1K 1.3900 . ?
C1K H1K 0.9500 . ?
C7 H7A 0.9800 . ?
C7 H7B 0.9800 . ?
C7 H7C 0.9800 . ?
C7 C117 1.80(6) . ?
C7A H7AA 0.9800 . ?
C7A H7AB 0.9800 . ?
C7A H7AC 0.9800 . ?
C7A C117 1.47(2) . ?
C9 H9A 0.9800 . ?
C9 H9B 0.9800 . ?
C9 H9C 0.9800 . ?
C9 C136 1.56(3) . ?
C9A H9AA 0.9800 . ?
C9A H9AB 0.9800 . ?
C9A H9AC 0.9800 . ?
C11 C43 1.387(11) . ?
C11 C89 1.427(11) . ?
C13 C103 1.415(18) . ?
C13 C105 1.35(2) . ?
C15 C72 1.39(2) . ?
C15 C94 1.365(19) . ?
C15A C72A 1.39(3) . ?
C15A C94A 1.42(3) . ?
C16 C18 1.394(9) . ?
C16 C26 1.426(8) . ?
C17 H17A 0.9800 . ?
C17 H17B 0.9800 . ?
C17 H17C 0.9800 . ?
C17 C139 1.55(3) . ?
C17A H17D 0.9800 . ?
C17A H17E 0.9798 . ?
C17A H17F 0.9800 . ?
C17A C139 1.440(19) . ?
C18 C40 1.385(9) . ?
C19 C37 1.427(18) . ?
C19 C129 1.41(2) . ?
C19A C37A 1.38(3) . ?
C20 C30 1.411(9) . ?
C20 C170 1.417(8) . ?
C21 H21A 0.9800 . ?
C21 H21B 0.9800 . ?
C21 H21C 0.9800 . ?
C21 C159 1.67(3) . ?
C21A H21D 0.9800 . ?
C21A H21E 0.9800 . ?
C21A H21F 0.9800 . ?
C22 C45 1.399(9) . ?
C22 C87 1.417(9) . ?
C23 C28 1.422(10) . ?
C23 C52 1.427(11) . ?
C24 C70 1.383(10) . ?
C24 C99 1.393(10) . ?
C25 H25 0.9500 . ?
C25 C49 1.369(14) . ?
C25 C91 1.394(17) . ?
C26 C50 1.391(9) . ?
C27 C105 1.38(2) . ?
C27 C109 1.38(2) . ?
C27 C135 1.56(2) . ?
C28 C51 1.393(10) . ?
C29 H29 0.9500 . ?
C29 C96 1.362(13) . ?
C29 C98 1.399(13) . ?
C30 C113 1.386(9) . ?
C31 H31A 0.9800 . ?
C31 H31B 0.9800 . ?
C31 H31C 0.9800 . ?
C31 C137 1.638(18) . ?
C32 C42 1.371(10) . ?
C32 C58 1.408(10) . ?
C33 H33 0.9500 . ?
C33 C131 1.318(14) . ?
C33 C147 1.422(13) . ?
C34 C62 1.496(9) . ?
C35 H35A 0.9800 . ?
C35 H35B 0.9800 . ?
C35 H35C 0.9800 . ?
C35 C116 1.469(19) . ?
C35A H35D 0.9802 . ?
C35A H35E 0.9800 . ?
C35A H35F 0.9798 . ?
C35A C116 1.52(6) . ?
C36 H36 0.9500 . ?
C36 C76 1.386(12) . ?
C36 C87 1.384(9) . ?
C37 H37 0.9500 . ?
C37 C153 1.37(2) . ?
C37A H37A 0.9500 . ?
C38 C101 1.366(11) . ?
C38 C114 1.390(11) . ?
C39 H39A 0.9800 . ?
C39 H39B 0.9800 . ?
C39 H39C 0.9800 . ?
C39 C127 1.61(3) . ?
C39A H39D 0.9800 . ?
C39A H39E 0.9800 . ?
C39A H39F 0.9800 . ?
C39A C127 1.32(3) . ?
C40 H40 0.9500 . ?
C40 C44 1.395(10) . ?
C42 H42 0.9500 . ?
C42 C66 1.365(12) . ?
C43 C172 1.388(10) . ?
C44 C50 1.406(10) . ?
C44 C123 1.526(10) . ?
C45 C56 1.396(10) . ?
C46 C88 1.393(10) . ?
C46 C95 1.401(10) . ?
C47 H47 0.9500 . ?
C47 C93 1.334(19) . ?
C48 C53 1.358(10) . ?
C48 C113 1.413(10) . ?
C48 C127 1.547(11) . ?
C50 H50 0.9500 . ?
C51 H51 0.9500 . ?
C51 C102 1.408(13) . ?
C52 C84 1.365(11) . ?
C53 H53 0.9500 . ?
C53 C170 1.391(9) . ?
C54 C90 1.383(11) . ?
C54 C92 1.383(11) . ?
C55 C74 1.386(10) . ?
C55 C82 1.386(11) . ?
C56 H56 0.9500 . ?
C56 C76 1.401(11) . ?
C57 H57A 0.9800 . ?
C57 H57B 0.9800 . ?
C57 H57C 0.9800 . ?
C57 C117 1.90(7) . ?
C57A H57D 0.9800 . ?
C57A H57E 0.9800 . ?
C57A H57F 0.9800 . ?
C57A C117 1.48(2) . ?
C58 C78 1.380(11) . ?
C59 H59 0.9500 . ?
C59 C119 1.391(13) . ?
C59 C156 1.389(9) . ?
C60 H60 0.9500 . ?
C60 C97 1.374(10) . ?
C60 C108 1.340(12) . ?
C61 H61A 0.9800 . ?
C61 H61B 0.9800 . ?
C61 H61C 0.9800 . ?
C61 C137 1.407(18) . ?
C62 C107 1.441(10) . ?
C63 H63A 0.9800 . ?
C63 H63B 0.9800 . ?
C63 H63C 0.9800 . ?
C63 C137 1.576(18) . ?
C64 H64 0.9500 . ?
C64 C80 1.377(12) . ?
C64 C126 1.371(12) . ?
C65 H65A 0.9800 . ?
C65 H65B 0.9800 . ?
C65 H65C 0.9800 . ?
C65 C123 1.459(18) . ?
C65A H65D 0.9800 . ?
C65A H65E 0.9800 . ?
C65A H65F 0.9800 . ?
C65A C123 1.47(3) . ?
C66 C104 1.388(12) . ?
C66 C117 1.557(12) . ?
C67 H67A 0.9800 . ?
C67 H67B 0.9800 . ?
C67 H67C 0.9800 . ?
C67 C116 1.479(16) . ?
C67A H67D 0.9800 . ?
C67A H67E 0.9800 . ?
C67A H67F 0.9800 . ?
C67A C116 1.57(5) . ?
C68 H68 0.9500 . ?
C68 C86 1.373(13) . ?
C68 C92 1.368(11) . ?
C69 H69A 0.9800 . ?
C69 H69B 0.9800 . ?
C69 H69C 0.9800 . ?
C69 C139 1.46(2) . ?
C69A H69D 0.9799 . ?
C69A H69E 0.9800 . ?
C69A H69F 0.9799 . ?
C69A C139 1.52(2) . ?
C70 H70 0.9500 . ?
C70 C131 1.409(13) . ?
C71 H71 0.9500 . ?
C71 C110 1.332(15) . ?
C71 C114 1.425(14) . ?
C72 C121 1.403(18) . ?
C73 H73A 0.9800 . ?
C73 H73B 0.9800 . ?
C73 H73C 0.9800 . ?
C73 C116 1.61(2) . ?
C73A H73D 0.9800 . ?
C73A H73E 0.9800 . ?
C73A H73F 0.9800 . ?
C73A C116 1.464(19) . ?
C74 H74 0.9500 . ?
C74 C96 1.369(11) . ?
C75 H75A 0.9800 . ?
C75 H75B 0.9800 . ?
C75 H75C 0.9800 . ?
C75 C123 1.494(18) . ?
C75A H75D 0.9800 . ?
C75A H75E 0.9800 . ?
C75A H75F 0.9800 . ?
C75A C123 1.51(3) . ?
C76 C116 1.522(11) . ?
C77 C129 1.407(19) . ?
C77 C141 1.386(19) . ?
C78 C104 1.401(10) . ?
C79 H79A 0.9800 . ?
C79 H79B 0.9800 . ?
C79 H79C 0.9800 . ?
C79 C127 1.42(2) . ?
C79A H79D 0.9800 . ?
C79A H79E 0.9800 . ?
C79A H79F 0.9800 . ?
C79A C127 1.56(3) . ?
C80 C124 1.499(14) . ?
C82 H82 0.9500 . ?
C82 C98 1.372(12) . ?
C83 H83A 0.9800 . ?
C83 H83B 0.9800 . ?
C83 H83C 0.9800 . ?
C83 C159 1.93(3) . ?
C83A H83D 0.9800 . ?
C83A H83E 0.9800 . ?
C83A H83F 0.9800 . ?
C84 H84 0.9500 . ?
C84 C102 1.395(13) . ?
C85 H85A 0.9800 . ?
C85 H85B 0.9800 . ?
C85 H85C 0.9800 . ?
C85 C135 1.522(16) . ?
C85A H85D 0.9800 . ?
C85A H85E 0.9800 . ?
C85A H85F 0.9800 . ?
C86 H86 0.9500 . ?
C86 C100 1.363(13) . ?
C88 H88 0.9500 . ?
C88 C108 1.403(11) . ?
C89 H89 0.9500 . ?
C89 C166 1.364(12) . ?
C90 H90 0.9500 . ?
C90 C100 1.398(12) . ?
C91 H91 0.9500 . ?
C91 C93 1.364(18) . ?
C92 H92 0.9500 . ?
C93 H93 0.9500 . ?
C94 H94 0.9500 . ?
C94 C118 1.44(2) . ?
C94A H94A 0.9500 . ?
C95 C97 1.417(9) . ?
C96 H96 0.9500 . ?
C98 H98 0.9500 . ?
C99 C147 1.420(10) . ?
C100 H100 0.9500 . ?
C101 H101 0.9500 . ?
C101 C106 1.393(12) . ?
C102 C133 1.543(13) . ?
C103 C111 1.408(19) . ?
C104 H104 0.9500 . ?
C105 H105 0.9500 . ?
C106 H106 0.9500 . ?
C106 C110 1.364(14) . ?
C108 C137 1.590(14) . ?
C109 H109 0.9500 . ?
C109 C111 1.40(2) . ?
C110 H110 0.9500 . ?
C112 H112 0.9500 . ?
C112 C118 1.41(2) . ?
C112 C121 1.371(19) . ?
C113 H113 0.9500 . ?
C114 H114 0.9500 . ?
C115 H11A 0.9800 . ?
C115 H11B 0.9800 . ?
C115 H11C 0.9800 . ?
C115 C117 1.52(6) . ?
C117 C175 1.61(2) . ?
C118 C136 1.57(2) . ?
C119 C144 1.560(14) . ?
C119 C150 1.359(14) . ?
C120 H120 0.9500 . ?
C120 C125 1.347(15) . ?
C120 C134 1.326(18) . ?
C122 H122 0.9500 . ?
C122 C128 1.391(18) . ?
C122 C149 1.37(2) . ?
C124 H124 0.9500 . ?
C124 C142 1.396(15) . ?
C125 C128 1.370(14) . ?
C126 H126 0.9500 . ?
C126 C151 1.477(15) . ?
C127 C157 1.59(2) . ?
C127 C174 1.65(3) . ?
C128 H128 0.9500 . ?
C130 H13A 0.9800 . ?
C130 H13B 0.9800 . ?
C130 H13C 0.9800 . ?
C130 C136 1.55(3) . ?
C131 C139 1.559(14) . ?
C132 H13D 0.9800 . ?
C132 H13E 0.9800 . ?
C132 H13F 0.9800 . ?
C132 C136 1.49(3) . ?
C133 C138 1.517(19) . ?
C133 C140 1.510(16) . ?
C133 C145 1.507(18) . ?
C134 H134 0.9500 . ?
C134 C149 1.35(2) . ?
C135 C169 1.479(17) . ?
C135 C171 1.498(17) . ?
C138 H13G 0.9800 . ?
C138 H13H 0.9800 . ?
C138 H13I 0.9800 . ?
C139 C143 1.61(3) . ?
C139 C176 1.491(18) . ?
C140 H14B 0.9800 . ?
C140 H14C 0.9800 . ?
C140 H14D 0.9800 . ?
C141 H141 0.9500 . ?
C141 C153 1.38(3) . ?
C142 H142 0.9500 . ?
C142 C151 1.448(18) . ?
C143 H14E 0.9800 . ?
C143 H14F 0.9800 . ?
C143 H14G 0.9800 . ?
C144 C146 1.450(13) . ?
C144 C148 1.487(12) . ?
C144 C155 1.650(15) . ?
C145 H14H 0.9800 . ?
C145 H14I 0.9800 . ?
C145 H14J 0.9800 . ?
C146 H14K 0.9800 . ?
C146 H14L 0.9800 . ?
C146 H14M 0.9800 . ?
C148 H14N 0.9800 . ?
C148 H14O 0.9800 . ?
C148 H14P 0.9800 . ?
C149 H149 0.9500 . ?
C150 H150 0.9500 . ?
C150 C152 1.391(11) . ?
C151 H151 0.9500 . ?
C152 C154 1.404(10) . ?
C153 C159 1.58(2) . ?
C154 C156 1.415(10) . ?
C155 H15A 0.9800 . ?
C155 H15B 0.9800 . ?
C155 H15C 0.9800 . ?
C157 H15D 0.9800 . ?
C157 H15E 0.9800 . ?
C157 H15F 0.9800 . ?
C158 H15G 0.9800 . ?
C158 H15H 0.9800 . ?
C158 H15I 0.9800 . ?
C158 C162 1.538(16) . ?
C159 C167 1.35(3) . ?
C160 H16A 0.9800 . ?
C160 H16B 0.9800 . ?
C160 H16C 0.9800 . ?
C160 C162 1.534(18) . ?
C162 C164 1.468(18) . ?
C162 C166 1.571(12) . ?
C164 H16D 0.9800 . ?
C164 H16E 0.9800 . ?
C164 H16F 0.9800 . ?
C166 C168 1.358(12) . ?
C167 H16G 0.9800 . ?
C167 H16H 0.9800 . ?
C167 H16I 0.9800 . ?
C168 H168 0.9500 . ?
C168 C172 1.412(11) . ?
C169 H16J 0.9800 . ?
C169 H16K 0.9800 . ?
C169 H16L 0.9800 . ?
C171 H17G 0.9800 . ?
C171 H17H 0.9800 . ?
C171 H17I 0.9800 . ?
C173 H17J 0.9800 . ?
C173 H17K 0.9800 . ?
C173 H17L 0.9800 . ?
C174 H17M 0.9800 . ?
C174 H17N 0.9800 . ?
C174 H17O 0.9800 . ?
C175 H17P 0.9800 . ?
C175 H17Q 0.9800 . ?
C175 H17R 0.9800 . ?
C176 H17S 0.9800 . ?
C176 H17T 0.9800 . ?
C176 H17U 0.9800 . ?

loop_
_geom_torsion_atom_site_label_1
_geom_torsion_atom_site_label_2
_geom_torsion_atom_site_label_3
_geom_torsion_atom_site_label_4
_geom_torsion
_geom_torsion_site_symmetry_1
_geom_torsion_site_symmetry_2
_geom_torsion_site_symmetry_3
_geom_torsion_site_symmetry_4
_geom_torsion_publ_flag
Cu1 S9 C15 C72 -1.2(12) . . . . ?
Cu1 S9 C15 C94 177.7(12) . . . . ?
Cu1 S9 C147 C33 -169.5(6) . . . . ?
Cu1 S9 C147 C99 5.0(7) . . . . ?
Cu1 O2 C99 C24 162.7(5) . . . . ?
Cu1 O2 C99 C147 -15.7(8) . . . . ?
Cu1 O33 C72 C15 2.4(19) . . . . ?
Cu1 O33 C72 C121 -171.8(11) . . . . ?
Cu1A S9A C15A C72A -1(2) . . . . ?
Cu1A S9A C15A C94A -179.4(19) . . . . ?
Cu1A O2 C99 C24 174.0(5) . . . . ?
Cu1A O2 C99 C147 -4.4(9) . . . . ?
Cu1A O33A C72A C1D -172.9(17) . . . . ?
Cu1A O33A C72A C15A 3(3) . . . . ?
Cu2 S8 C28 C23 6.1(6) . . . . ?
Cu2 S8 C28 C51 -165.1(6) . . . . ?
Cu2 S8 C156 C59 170.0(6) . . . . ?
Cu2 S8 C156 C154 -0.9(6) . . . . ?
Cu2 O14 C154 C152 -166.1(5) . . . . ?
Cu2 O14 C154 C156 14.1(8) . . . . ?
Cu2 O30 C1 C34 3.8(14) . . . . ?
Cu2 O30 C1 C107 -176.4(7) . . . . ?
Cu2 O31 C23 C28 -19.8(8) . . . . ?
Cu2 O31 C23 C52 159.8(5) . . . . ?
Cu3 S12 C30 C20 -0.1(5) . . . . ?
Cu3 S12 C30 C113 178.3(6) . . . . ?
Cu3 S12 C45 C22 9.3(5) . . . . ?
Cu3 S12 C45 C56 -166.7(6) . . . . ?
Cu3 O3 C22 C45 -16.4(7) . . . . ?
Cu3 O3 C22 C87 164.1(4) . . . . ?
Cu3 O6 C20 C30 7.0(8) . . . . ?
Cu3 O6 C20 C170 -173.2(4) . . . . ?
Cu4 S5 C13 C103 2.2(10) . . . . ?
Cu4 S5 C13 C105 179.4(11) . . . . ?
Cu4 S5 C19 C37 -167.4(11) . . . . ?
Cu4 S5 C19 C129 7.1(11) . . . . ?
Cu4 O20 C103 C13 9.2(19) . . . . ?
Cu4 O20 C103 C111 -172.7(12) . . . . ?
Cu4 O38 C129 C19 -17.2(15) . . . . ?
Cu4 O38 C129 C77 165.4(10) . . . . ?
Cu4A S5A C13A C1N 2.2(19) . . . . ?
Cu4A S5A C13A C1Q 179.2(16) . . . . ?
Cu4A S5A C19A C1J 9.1(19) . . . . ?
Cu4A S5A C19A C37A -167.4(18) . . . . ?
Cu4A O20A C1N C1O -176(2) . . . . ?
Cu4A O20A C1N C13A 5(3) . . . . ?
Cu4A O38A C1J C19A -18(3) . . . . ?
Cu4A O38A C1J C77A 164(2) . . . . ?
Cu5 S2 C52 C23 -12.4(6) . . . . ?
Cu5 S2 C52 C84 164.1(6) . . . . ?
Cu5 S2 C78 C58 -3.5(6) . . . . ?
Cu5 S2 C78 C104 -177.3(7) . . . . ?
Cu5 O22 C58 C32 174.2(5) . . . . ?
Cu5 O22 C58 C78 -2.3(9) . . . . ?
Cu5 O31 C23 C28 -161.9(5) . . . . ?
Cu5 O31 C23 C52 17.7(8) . . . . ?
Cu6 S11 C77 C129 -7.4(11) . . . . ?
Cu6 S11 C77 C141 169.4(12) . . . . ?
Cu6 S11 C121 C72 -0.7(12) . . . . ?
Cu6 S11 C121 C112 -175.8(12) . . . . ?
Cu6 O33 C72 C15 172.6(11) . . . . ?
Cu6 O33 C72 C121 -1.6(18) . . . . ?
Cu6 O38 C129 C19 -168.1(9) . . . . ?
Cu6 O38 C129 C77 14.5(16) . . . . ?
Cu6A S11A C1D C1E 179.4(18) . . . . ?
Cu6A S11A C1D C72A -1.9(19) . . . . ?
Cu6A S11A C77A C1F 171(2) . . . . ?
Cu6A S11A C77A C1J -7(2) . . . . ?
Cu6A O33A C72A C1D -2(3) . . . . ?
Cu6A O33A C72A C15A 173.9(18) . . . . ?
Cu6A O38A C1J C19A -164.9(15) . . . . ?
Cu6A O38A C1J C77A 16(3) . . . . ?
Cu7 S1 C26 C16 2.4(5) . . . . ?
Cu7 S1 C26 C50 -168.6(5) . . . . ?
Cu7 S1 C87 C22 -2.8(5) . . . . ?
Cu7 S1 C87 C36 168.6(6) . . . . ?
Cu7 O3 C22 C45 -165.4(4) . . . . ?
Cu7 O3 C22 C87 15.2(8) . . . . ?
Cu7 O23 C16 C18 163.9(5) . . . . ?
Cu7 O23 C16 C26 -17.0(8) . . . . ?
Cu8 S4 C18 C16 -11.6(5) . . . . ?
Cu8 S4 C18 C40 166.1(5) . . . . ?
Cu8 S4 C46 C88 -177.3(6) . . . . ?
Cu8 S4 C46 C95 -1.9(5) . . . . ?
Cu8 O23 C16 C18 18.5(7) . . . . ?
Cu8 O23 C16 C26 -162.4(4) . . . . ?
Cu8 O29 C95 C46 -4.0(8) . . . . ?
Cu8 O29 C95 C97 175.5(4) . . . . ?
Cu9 S3 C11 C43 3.0(6) . . . . ?
Cu9 S3 C11 C89 179.1(6) . . . . ?
Cu9 S3 C152 C150 -169.5(7) . . . . ?
Cu9 S3 C152 C154 9.0(6) . . . . ?
Cu9 O14 C154 C152 -12.7(8) . . . . ?
Cu9 O14 C154 C156 167.5(5) . . . . ?
Cu9 O24 C43 C11 5.7(9) . . . . ?
Cu9 O24 C43 C172 -175.5(6) . . . . ?
Cu10 S10 C1O C1N -6(3) . . . . ?
Cu10 S10 C1O C1P 178(2) . . . . ?
Cu10 S10 C24 C70 174.6(5) . . . . ?
Cu10 S10 C24 C99 -4.7(5) . . . . ?
Cu10 S10 C111 C103 -0.4(13) . . . . ?
Cu10 S10 C111 C109 -177.8(14) . . . . ?
Cu10 O2 C99 C24 8.4(8) . . . . ?
Cu10 O2 C99 C147 -170.0(5) . . . . ?
Cu10 O20 C103 C13 171.5(10) . . . . ?
Cu10 O20 C103 C111 -10(2) . . . . ?
Cu10 O20A C1N C1O 1(4) . . . . ?
Cu10 O20A C1N C13A -178.0(16) . . . . ?
Cu10 O34 C62 C34 -1.1(15) . . . . ?
Cu10 O34 C62 C107 177.5(7) . . . . ?
Cu11 S7 C32 C42 175.8(6) . . . . ?
Cu11 S7 C32 C58 -3.3(6) . . . . ?
Cu11 S7 C172 C43 1.2(6) . . . . ?
Cu11 S7 C172 C168 -177.2(6) . . . . ?
Cu11 O22 C58 C32 5.0(9) . . . . ?
Cu11 O22 C58 C78 -171.5(6) . . . . ?
Cu11 O24 C43 C11 173.0(5) . . . . ?
Cu11 O24 C43 C172 -8.1(10) . . . . ?
Cu12 S6 C97 C60 -179.2(6) . . . . ?
Cu12 S6 C97 C95 1.1(5) . . . . ?
Cu12 S6 C170 C20 -0.8(5) . . . . ?
Cu12 S6 C170 C53 -178.5(5) . . . . ?
Cu12 O6 C20 C30 176.4(5) . . . . ?
Cu12 O6 C20 C170 -3.8(8) . . . . ?
Cu12 O29 C95 C46 -177.1(4) . . . . ?
Cu12 O29 C95 C97 2.4(8) . . . . ?
S1 C26 C50 C44 171.7(6) . . . . ?
S2 C52 C84 C102 -179.7(7) . . . . ?
S2 C78 C104 C66 175.0(7) . . . . ?
S3 C11 C43 O24 -5.9(10) . . . . ?
S3 C11 C43 C172 175.2(6) . . . . ?
S3 C11 C89 C166 -176.9(8) . . . . ?
S3 C152 C154 O14 -0.7(9) . . . . ?
S3 C152 C154 C156 179.1(5) . . . . ?
S4 C18 C40 C44 -178.2(6) . . . . ?
S4 C46 C88 C108 178.3(8) . . . . ?
S4 C46 C95 O29 4.0(8) . . . . ?
S4 C46 C95 C97 -175.5(5) . . . . ?
S5 C13 C103 O20 -7.1(18) . . . . ?
S5 C13 C103 C111 174.7(11) . . . . ?
S5 C13 C105 C27 -174.6(12) . . . . ?
S5 C19 C37 C153 176.0(14) . . . . ?
S5 C19 C129 O38 3.6(18) . . . . ?
S5 C19 C129 C77 -178.9(10) . . . . ?
S5A Cu4A O28 P8 67.1(5) . . . . ?
S5A C19A C37A C1H 176.7(18) . . . . ?
S7 Cu11 O5 P2 104.1(5) . . . . ?
S7 C32 C42 C66 -178.4(7) . . . . ?
S7 C32 C58 O22 0.0(9) . . . . ?
S7 C32 C58 C78 176.9(6) . . . . ?
S8 C28 C51 C102 172.7(6) . . . . ?
S9 Cu1 O32 P4 -75.0(5) . . . . ?
S9 C15 C72 O33 0(2) . . . . ?
S9 C15 C72 C121 174.2(11) . . . . ?
S9 C15 C94 C118 -177.3(12) . . . . ?
S9A C15A C72A O33A -1(3) . . . . ?
S9A C15A C72A C1D 175.6(17) . . . . ?
S9A C15A C94A C1A -176.9(18) . . . . ?
S10 C1O C1P C27A 174(2) . . . . ?
S10 C24 C70 C131 -177.1(6) . . . . ?
S10 C24 C99 O2 -0.5(9) . . . . ?
S10 C24 C99 C147 177.9(5) . . . . ?
S11 Cu6 O19 P7 114.2(8) . . . . ?
S11 C77 C129 O38 -2.0(18) . . . . ?
S11 C77 C129 C19 -179.5(10) . . . . ?
S11 C77 C141 C153 -176.7(14) . . . . ?
S11A Cu6A O4A P3A -105.9(13) . . . . ?
S11A C1D C1E C1A 176(2) . . . . ?
S11A C1D C72A O33A 3(3) . . . . ?
S11A C1D C72A C15A -173.4(19) . . . . ?
S12 C30 C113 C48 -176.5(7) . . . . ?
S12 C45 C56 C76 176.5(7) . . . . ?
P1 C80 C124 C142 168.2(9) . . . . ?
P2 C125 C128 C122 -179.1(10) . . . . ?
P3 C4 C6 C8 -178.2(10) . . . . ?
P3 C4 C14 C12 178.1(10) . . . . ?
P3A C4A C6A C8A 176.4(14) . . . . ?
P3A C4A C14A C12A -176.3(14) . . . . ?
P4 C38 C101 C106 -177.3(6) . . . . ?
P4 C38 C114 C71 178.6(7) . . . . ?
P6 C55 C74 C96 -177.0(6) . . . . ?
P6 C55 C82 C98 178.6(6) . . . . ?
P7 C5 C161 C81 179.3(9) . . . . ?
P7 C5 C165 C41 -179.3(10) . . . . ?
P7A C5A C1M C81A 180(2) . . . . ?
P7A C5A C1K C41A -180(2) . . . . ?
P8 C54 C90 C100 -179.8(7) . . . . ?
P8 C54 C92 C68 179.3(6) . . . . ?
O1 C34 C62 O34 1.9(17) . . . . ?
O1 C34 C62 C107 -177.0(9) . . . . ?
O2 Cu1 O32 P4 9.7(5) . . . . ?
O2 C99 C147 S9 5.2(10) . . . . ?
O2 C99 C147 S9A -5.8(8) . . . . ?
O2 C99 C147 C33 179.6(6) . . . . ?
O3 C22 C45 S12 1.4(8) . . . . ?
O3 C22 C45 C56 177.3(6) . . . . ?
O3 C22 C87 S1 -5.9(8) . . . . ?
O3 C22 C87 C36 -177.1(6) . . . . ?
O4 Cu6 O19 P7 -129.5(9) . . . . ?
O4 P3 O9 Cu1 28.7(11) . . . . ?
O4 P3 C4 C6 36.6(10) . . . . ?
O4 P3 C4 C14 -141.6(9) . . . . ?
O4A P3A O9A Cu1A 42.6(18) . . . . ?
O4A P3A C4A C6A 18.4(14) . . . . ?
O4A P3A C4A C14A -165.2(12) . . . . ?
O5 P2 O8 Cu5 -48.0(6) . . . . ?
O5 P2 C125 C120 154.8(9) . . . . ?
O5 P2 C125 C128 -23.4(9) . . . . ?
O6 C20 C30 S12 -4.0(9) . . . . ?
O6 C20 C30 C113 177.7(7) . . . . ?
O6 C20 C170 S6 2.7(9) . . . . ?
O6 C20 C170 C53 -179.6(6) . . . . ?
O7 P6 O12 Cu8 -53.8(4) . . . . ?
O7 P6 O26 Cu5 -10.0(6) . . . . ?
O7 P6 C55 C74 152.6(6) . . . . ?
O7 P6 C55 C82 -24.0(7) . . . . ?
O8 P2 O5 Cu11 32.5(7) . . . . ?
O8 P2 C125 C120 27.9(10) . . . . ?
O8 P2 C125 C128 -150.3(8) . . . . ?
O9 Cu1 O32 P4 -174.2(6) . . . . ?
O9 P3 O4 Cu6 -57.1(15) . . . . ?
O9 P3 C4 C6 156.5(7) . . . . ?
O9 P3 C4 C14 -21.6(9) . . . . ?
O9A P3A O4A Cu6A -30.7(19) . . . . ?
O9A P3A C4A C6A 144.1(11) . . . . ?
O9A P3A C4A C14A -39.5(14) . . . . ?
O10 P4 O16 Cu8 -13.6(5) . . . . ?
O10 P4 O32 Cu1 -52.2(5) . . . . ?
O10 P4 O32 Cu1A -27.4(5) . . . . ?
O10 P4 C38 C101 -29.0(7) . . . . ?
O10 P4 C38 C114 151.3(6) . . . . ?
O11 P5 O36 Cu11 -163.9(6) . . . . ?
O11 P5 O40 Cu9 176.8(7) . . . . ?
O11 P5 C49 C3 84.0(9) . . . . ?
O11 P5 C49 C25 -95.3(9) . . . . ?
O12 P6 O7 Cu2 -122.3(3) . . . . ?
O12 P6 O7 Cu12 26.3(4) . . . . ?
O12 P6 O26 Cu5 114.5(5) . . . . ?
O12 P6 C55 C74 34.3(7) . . . . ?
O12 P6 C55 C82 -142.4(6) . . . . ?
O13 P8 O25 Cu7 8.4(5) . . . . ?
O13 P8 O25 Cu10 -156.4(3) . . . . ?
O13 P8 O28 Cu4 157.7(4) . . . . ?
O13 P8 O28 Cu4A -171.3(4) . . . . ?
O13 P8 C54 C90 88.3(6) . . . . ?
O13 P8 C54 C92 -89.7(6) . . . . ?
O14 C154 C156 S8 -7.2(9) . . . . ?
O14 C154 C156 C59 -177.8(7) . . . . ?
O15 P1 O18 Cu3 171.3(4) . . . . ?
O15 P1 O27 Cu2 4.9(4) . . . . ?
O15 P1 O27 Cu12 -154.0(3) . . . . ?
O15 P1 C80 C64 -98.2(8) . . . . ?
O15 P1 C80 C124 99.0(8) . . . . ?
O16 P4 O10 Cu7 -7.9(5) . . . . ?
O16 P4 O10 Cu10 154.4(3) . . . . ?
O16 P4 O32 Cu1 -176.9(4) . . . . ?
O16 P4 O32 Cu1A -152.1(4) . . . . ?
O16 P4 C38 C101 90.6(7) . . . . ?
O16 P4 C38 C114 -89.1(7) . . . . ?
O18 P1 O15 Cu9 -125.9(4) . . . . ?
O18 P1 O27 Cu2 129.4(3) . . . . ?
O18 P1 O27 Cu12 -29.6(4) . . . . ?
O18 P1 C80 C64 141.4(8) . . . . ?
O18 P1 C80 C124 -21.3(8) . . . . ?
O19 P7 O39 Cu4 -37.3(11) . . . . ?
O19 P7 C5 C161 150.4(7) . . . . ?
O19 P7 C5 C165 -30.3(9) . . . . ?
O19A Cu6A O4A P3A 134.3(15) . . . . ?
O19A P7A O39A Cu4A 5.5(15) . . . . ?
O19A P7A C5A C1M 106.9(15) . . . . ?
O19A P7A C5A C1K -73.2(17) . . . . ?
O20 C103 C111 S10 6(2) . . . . ?
O20 C103 C111 C109 -176.5(15) . . . . ?
O20A Cu4A O28 P8 -17.0(7) . . . . ?
O20A C1N C1O S10 5(4) . . . . ?
O20A C1N C1O C1P -179(2) . . . . ?
O20A C1N C13A S5A -5(3) . . . . ?
O20A C1N C13A C1Q 178(2) . . . . ?
O21 P2 O5 Cu11 158.2(5) . . . . ?
O21 P2 O8 Cu5 -171.6(5) . . . . ?
O21 P2 C125 C120 -90.5(10) . . . . ?
O21 P2 C125 C128 91.3(9) . . . . ?
O22 Cu11 O5 P2 21.6(5) . . . . ?
O22 C58 C78 S2 4.5(10) . . . . ?
O22 C58 C78 C104 177.9(7) . . . . ?
O23 C16 C18 S4 -0.5(9) . . . . ?
O23 C16 C18 C40 -178.2(6) . . . . ?
O23 C16 C26 S1 7.2(8) . . . . ?
O23 C16 C26 C50 178.2(6) . . . . ?
O24 C43 C172 S7 3.7(10) . . . . ?
O24 C43 C172 C168 -177.9(7) . . . . ?
O25 P8 O13 Cu3 13.4(5) . . . . ?
O25 P8 O28 Cu4 33.1(5) . . . . ?
O25 P8 O28 Cu4A 64.1(5) . . . . ?
O25 P8 C54 C90 -151.4(6) . . . . ?
O25 P8 C54 C92 30.5(7) . . . . ?
O26 P6 O7 Cu2 2.2(5) . . . . ?
O26 P6 O7 Cu12 150.8(4) . . . . ?
O26 P6 O12 Cu8 -178.9(3) . . . . ?
O26 P6 C55 C74 -85.4(6) . . . . ?
O26 P6 C55 C82 98.0(6) . . . . ?
O27 P1 O15 Cu9 -1.5(5) . . . . ?
O27 P1 O18 Cu3 45.7(5) . . . . ?
O27 P1 C80 C64 23.4(9) . . . . ?
O27 P1 C80 C124 -139.3(7) . . . . ?
O28 P8 O13 Cu3 -111.3(4) . . . . ?
O28 P8 O25 Cu7 132.1(4) . . . . ?
O28 P8 O25 Cu10 -32.7(4) . . . . ?
O28 P8 C54 C90 -31.1(7) . . . . ?
O28 P8 C54 C92 150.9(6) . . . . ?
O29 C95 C97 S6 -2.3(8) . . . . ?
O29 C95 C97 C60 177.9(7) . . . . ?
O30 C1 C34 O1 -3.2(16) . . . . ?
O30 C1 C34 C62 179.1(10) . . . . ?
O30 C1 C107 O17 7.1(18) . . . . ?
O30 C1 C107 C62 -179.1(8) . . . . ?
O31 C23 C28 S8 5.8(9) . . . . ?
O31 C23 C28 C51 176.7(6) . . . . ?
O31 C23 C52 S2 0.5(9) . . . . ?
O31 C23 C52 C84 -175.8(7) . . . . ?
O32 P4 O10 Cu7 -132.4(3) . . . . ?
O32 P4 O10 Cu10 29.9(4) . . . . ?
O32 P4 O16 Cu8 111.3(4) . . . . ?
O32 P4 C38 C101 -149.4(6) . . . . ?
O32 P4 C38 C114 30.9(7) . . . . ?
O33 Cu1 O32 P4 106.4(11) . . . . ?
O33 C72 C121 S11 1(2) . . . . ?
O33 C72 C121 C112 176.2(14) . . . . ?
O33A Cu6A O4A P3A -23.2(14) . . . . ?
O34 C62 C107 O17 -6(2) . . . . ?
O34 C62 C107 C1 -179.9(9) . . . . ?
O35 P3 O4 Cu6 177.7(10) . . . . ?
O35 P3 O9 Cu1 154.9(6) . . . . ?
O35 P3 C4 C6 -83.9(8) . . . . ?
O35 P3 C4 C14 97.9(8) . . . . ?
O35A P3A O4A Cu6A -158.7(12) . . . . ?
O35A P3A O9A Cu1A 168.1(12) . . . . ?
O35A P3A C4A C6A -96.4(14) . . . . ?
O35A P3A C4A C14A 79.9(15) . . . . ?
O36 Cu11 O5 P2 -149.7(6) . . . . ?
O36 P5 O40 Cu9 52.8(9) . . . . ?
O36 P5 C49 C3 -157.6(7) . . . . ?
O36 P5 C49 C25 23.2(9) . . . . ?
O37 P7 O19 Cu6 145.1(8) . . . . ?
O37 P7 O39 Cu4 -162.0(8) . . . . ?
O37 P7 C5 C161 -93.9(8) . . . . ?
O37 P7 C5 C165 85.4(9) . . . . ?
O37A P7A O19A Cu6A 171.1(17) . . . . ?
O37A P7A O39A Cu4A -115.9(13) . . . . ?
O37A P7A C5A C1M -142.9(15) . . . . ?
O37A P7A C5A C1K 36.9(19) . . . . ?
O38 Cu6 O19 P7 31.7(8) . . . . ?
O38A Cu4A O28 P8 -114.0(10) . . . . ?
O38A C1J C19A S5A 2(3) . . . . ?
O38A C1J C19A C37A 178.7(19) . . . . ?
O38A C1J C77A S11A -4(3) . . . . ?
O38A C1J C77A C1F 179(2) . . . . ?
O39 P7 O19 Cu6 17.4(10) . . . . ?
O39 P7 C5 C161 29.3(9) . . . . ?
O39 P7 C5 C165 -151.4(8) . . . . ?
O39A Cu4A O28 P8 160.7(6) . . . . ?
O39A P7A O19A Cu6A 43(2) . . . . ?
O39A P7A C5A C1M -15.0(18) . . . . ?
O39A P7A C5A C1K 164.9(14) . . . . ?
O40 P5 O36 Cu11 -40.4(7) . . . . ?
O40 P5 C49 C3 -33.2(9) . . . . ?
O40 P5 C49 C25 147.5(8) . . . . ?
C1 C34 C62 O34 179.7(11) . . . . ?
C1 C34 C62 C107 0.7(6) . . . . ?
C1C C1A C1E C1D 180(2) . . . . ?
C1C C1A C94A C15A 179(2) . . . . ?
C1D S11A C77A C1F -96(2) . . . . ?
C1D S11A C77A C1J 87(2) . . . . ?
C1E C1A C1C C1B 66(3) . . . . ?
C1E C1A C1C C9A -52(4) . . . . ?
C1E C1A C1C C173 -169(3) . . . . ?
C1E C1A C94A C15A -2(4) . . . . ?
C1E C1D C72A O33A -178(2) . . . . ?
C1E C1D C72A C15A 5(3) . . . . ?
C1F C1H C1I C1G 30(4) . . . . ?
C1F C1H C1I C21A 132(3) . . . . ?
C1F C1H C1I C83A -66(3) . . . . ?
C1F C1H C37A C19A 5(4) . . . . ?
C1H C1F C77A S11A -172(2) . . . . ?
C1H C1F C77A C1J 5(5) . . . . ?
C1I C1H C37A C19A -173(2) . . . . ?
C1J C19A C37A C1H 0(3) . . . . ?
C1N C1O C1P C27A -2(4) . . . . ?
C1O S10 C24 C70 -85.6(11) . . . . ?
C1O S10 C24 C99 95.1(11) . . . . ?
C1O C1N C13A S5A 176(2) . . . . ?
C1O C1N C13A C1Q -1(4) . . . . ?
C1O C1P C27A C1Q 4(4) . . . . ?
C1O C1P C27A C1R -174(2) . . . . ?
C1S C1R C27A C1P 91(2) . . . . ?
C1S C1R C27A C1Q -87(2) . . . . ?
C1T C1R C27A C1P -150(2) . . . . ?
C1T C1R C27A C1Q 32(3) . . . . ?
C3 C47 C93 C91 1(2) . . . . ?
C4 P3 O4 Cu6 61.0(14) . . . . ?
C4 P3 O9 Cu1 -88.1(8) . . . . ?
C4 C6 C8 C10 0.0 . . . . ?
C6 C4 C14 C12 0.0 . . . . ?
C6 C8 C10 C12 0.0 . . . . ?
C8 C10 C12 C14 0.0 . . . . ?
C10 C12 C14 C4 0.0 . . . . ?
C14 C4 C6 C8 0.0 . . . . ?
C4A P3A O4A Cu6A 87.4(14) . . . . ?
C4A P3A O9A Cu1A -76.9(14) . . . . ?
C4A C6A C8A C10A 0.0 . . . . ?
C6A C4A C14A C12A 0.0 . . . . ?
C6A C8A C10A C12A 0.0 . . . . ?
C8A C10A C12A C14A 0.0 . . . . ?
C10A C12A C14A C4A 0.0 . . . . ?
C14A C4A C6A C8A 0.0 . . . . ?
C5 P7 O19 Cu6 -100.5(9) . . . . ?
C5 P7 O39 Cu4 79.3(11) . . . . ?
C5 C161 C81 C163 0.0 . . . . ?
C161 C5 C165 C41 0.0 . . . . ?
C161 C81 C163 C41 0.0 . . . . ?
C81 C163 C41 C165 0.0 . . . . ?
C163 C41 C165 C5 0.0 . . . . ?
C165 C5 C161 C81 0.0 . . . . ?
C5A P7A O19A Cu6A -79(2) . . . . ?
C5A P7A O39A Cu4A 122.8(13) . . . . ?
C5A C1M C81A C1L 0.0 . . . . ?
C1M C5A C1K C41A 0.0 . . . . ?
C1M C81A C1L C41A 0.0 . . . . ?
C81A C1L C41A C1K 0.0 . . . . ?
C1L C41A C1K C5A 0.0 . . . . ?
C1K C5A C1M C81A 0.0 . . . . ?
C11 S3 C152 C150 97.8(7) . . . . ?
C11 S3 C152 C154 -83.6(6) . . . . ?
C11 C43 C172 S7 -177.4(6) . . . . ?
C11 C43 C172 C168 1.0(11) . . . . ?
C11 C89 C166 C162 176.8(10) . . . . ?
C11 C89 C166 C168 2.0(14) . . . . ?
C13 S5 C19 C37 98.7(12) . . . . ?
C13 S5 C19 C129 -86.7(12) . . . . ?
C13 C103 C111 S10 -175.6(10) . . . . ?
C13 C103 C111 C109 2(2) . . . . ?
C13A S5A C19A C1J -83(2) . . . . ?
C13A S5A C19A C37A 100.3(19) . . . . ?
C13A C1N C1O S10 -176(2) . . . . ?
C13A C1N C1O C1P 0(4) . . . . ?
C13A C1Q C27A C1P -5(3) . . . . ?
C13A C1Q C27A C1R 172.8(18) . . . . ?
C15 S9 C147 C33 98.4(8) . . . . ?
C15 S9 C147 C99 -87.0(8) . . . . ?
C15 C72 C121 S11 -173.2(11) . . . . ?
C15 C72 C121 C112 2(2) . . . . ?
C15 C94 C118 C112 4(2) . . . . ?
C15 C94 C118 C136 179.4(16) . . . . ?
C16 C18 C40 C44 -0.5(11) . . . . ?
C16 C26 C50 C44 0.6(11) . . . . ?
C18 S4 C46 C88 91.1(7) . . . . ?
C18 S4 C46 C95 -93.6(6) . . . . ?
C18 C16 C26 S1 -173.6(5) . . . . ?
C18 C16 C26 C50 -2.6(9) . . . . ?
C18 C40 C44 C50 -1.6(11) . . . . ?
C18 C40 C44 C123 176.0(7) . . . . ?
C19 S5 C13 C103 94.2(12) . . . . ?
C19 S5 C13 C105 -88.6(12) . . . . ?
C19 C37 C153 C141 3(3) . . . . ?
C19 C37 C153 C159 -179.1(16) . . . . ?
C19A S5A C13A C1N 94(2) . . . . ?
C19A S5A C13A C1Q -88.9(18) . . . . ?
C19A C1J C77A S11A 177.5(17) . . . . ?
C19A C1J C77A C1F 0(4) . . . . ?
C20 C30 C113 C48 1.9(12) . . . . ?
C22 C45 C56 C76 0.5(12) . . . . ?
C23 C28 C51 C102 1.6(11) . . . . ?
C23 C52 C84 C102 -3.3(12) . . . . ?
C24 S10 C1O C1N -101(3) . . . . ?
C24 S10 C1O C1P 83(3) . . . . ?
C24 S10 C111 C103 -92.4(14) . . . . ?
C24 S10 C111 C109 90.2(14) . . . . ?
C24 C70 C131 C33 -2.7(12) . . . . ?
C24 C70 C131 C139 178.8(8) . . . . ?
C24 C99 C147 S9 -173.3(6) . . . . ?
C24 C99 C147 S9A 175.7(5) . . . . ?
C24 C99 C147 C33 1.1(10) . . . . ?
C25 C91 C93 C47 -2(2) . . . . ?
C26 S1 C87 C22 88.5(6) . . . . ?
C26 S1 C87 C36 -100.1(6) . . . . ?
C26 C16 C18 S4 -179.7(5) . . . . ?
C26 C16 C18 C40 2.6(10) . . . . ?
C27 C109 C111 S10 176.5(13) . . . . ?
C27 C109 C111 C103 -1(3) . . . . ?
C27A C1Q C13A S5A -173.8(17) . . . . ?
C27A C1Q C13A C1N 3(3) . . . . ?
C28 S8 C156 C59 -100.1(7) . . . . ?
C28 S8 C156 C154 89.0(6) . . . . ?
C28 C23 C52 S2 -179.9(5) . . . . ?
C28 C23 C52 C84 3.8(10) . . . . ?
C28 C51 C102 C84 -0.8(12) . . . . ?
C28 C51 C102 C133 -175.2(9) . . . . ?
C30 S12 C45 C22 -82.8(6) . . . . ?
C30 S12 C45 C56 101.1(6) . . . . ?
C30 C20 C170 S6 -177.4(5) . . . . ?
C30 C20 C170 C53 0.2(9) . . . . ?
C32 S7 C172 C43 -92.3(7) . . . . ?
C32 S7 C172 C168 89.2(7) . . . . ?
C32 C42 C66 C104 1.9(13) . . . . ?
C32 C42 C66 C117 177.8(9) . . . . ?
C32 C58 C78 S2 -172.3(5) . . . . ?
C32 C58 C78 C104 1.2(11) . . . . ?
C33 C131 C139 C17 174.5(16) . . . . ?
C33 C131 C139 C17A -123(3) . . . . ?
C33 C131 C139 C69 -68.1(19) . . . . ?
C33 C131 C139 C69A -33(3) . . . . ?
C33 C131 C139 C143 50.7(17) . . . . ?
C33 C131 C139 C176 97(2) . . . . ?
C34 C1 C107 O17 -173.1(12) . . . . ?
C34 C1 C107 C62 0.7(7) . . . . ?
C34 C62 C107 O17 172.7(13) . . . . ?
C34 C62 C107 C1 -0.7(7) . . . . ?
C36 C76 C116 C35 115.2(14) . . . . ?
C36 C76 C116 C35A 157(3) . . . . ?
C36 C76 C116 C67 -15.7(17) . . . . ?
C36 C76 C116 C67A 61(2) . . . . ?
C36 C76 C116 C73 -127.6(12) . . . . ?
C36 C76 C116 C73A -72(3) . . . . ?
C37 C19 C129 O38 178.0(12) . . . . ?
C37 C19 C129 C77 -4.4(19) . . . . ?
C37 C153 C159 C21 -60(2) . . . . ?
C37 C153 C159 C83 31(3) . . . . ?
C37 C153 C159 C167 178(2) . . . . ?
C37A C1H C1I C1G -152(3) . . . . ?
C37A C1H C1I C21A -50(3) . . . . ?
C37A C1H C1I C83A 112(3) . . . . ?
C38 P4 O10 Cu7 109.4(4) . . . . ?
C38 P4 O10 Cu10 -88.4(4) . . . . ?
C38 P4 O16 Cu8 -130.2(5) . . . . ?
C38 P4 O32 Cu1 65.1(5) . . . . ?
C38 P4 O32 Cu1A 89.9(5) . . . . ?
C38 C101 C106 C110 -2.1(13) . . . . ?
C40 C44 C50 C26 1.6(11) . . . . ?
C40 C44 C123 C2 -48.8(12) . . . . ?
C40 C44 C123 C2A 4.8(19) . . . . ?
C40 C44 C123 C65 60.7(15) . . . . ?
C40 C44 C123 C65A 121.5(16) . . . . ?
C40 C44 C123 C75 -162.2(14) . . . . ?
C40 C44 C123 C75A -118.1(17) . . . . ?
C42 C32 C58 O22 -179.0(7) . . . . ?
C42 C32 C58 C78 -2.2(11) . . . . ?
C42 C66 C104 C78 -2.9(14) . . . . ?
C42 C66 C117 C7 95(2) . . . . ?
C42 C66 C117 C7A 58.1(18) . . . . ?
C42 C66 C117 C57 -151(2) . . . . ?
C42 C66 C117 C57A -175.0(16) . . . . ?
C42 C66 C117 C115 -25(3) . . . . ?
C42 C66 C117 C175 -61.4(17) . . . . ?
C43 C11 C89 C166 -0.8(13) . . . . ?
C45 S12 C30 C20 91.9(6) . . . . ?
C45 S12 C30 C113 -89.7(6) . . . . ?
C45 C22 C87 S1 174.6(5) . . . . ?
C45 C22 C87 C36 3.4(9) . . . . ?
C45 C56 C76 C36 2.1(13) . . . . ?
C45 C56 C76 C116 -174.9(9) . . . . ?
C46 S4 C18 C16 81.0(6) . . . . ?
C46 S4 C18 C40 -101.3(6) . . . . ?
C46 C88 C108 C60 -2.7(16) . . . . ?
C46 C88 C108 C137 -170.9(10) . . . . ?
C46 C95 C97 S6 177.2(5) . . . . ?
C46 C95 C97 C60 -2.6(10) . . . . ?
C47 C3 C49 P5 179.8(10) . . . . ?
C47 C3 C49 C25 -0.9(17) . . . . ?
C48 C53 C170 S6 179.8(6) . . . . ?
C48 C53 C170 C20 2.2(11) . . . . ?
C49 P5 O36 Cu11 81.2(6) . . . . ?
C49 P5 O40 Cu9 -68.9(8) . . . . ?
C49 C3 C47 C93 0(2) . . . . ?
C49 C25 C91 C93 1.7(19) . . . . ?
C50 C44 C123 C2 128.7(10) . . . . ?
C50 C44 C123 C2A -177.7(17) . . . . ?
C50 C44 C123 C65 -121.9(13) . . . . ?
C50 C44 C123 C65A -61.1(17) . . . . ?
C50 C44 C123 C75 15.3(17) . . . . ?
C50 C44 C123 C75A 59.4(18) . . . . ?
C51 C102 C133 C138 -8.8(17) . . . . ?
C51 C102 C133 C140 -130.7(12) . . . . ?
C51 C102 C133 C145 112.5(12) . . . . ?
C52 S2 C78 C58 -95.3(7) . . . . ?
C52 S2 C78 C104 90.9(7) . . . . ?
C52 C23 C28 S8 -173.8(5) . . . . ?
C52 C23 C28 C51 -2.9(10) . . . . ?
C52 C84 C102 C51 1.7(13) . . . . ?
C52 C84 C102 C133 176.1(8) . . . . ?
C53 C48 C113 C30 0.4(13) . . . . ?
C53 C48 C127 C39 -119.8(13) . . . . ?
C53 C48 C127 C39A -53(2) . . . . ?
C53 C48 C127 C79 115.4(14) . . . . ?
C53 C48 C127 C79A 177(2) . . . . ?
C53 C48 C127 C157 -5(2) . . . . ?
C53 C48 C127 C174 67(2) . . . . ?
C54 P8 O13 Cu3 130.4(4) . . . . ?
C54 P8 O25 Cu7 -109.9(4) . . . . ?
C54 P8 O25 Cu10 85.3(4) . . . . ?
C54 P8 O28 Cu4 -83.8(5) . . . . ?
C54 P8 O28 Cu4A -52.8(5) . . . . ?
C54 C90 C100 C86 1.5(14) . . . . ?
C55 P6 O7 Cu2 122.9(4) . . . . ?
C55 P6 O7 Cu12 -88.6(4) . . . . ?
C55 P6 O12 Cu8 62.0(4) . . . . ?
C55 P6 O26 Cu5 -129.0(5) . . . . ?
C55 C74 C96 C29 -0.9(12) . . . . ?
C55 C82 C98 C29 -2.4(13) . . . . ?
C56 C76 C116 C35 -68.1(16) . . . . ?
C56 C76 C116 C35A -26(3) . . . . ?
C56 C76 C116 C67 161.0(11) . . . . ?
C56 C76 C116 C67A -122(2) . . . . ?
C56 C76 C116 C73 49.1(13) . . . . ?
C56 C76 C116 C73A 105(3) . . . . ?
C58 C32 C42 C66 0.7(13) . . . . ?
C58 C78 C104 C66 1.4(14) . . . . ?
C59 C119 C144 C146 -4.1(19) . . . . ?
C59 C119 C144 C148 132.5(13) . . . . ?
C59 C119 C144 C155 -115.1(14) . . . . ?
C59 C119 C150 C152 -0.2(18) . . . . ?
C60 C108 C137 C31 143.9(11) . . . . ?
C60 C108 C137 C61 26.4(18) . . . . ?
C60 C108 C137 C63 -97.4(13) . . . . ?
C64 C80 C124 C142 4.9(16) . . . . ?
C64 C126 C151 C142 -6(2) . . . . ?
C68 C86 C100 C90 -0.8(15) . . . . ?
C70 C24 C99 O2 -179.8(6) . . . . ?
C70 C24 C99 C147 -1.3(10) . . . . ?
C70 C131 C139 C17 -7.1(19) . . . . ?
C70 C131 C139 C17A 56(3) . . . . ?
C70 C131 C139 C69 110.3(17) . . . . ?
C70 C131 C139 C69A 146(3) . . . . ?
C70 C131 C139 C143 -130.8(14) . . . . ?
C70 C131 C139 C176 -85(2) . . . . ?
C72 C15 C94 C118 2(3) . . . . ?
C72A C1D C1E C1A -3(4) . . . . ?
C72A C15A C94A C1A 5(4) . . . . ?
C74 C55 C82 C98 1.9(11) . . . . ?
C76 C36 C87 S1 -172.3(7) . . . . ?
C76 C36 C87 C22 -0.8(12) . . . . ?
C77 S11 C121 C72 -93.6(13) . . . . ?
C77 S11 C121 C112 91.3(13) . . . . ?
C77 C141 C153 C37 -3(3) . . . . ?
C77 C141 C153 C159 178.5(17) . . . . ?
C77A S11A C1D C1E 86(2) . . . . ?
C77A S11A C1D C72A -96(2) . . . . ?
C77A C1F C1H C1I 171(2) . . . . ?
C77A C1F C1H C37A -8(5) . . . . ?
C77A C1J C19A S5A -179.0(18) . . . . ?
C77A C1J C19A C37A -2(3) . . . . ?
C78 S2 C52 C23 80.4(6) . . . . ?
C78 S2 C52 C84 -103.0(7) . . . . ?
C80 P1 O15 Cu9 115.6(5) . . . . ?
C80 P1 O18 Cu3 -69.0(5) . . . . ?
C80 P1 O27 Cu2 -114.6(4) . . . . ?
C80 P1 O27 Cu12 86.5(5) . . . . ?
C80 C64 C126 C151 12.2(16) . . . . ?
C80 C124 C142 C151 1.2(17) . . . . ?
C82 C55 C74 C96 -0.2(11) . . . . ?
C84 C102 C133 C138 176.9(12) . . . . ?
C84 C102 C133 C140 55.0(15) . . . . ?
C84 C102 C133 C145 -61.8(13) . . . . ?
C85A C1R C27A C1P -30(2) . . . . ?
C85A C1R C27A C1Q 152(2) . . . . ?
C86 C68 C92 C54 -0.6(13) . . . . ?
C87 S1 C26 C16 -88.3(6) . . . . ?
C87 S1 C26 C50 100.7(6) . . . . ?
C87 C22 C45 S12 -179.1(5) . . . . ?
C87 C22 C45 C56 -3.2(10) . . . . ?
C87 C36 C76 C56 -1.9(13) . . . . ?
C87 C36 C76 C116 174.9(9) . . . . ?
C88 C46 C95 O29 179.3(7) . . . . ?
C88 C46 C95 C97 -0.3(10) . . . . ?
C88 C108 C137 C31 -48.5(14) . . . . ?
C88 C108 C137 C61 -166.0(12) . . . . ?
C88 C108 C137 C63 70.2(15) . . . . ?
C89 C11 C43 O24 178.2(7) . . . . ?
C89 C11 C43 C172 -0.8(11) . . . . ?
C89 C166 C168 C172 -1.8(14) . . . . ?
C90 C54 C92 C68 1.3(12) . . . . ?
C91 C25 C49 P5 179.1(9) . . . . ?
C91 C25 C49 C3 -0.2(16) . . . . ?
C92 C54 C90 C100 -1.7(12) . . . . ?
C92 C68 C86 C100 0.3(15) . . . . ?
C94 C15 C72 O33 -179.1(15) . . . . ?
C94 C15 C72 C121 -5(2) . . . . ?
C94 C118 C136 C9 127(2) . . . . ?
C94 C118 C136 C130 -122(2) . . . . ?
C94 C118 C136 C132 8(3) . . . . ?
C94A C1A C1C C1B -116(3) . . . . ?
C94A C1A C1C C9A 126(3) . . . . ?
C94A C1A C1C C173 9(3) . . . . ?
C94A C1A C1E C1D 1(4) . . . . ?
C94A C15A C72A O33A 177(2) . . . . ?
C94A C15A C72A C1D -6(4) . . . . ?
C95 C46 C88 C108 3.0(13) . . . . ?
C96 C29 C98 C82 1.3(14) . . . . ?
C97 S6 C170 C20 -92.6(6) . . . . ?
C97 S6 C170 C53 89.7(6) . . . . ?
C97 C60 C108 C88 -0.3(16) . . . . ?
C97 C60 C108 C137 167.9(10) . . . . ?
C98 C29 C96 C74 0.4(13) . . . . ?
C99 C24 C70 C131 2.2(11) . . . . ?
C101 C38 C114 C71 -1.1(13) . . . . ?
C101 C106 C110 C71 0.6(15) . . . . ?
C103 C13 C105 C27 3(2) . . . . ?
C104 C66 C117 C7 -90(2) . . . . ?
C104 C66 C117 C7A -126.2(16) . . . . ?
C104 C66 C117 C57 24(3) . . . . ?
C104 C66 C117 C57A 1(2) . . . . ?
C104 C66 C117 C115 151(3) . . . . ?
C104 C66 C117 C175 114.2(15) . . . . ?
C105 C13 C103 O20 175.7(13) . . . . ?
C105 C13 C103 C111 -3(2) . . . . ?
C105 C27 C109 C111 1(2) . . . . ?
C105 C27 C135 C85 135.9(19) . . . . ?
C105 C27 C135 C169 -103(2) . . . . ?
C105 C27 C135 C171 12(3) . . . . ?
C107 C1 C34 O1 177.0(9) . . . . ?
C107 C1 C34 C62 -0.7(7) . . . . ?
C108 C60 C97 S6 -176.8(8) . . . . ?
C108 C60 C97 C95 2.9(14) . . . . ?
C109 C27 C105 C13 -2(2) . . . . ?
C109 C27 C135 C85 -45(2) . . . . ?
C109 C27 C135 C169 77(2) . . . . ?
C109 C27 C135 C171 -168.9(19) . . . . ?
C110 C71 C114 C38 -0.4(16) . . . . ?
C111 S10 C24 C70 -97.0(8) . . . . ?
C111 S10 C24 C99 83.7(7) . . . . ?
C112 C118 C136 C9 -59(3) . . . . ?
C112 C118 C136 C130 53(2) . . . . ?
C112 C118 C136 C132 -177.6(19) . . . . ?
C113 C48 C53 C170 -2.4(12) . . . . ?
C113 C48 C127 C39 61.5(16) . . . . ?
C113 C48 C127 C39A 128(2) . . . . ?
C113 C48 C127 C79 -63.3(15) . . . . ?
C113 C48 C127 C79A -2(2) . . . . ?
C113 C48 C127 C157 175.9(18) . . . . ?
C113 C48 C127 C174 -112(2) . . . . ?
C114 C38 C101 C106 2.4(12) . . . . ?
C114 C71 C110 C106 0.6(17) . . . . ?
C117 C66 C104 C78 -178.8(10) . . . . ?
C118 C112 C121 S11 179.3(13) . . . . ?
C118 C112 C121 C72 4(3) . . . . ?
C119 C59 C156 S8 -172.3(9) . . . . ?
C119 C59 C156 C154 -1.4(14) . . . . ?
C119 C150 C152 S3 179.9(9) . . . . ?
C119 C150 C152 C154 1.4(15) . . . . ?
C120 C125 C128 C122 2.6(16) . . . . ?
C120 C134 C149 C122 -10(3) . . . . ?
C121 S11 C77 C129 85.3(12) . . . . ?
C121 S11 C77 C141 -98.0(12) . . . . ?
C121 C112 C118 C94 -7(2) . . . . ?
C121 C112 C118 C136 177.8(17) . . . . ?
C123 C44 C50 C26 -176.0(7) . . . . ?
C124 C142 C151 C126 -1(2) . . . . ?
C125 P2 O5 Cu11 -88.4(6) . . . . ?
C125 P2 O8 Cu5 74.1(6) . . . . ?
C125 C120 C134 C149 8(3) . . . . ?
C126 C64 C80 P1 -174.2(9) . . . . ?
C126 C64 C80 C124 -12.4(15) . . . . ?
C127 C48 C53 C170 178.8(9) . . . . ?
C127 C48 C113 C30 179.2(9) . . . . ?
C128 C122 C149 C134 8(3) . . . . ?
C129 C19 C37 C153 1(2) . . . . ?
C129 C77 C141 C153 0(2) . . . . ?
C131 C33 C147 S9 173.2(8) . . . . ?
C131 C33 C147 S9A -175.2(7) . . . . ?
C131 C33 C147 C99 -1.8(12) . . . . ?
C134 C120 C125 P2 177.5(13) . . . . ?
C134 C120 C125 C128 -4(2) . . . . ?
C135 C27 C105 C13 177.7(14) . . . . ?
C135 C27 C109 C111 -178.7(15) . . . . ?
C141 C77 C129 O38 -178.6(12) . . . . ?
C141 C77 C129 C19 4(2) . . . . ?
C141 C153 C159 C21 118(2) . . . . ?
C141 C153 C159 C83 -151.2(19) . . . . ?
C141 C153 C159 C167 -4(3) . . . . ?
C144 C119 C150 C152 -170.9(10) . . . . ?
C147 S9 C15 C72 88.4(12) . . . . ?
C147 S9 C15 C94 -92.6(13) . . . . ?
C147 S9A C15A C72A 96(2) . . . . ?
C147 S9A C15A C94A -81.9(19) . . . . ?
C147 C33 C131 C70 2.5(13) . . . . ?
C147 C33 C131 C139 -178.9(8) . . . . ?
C149 C122 C128 C125 -5(2) . . . . ?
C150 C119 C144 C146 165.9(12) . . . . ?
C150 C119 C144 C148 -57.5(16) . . . . ?
C150 C119 C144 C155 54.9(15) . . . . ?
C150 C152 C154 O14 177.8(7) . . . . ?
C150 C152 C154 C156 -2.4(11) . . . . ?
C152 S3 C11 C43 95.2(7) . . . . ?
C152 S3 C11 C89 -88.6(7) . . . . ?
C152 C154 C156 S8 173.0(5) . . . . ?
C152 C154 C156 C59 2.4(10) . . . . ?
C156 S8 C28 C23 -84.4(6) . . . . ?
C156 S8 C28 C51 104.5(6) . . . . ?
C156 C59 C119 C144 170.3(11) . . . . ?
C156 C59 C119 C150 0.3(17) . . . . ?
C158 C162 C166 C89 169.7(11) . . . . ?
C158 C162 C166 C168 -15.8(17) . . . . ?
C160 C162 C166 C89 55.8(15) . . . . ?
C160 C162 C166 C168 -129.7(11) . . . . ?
C162 C166 C168 C172 -176.4(10) . . . . ?
C164 C162 C166 C89 -62.6(15) . . . . ?
C164 C162 C166 C168 111.8(13) . . . . ?
C166 C168 C172 S7 178.7(7) . . . . ?
C166 C168 C172 C43 0.3(13) . . . . ?
C170 S6 C97 C60 -85.7(6) . . . . ?
C170 S6 C97 C95 94.5(6) . . . . ?
C170 C20 C30 S12 176.2(5) . . . . ?
C170 C20 C30 C113 -2.1(10) . . . . ?
C172 S7 C32 C42 -90.3(7) . . . . ?
C172 S7 C32 C58 90.6(6) . . . . ?

loop_
_platon_squeeze_void_nr
_platon_squeeze_void_average_x
_platon_squeeze_void_average_y
_platon_squeeze_void_average_z
_platon_squeeze_void_volume
_platon_squeeze_void_count_electrons
_platon_squeeze_void_content
1 -0.045 0.000 0.000 912 227 '7 C3H7O'
2 -0.122 0.145 0.410 1077 155 '4 C3H7O'
3 0.378 0.355 0.910 1076 155 '4 C3H7O'
4 0.008 0.500 0.500 912 227 '7 C3H7O'
5 -0.378 0.645 0.090 1076 155 '4 C3H7O'
6 0.122 0.855 0.590 1074 155 '4 C3H7O'
7 0.028 0.276 0.307 6 0 ' '
8 0.135 0.255 0.219 9 0 ' '
9 0.144 0.262 0.309 7 -1 ' '
10 0.220 0.733 0.178 23 -1 ' '
11 0.169 0.590 0.826 11 0 ' '
12 0.289 0.231 0.322 22 -1 ' '
13 0.330 0.090 0.674 11 0 ' '
14 0.364 0.755 0.281 9 0 ' '
15 0.373 0.765 0.194 6 -1 ' '
16 0.476 0.777 0.193 5 0 ' '
17 0.528 0.224 0.807 6 0 ' '
18 0.635 0.245 0.719 9 0 ' '
19 0.643 0.238 0.809 7 -1 ' '
20 0.720 0.767 0.678 23 -1 ' '
21 0.669 0.910 0.326 11 0 ' '
22 0.789 0.269 0.822 22 -1 ' '
23 0.830 0.410 0.174 11 0 ' '
24 0.873 0.735 0.695 6 -1 ' '
25 0.865 0.745 0.781 9 0 ' '
26 0.976 0.723 0.693 5 0 ' '
